data_7113136
loop_
_publ_author_name
'Merca, Alice'
'B\"ogge, Hartmut'
'Schmidtmann, Marc'
'Zhou, Yunshan'
'Haupt, Erhard T. K.'
'Sarker, M. Khaled'
'Hill, Craig L.'
'M\"uller, Achim'

_publ_section_title
;
 Cation behavior at an artificial cell interface: binding distinguished by
 ion hydration energetics and size.
;
_journal_issue 8
_journal_name_full 'Chemical communications (Cambridge, England)'
_journal_page_first 948
_journal_page_last 950
_journal_paper_doi 10.1039/b718260k
_journal_year 2008
_chemical_formula_sum 'Al19 H932 Mo132 N15 O928 S30'
_chemical_formula_weight 30136.11
_chemical_name_systematic
;
?
;
_space_group_IT_number 15
_symmetry_cell_setting monoclinic
_symmetry_space_group_name_Hall '-C 2yc'
_symmetry_space_group_name_H-M 'C 1 2/c 1'
_atom_sites_solution_primary direct
_atom_sites_solution_secondary difmap
_audit_creation_method SHELXL-97
_audit_update_record
;
2007-04-02 # Formatted by publCIF
;
_cell_angle_alpha 90.00
_cell_angle_beta 90.0140(10)
_cell_angle_gamma 90.00
_cell_formula_units_Z 4
_cell_length_a 45.511(2)
_cell_length_b 46.365(2)
_cell_length_c 45.951(2)
_cell_measurement_reflns_used 7579
_cell_measurement_temperature 293(2)
_cell_measurement_theta_max 26.47
_cell_measurement_theta_min 2.18
_cell_volume 96962(7)
_computing_cell_refinement 'SAINT (Bruker AXS, 2001)'
_computing_data_collection 'SMART (Bruker AXS, 2001)'
_computing_data_reduction 'SAINT (Bruker AXS, 2001)'
_computing_molecular_graphics 'DIAMOND 2.1 (Crystal Impact, 2001)'
_computing_publication_material 'SHELXL-97 (Sheldrick, 1997)'
_computing_structure_refinement 'SHELXL-97 (Sheldrick, 1997)'
_computing_structure_solution 'SHELXS-97 (Sheldrick, 1997)'
_diffrn_ambient_temperature 293(2)
_diffrn_measured_fraction_theta_full 0.993
_diffrn_measured_fraction_theta_max 0.993
_diffrn_measurement_device_type 'Bruker AXS SMART 1K'
_diffrn_measurement_method omega-scan
_diffrn_radiation_monochromator graphite
_diffrn_radiation_source 'fine-focus sealed tube'
_diffrn_radiation_type MoK\a
_diffrn_radiation_wavelength 0.71073
_diffrn_reflns_av_R_equivalents 0.0466
_diffrn_reflns_av_sigmaI/netI 0.0640
_diffrn_reflns_limit_h_max 58
_diffrn_reflns_limit_h_min -47
_diffrn_reflns_limit_k_max 58
_diffrn_reflns_limit_k_min -45
_diffrn_reflns_limit_l_max 58
_diffrn_reflns_limit_l_min -58
_diffrn_reflns_number 290029
_diffrn_reflns_theta_full 26.99
_diffrn_reflns_theta_max 26.99
_diffrn_reflns_theta_min 1.54
_diffrn_standards_decay_% 0
_diffrn_standards_interval_count 0
_diffrn_standards_interval_time 0
_exptl_absorpt_coefficient_mu 1.845
_exptl_absorpt_correction_type multi-scan
_exptl_absorpt_process_details 'SADABS 2.10 (Bruker AXS, 2003)'
_exptl_crystal_colour brown
_exptl_crystal_density_diffrn 2.064
_exptl_crystal_density_method 'not measured'
_exptl_crystal_description octahedral
_exptl_crystal_F_000 58928
_exptl_crystal_size_max 0.3
_exptl_crystal_size_mid 0.25
_exptl_crystal_size_min 0.2
_refine_diff_density_max 1.603
_refine_diff_density_min -1.106
_refine_diff_density_rms 0.215
_refine_ls_extinction_method none
_refine_ls_goodness_of_fit_ref 1.088
_refine_ls_hydrogen_treatment noref
_refine_ls_matrix_type fullcycle
_refine_ls_number_parameters 4113
_refine_ls_number_reflns 105031
_refine_ls_number_restraints 6
_refine_ls_restrained_S_all 1.088
_refine_ls_R_factor_all 0.1053
_refine_ls_R_factor_gt 0.0633
_refine_ls_shift/su_max 0.032
_refine_ls_shift/su_mean 0.001
_refine_ls_structure_factor_coef Fsqd
_refine_ls_weighting_details 'calc w=1/[\s^2^(Fo^2^)+(0.1000P)^2^+800.0000P] where P=(Fo^2^+2Fc^2^)/3'
_refine_ls_weighting_scheme calc
_refine_ls_wR_factor_gt 0.1625
_refine_ls_wR_factor_ref 0.1987
_reflns_number_gt 74506
_reflns_number_total 105031
_reflns_threshold_expression >2sigma(I)
_cod_data_source_file b718260k.txt
_cod_data_source_block kringe
_cod_original_cell_volume 96961(8)
_cod_original_sg_symbol_H-M C2/c
_cod_original_formula_sum 'H932 Al19 Mo132 N15 O928 S30'
_cod_database_code 7113136

loop_
_symmetry_equiv_pos_as_xyz
'x, y, z'
'-x, y, -z+1/2'
'x+1/2, y+1/2, z'
'-x+1/2, y+1/2, -z+1/2'
'-x, -y, -z'
'x, -y, z-1/2'
'-x+1/2, -y+1/2, -z'
'x+1/2, -y+1/2, z-1/2'

loop_
_atom_site_label
_atom_site_type_symbol
_atom_site_fract_x
_atom_site_fract_y
_atom_site_fract_z
_atom_site_U_iso_or_equiv
_atom_site_adp_type
_atom_site_occupancy
_atom_site_symmetry_multiplicity
_atom_site_calc_flag
_atom_site_refinement_flags
M1 Mo 0.24408(2) 0.14423(2) -0.25719(2) 0.0393(2) Uani 1 1 d .
M2A Mo 0.20503(3) 0.20065(3) -0.27731(4) 0.0373(5) Uani 0.898(7) 1 d P
M2B Mo 0.2070(3) 0.2053(3) -0.2619(5) 0.049(4) Uiso 0.102(7) 1 d P
M3A Mo 0.29003(3) 0.19573(3) -0.27707(6) 0.0380(6) Uani 0.853(9) 1 d P
M3B Mo 0.28926(19) 0.1997(2) -0.2628(4) 0.043(3) Uiso 0.147(9) 1 d P
M4A Mo 0.31150(3) 0.12091(4) -0.24582(6) 0.0374(6) Uani 0.867(10) 1 d P
M4B Mo 0.3098(2) 0.1274(3) -0.2337(5) 0.047(4) Uiso 0.133(10) 1 d P
M5A Mo 0.23984(3) 0.08016(5) -0.22659(7) 0.0383(7) Uani 0.729(9) 1 d P
M5B Mo 0.24052(10) 0.08676(13) -0.2139(2) 0.0391(16) Uiso 0.271(9) 1 d P
M6A Mo 0.17425(3) 0.12892(4) -0.24605(5) 0.0386(6) Uani 0.866(9) 1 d P
M6B Mo 0.1765(2) 0.1351(3) -0.2325(4) 0.043(3) Uiso 0.134(9) 1 d P
M7 Mo 0.08908(2) 0.02765(3) -0.03820(2) 0.0455(3) Uani 1 1 d .
M8 Mo 0.07332(3) 0.05310(3) -0.10339(3) 0.0488(3) Uani 1 1 d .
M9A Mo 0.13912(4) 0.00378(6) -0.08405(3) 0.0422(6) Uani 0.901(11) 1 d P
M9B Mo 0.1458(5) 0.0160(7) -0.0819(4) 0.055(5) Uiso 0.099(11) 1 d P
M10 Mo 0.13796(3) -0.00926(3) -0.00066(3) 0.0499(3) Uani 1 1 d .
M11A Mo 0.07159(5) 0.03103(7) 0.03221(4) 0.0417(8) Uani 0.622(9) 1 d P
M11B Mo 0.07965(11) 0.04332(13) 0.03076(8) 0.0435(12) Uiso 0.378(9) 1 d P
M12A Mo 0.03105(5) 0.07046(5) -0.03234(3) 0.0406(7) Uani 0.826(9) 1 d P
M12B Mo 0.0426(3) 0.0792(2) -0.02897(17) 0.042(3) Uiso 0.174(9) 1 d P
M13 Mo 0.48950(2) 0.25898(3) -0.14242(2) 0.0430(2) Uani 1 1 d .
M14A Mo 0.44924(7) 0.27060(3) -0.20110(6) 0.0405(7) Uani 0.840(14) 1 d P
M14B Mo 0.4395(4) 0.2689(2) -0.1936(4) 0.043(3) Uiso 0.160(14) 1 d P
M15A Mo 0.47943(6) 0.32908(3) -0.14898(5) 0.0430(6) Uani 0.862(11) 1 d P
M15B Mo 0.4684(4) 0.3262(2) -0.1410(3) 0.043(4) Uiso 0.138(11) 1 d P
M16A Mo 0.52054(7) 0.29062(3) -0.08590(3) 0.0425(6) Uani 0.893(12) 1 d P
M16B Mo 0.5083(7) 0.2891(3) -0.0809(4) 0.053(5) Uiso 0.107(12) 1 d P
M17 Mo 0.51554(3) 0.20808(3) -0.09934(2) 0.0457(3) Uani 1 1 d .
M18A Mo 0.47216(7) 0.19570(4) -0.17094(5) 0.0415(8) Uani 0.590(8) 1 d P
M18B Mo 0.45961(11) 0.19708(6) -0.16227(9) 0.0424(11) Uiso 0.410(8) 1 d P
M19 Mo 0.38270(2) 0.01222(3) -0.03647(2) 0.0442(2) Uani 1 1 d .
M20A Mo 0.40210(5) 0.03534(7) -0.10174(4) 0.0436(7) Uani 0.799(10) 1 d P
M20B Mo 0.3943(2) 0.0465(3) -0.09762(16) 0.038(2) Uiso 0.201(10) 1 d P
M21A Mo 0.44612(5) 0.04638(6) -0.03027(3) 0.0413(6) Uani 0.911(10) 1 d P
M21B Mo 0.4370(5) 0.0571(6) -0.0293(3) 0.037(5) Uiso 0.089(10) 1 d P
M22A Mo 0.40090(4) 0.01316(6) 0.03297(3) 0.0413(6) Uani 0.914(11) 1 d P
M22B Mo 0.3936(6) 0.0250(7) 0.0330(4) 0.051(6) Uiso 0.086(11) 1 d P
M23A Mo 0.32954(3) -0.01910(6) 0.00053(3) 0.0450(6) Uani 0.887(10) 1 d P
M23B Mo 0.3251(3) -0.0051(5) 0.0022(3) 0.043(4) Uiso 0.113(10) 1 d P
M24A Mo 0.33028(4) -0.00563(7) -0.08256(3) 0.0429(7) Uani 0.830(11) 1 d P
M24B Mo 0.3250(2) 0.0072(4) -0.07991(19) 0.045(3) Uiso 0.170(11) 1 d P
M25 Mo 0.23916(2) 0.07108(2) 0.20926(2) 0.0421(2) Uani 1 1 d .
M26A Mo 0.23593(3) 0.01759(5) 0.16101(4) 0.0413(7) Uani 0.726(8) 1 d P
M26B Mo 0.23727(10) 0.03036(17) 0.15182(14) 0.0464(17) Uiso 0.274(8) 1 d P
M27A Mo 0.30695(3) 0.05124(6) 0.19410(6) 0.0393(7) Uani 0.835(14) 1 d P
M27B Mo 0.3057(3) 0.0597(4) 0.1848(5) 0.061(4) Uiso 0.165(14) 1 d P
M28A Mo 0.28421(3) 0.11344(4) 0.24593(5) 0.0415(6) Uani 0.817(8) 1 d P
M28B Mo 0.28343(15) 0.1217(2) 0.2334(3) 0.042(2) Uiso 0.183(8) 1 d P
M29A Mo 0.19936(3) 0.11882(4) 0.24471(5) 0.0424(6) Uani 0.872(9) 1 d P
M29B Mo 0.2015(2) 0.1272(3) 0.2327(4) 0.038(3) Uiso 0.128(9) 1 d P
M30A Mo 0.16970(3) 0.06016(5) 0.19230(5) 0.0436(6) Uani 0.912(9) 1 d P
M30B Mo 0.1736(3) 0.0692(4) 0.1813(5) 0.035(5) Uiso 0.088(9) 1 d P
M31 Mo 0.48557(2) 0.21322(2) 0.14415(2) 0.0412(2) Uani 1 1 d .
M32A Mo 0.51262(6) 0.17834(3) 0.08781(3) 0.0423(6) Uani 0.908(9) 1 d P
M32B Mo 0.4989(6) 0.1817(3) 0.0820(4) 0.040(5) Uiso 0.092(9) 1 d P
M33 Mo 0.51689(3) 0.26075(3) 0.10094(2) 0.0455(3) Uani 1 1 d .
M34A Mo 0.47530(7) 0.27802(4) 0.17194(5) 0.0391(8) Uani 0.679(10) 1 d P
M34B Mo 0.46280(17) 0.27775(9) 0.16452(13) 0.0411(14) Uiso 0.321(10) 1 d P
M35A Mo 0.44484(6) 0.20590(4) 0.20297(5) 0.0385(7) Uani 0.708(9) 1 d P
M35B Mo 0.43351(17) 0.20855(10) 0.19398(15) 0.0415(15) Uiso 0.292(9) 1 d P
M36A Mo 0.46779(6) 0.14464(3) 0.15083(4) 0.0413(6) Uani 0.879(9) 1 d P
M36B Mo 0.4556(4) 0.1481(2) 0.1431(3) 0.040(4) Uiso 0.121(9) 1 d P
M37 Mo 0.12662(2) 0.19468(2) -0.25295(2) 0.0429(2) Uani 1 1 d .
M38 Mo 0.25169(2) 0.26689(2) -0.28683(2) 0.0424(2) Uani 1 1 d .
M39 Mo 0.36729(2) 0.18027(3) -0.25235(3) 0.0447(2) Uani 1 1 d .
M40 Mo 0.31315(2) 0.05518(2) -0.19815(2) 0.0416(2) Uani 1 1 d .
M41 Mo 0.16405(2) 0.06329(2) -0.19914(2) 0.0434(2) Uani 1 1 d .
M42 Mo 0.13420(3) 0.04048(3) -0.15693(2) 0.0458(3) Uani 1 1 d .
M43 Mo 0.20470(3) -0.02642(3) -0.04482(3) 0.0487(3) Uani 1 1 d .
M44 Mo 0.13163(3) 0.00324(3) 0.07990(3) 0.0472(3) Uani 1 1 d .
M45 Mo 0.01589(3) 0.09004(3) 0.04575(3) 0.0479(3) Uani 1 1 d .
M46 Mo 0.01831(2) 0.11318(2) -0.09990(2) 0.0445(2) Uani 1 1 d .
M47 Mo 0.41432(2) 0.20240(3) -0.22949(3) 0.0461(3) Uani 1 1 d .
M48 Mo 0.42239(2) 0.34677(3) -0.20517(3) 0.0473(3) Uani 1 1 d .
M49 Mo 0.49972(3) 0.36882(3) -0.08061(3) 0.0494(3) Uani 1 1 d .
M50 Mo 0.53847(2) 0.23767(3) -0.02684(2) 0.0464(3) Uani 1 1 d .
M51 Mo 0.48607(3) 0.13502(3) -0.11872(2) 0.0455(3) Uani 1 1 d .
M52 Mo 0.46518(3) 0.08714(2) -0.09832(2) 0.0448(2) Uani 1 1 d .
M53 Mo 0.46358(2) 0.06378(2) 0.04749(2) 0.0433(2) Uani 1 1 d .
M54 Mo 0.33826(3) -0.00839(2) 0.08109(2) 0.0458(3) Uani 1 1 d .
M55 Mo 0.26158(3) -0.02908(3) -0.04426(3) 0.0493(3) Uani 1 1 d .
M56 Mo 0.33991(3) 0.03012(2) -0.15535(2) 0.0444(2) Uani 1 1 d .
M57 Mo 0.31026(3) 0.00246(3) 0.12887(2) 0.0455(3) Uani 1 1 d .
M58 Mo 0.36220(2) 0.10535(3) 0.22052(3) 0.0455(3) Uani 1 1 d .
M59 Mo 0.24545(2) 0.17814(2) 0.27700(2) 0.0434(2) Uani 1 1 d .
M60 Mo 0.12153(2) 0.12033(3) 0.21805(3) 0.0469(3) Uani 1 1 d .
M61 Mo 0.16097(3) 0.01133(3) 0.12764(2) 0.0467(3) Uani 1 1 d .
M62 Mo 0.48315(2) 0.10292(3) 0.08270(2) 0.0445(2) Uani 1 1 d .
M63 Mo 0.53730(2) 0.22871(3) 0.02882(2) 0.0462(3) Uani 1 1 d .
M64 Mo 0.49591(2) 0.33654(3) 0.12006(2) 0.0445(2) Uani 1 1 d .
M65 Mo 0.41743(2) 0.27766(2) 0.23063(2) 0.0419(2) Uani 1 1 d .
M66 Mo 0.40989(2) 0.13306(3) 0.20770(2) 0.0444(2) Uani 1 1 d .
O1 O 0.4289(2) 0.2016(2) -0.1399(2) 0.054(2) Uani 1 1 d .
O2 O 0.5208(2) 0.2605(2) -0.16128(18) 0.050(2) Uani 1 1 d .
O3 O 0.06311(19) 0.04791(19) -0.00933(17) 0.045(2) Uani 1 1 d .
O4 O 0.28003(18) 0.2331(2) -0.28194(19) 0.047(2) Uani 1 1 d .
O5 O 0.3922(2) 0.0991(2) 0.1914(2) 0.055(2) Uani 1 1 d .
O6 O 0.1722(2) -0.0034(2) 0.0897(2) 0.052(2) Uani 1 1 d .
O7 O 0.49301(18) 0.29666(19) -0.12096(18) 0.045(2) Uani 1 1 d .
O8 O 0.4876(2) 0.1181(2) -0.07987(19) 0.050(2) Uani 1 1 d .
O9 O 0.41177(19) 0.0376(2) -0.05817(18) 0.048(2) Uani 1 1 d .
O10 O 0.1407(2) 0.0851(2) 0.1995(2) 0.049(2) Uani 1 1 d .
O11 O 0.44807(19) 0.2858(2) 0.19926(18) 0.046(2) Uani 1 1 d .
O12 O 0.3778(2) 0.0376(2) -0.13201(19) 0.052(2) Uani 1 1 d .
O13 O 0.4288(2) 0.03563(19) 0.04859(19) 0.047(2) Uani 1 1 d .
O14 O 0.4228(2) 0.1751(2) 0.21111(18) 0.047(2) Uani 1 1 d .
O15 O 0.3226(2) 0.1169(2) 0.2385(2) 0.050(2) Uani 1 1 d .
O16 O 0.5106(2) 0.3321(2) -0.1685(2) 0.054(2) Uani 1 1 d .
O17 O 0.27013(19) 0.06249(19) -0.20819(19) 0.045(2) Uani 1 1 d .
O18 O 0.0191(2) 0.0857(2) 0.0022(2) 0.050(2) Uani 1 1 d .
O19 O 0.0009(2) 0.1469(2) -0.08188(18) 0.047(2) Uani 1 1 d .
O20 O 0.20448(19) 0.0094(2) 0.13901(18) 0.046(2) Uani 1 1 d .
O21 O 0.37664(19) 0.0058(2) 0.0621(2) 0.047(2) Uani 1 1 d .
O22 O 0.4915(2) 0.0644(2) -0.1103(2) 0.061(3) Uani 1 1 d .
O23 O 0.3802(2) 0.22006(19) -0.2471(2) 0.049(2) Uani 1 1 d .
O24 O -0.0020(2) 0.1276(2) 0.0385(2) 0.058(2) Uani 1 1 d .
O25 O 0.3415(2) -0.0020(2) -0.0389(2) 0.050(2) Uani 1 1 d .
O26 O 0.19875(19) 0.0881(2) 0.21265(18) 0.045(2) Uani 1 1 d .
O27 O 0.11893(19) 0.2358(2) -0.2484(2) 0.050(2) Uani 1 1 d .
O28 O 0.2507(2) 0.2599(2) -0.2362(2) 0.055(2) Uani 1 1 d .
O29 O 0.24719(17) 0.18609(18) -0.26815(19) 0.0414(19) Uani 1 1 d .
O30 O 0.2670(2) 0.0068(2) 0.1399(2) 0.051(2) Uani 1 1 d .
O31 O 0.2432(2) 0.1299(2) -0.29034(19) 0.050(2) Uani 1 1 d .
O32 O 0.2394(2) 0.0641(2) -0.2595(2) 0.054(2) Uani 1 1 d .
O33 O 0.0279(2) 0.0994(2) 0.0852(2) 0.057(2) Uani 1 1 d .
O34 O 0.4301(2) 0.3036(2) -0.2089(2) 0.054(2) Uani 1 1 d .
O35 O 0.0911(2) 0.1174(2) 0.1880(2) 0.054(2) Uani 1 1 d .
O36 O 0.2128(2) 0.0502(2) 0.1814(2) 0.047(2) Uani 1 1 d .
O37 O 0.4520(2) 0.3462(2) -0.1720(2) 0.057(3) Uani 1 1 d .
O38 O 0.3890(2) 0.2705(2) 0.1880(2) 0.059(3) Uani 1 1 d .
O39 O 0.4689(2) 0.2619(2) 0.0788(2) 0.053(2) Uani 1 1 d .
O40 O 0.16717(18) 0.2061(2) -0.26815(19) 0.045(2) Uani 1 1 d .
O41 O 0.0471(2) 0.0586(2) 0.0465(2) 0.052(2) Uani 1 1 d .
O42 O 0.21702(19) 0.11603(19) -0.2382(2) 0.046(2) Uani 1 1 d .
O43 O 0.21976(18) 0.2358(2) -0.2821(2) 0.047(2) Uani 1 1 d .
O44 O 0.0507(2) 0.0241(2) -0.1099(2) 0.056(2) Uani 1 1 d .
O45 O 0.5267(2) 0.2139(2) -0.06245(19) 0.052(2) Uani 1 1 d .
O46 O 0.0976(2) 0.0525(2) -0.1337(2) 0.052(2) Uani 1 1 d .
O47 O 0.1067(2) 0.1030(2) 0.2471(2) 0.062(3) Uani 1 1 d .
O48 O 0.48969(19) 0.25556(18) 0.13584(18) 0.044(2) Uani 1 1 d .
O49 O 0.2390(2) 0.0574(2) 0.1269(2) 0.053(2) Uani 1 1 d .
O50 O 0.3594(2) 0.0556(2) -0.0291(2) 0.057(2) Uani 1 1 d .
O51 O 0.2936(2) -0.0158(2) -0.0726(2) 0.051(2) Uani 1 1 d .
O52 O 0.1029(2) 0.01833(19) 0.00208(19) 0.047(2) Uani 1 1 d .
O53 O 0.44262(19) 0.21937(19) 0.11751(19) 0.044(2) Uani 1 1 d .
O54 O 0.3171(2) 0.02967(19) 0.1631(2) 0.047(2) Uani 1 1 d .
O55 O 0.1033(2) 0.0730(2) 0.0305(2) 0.054(2) Uani 1 1 d .
O56 O 0.24148(18) 0.10757(17) 0.23232(17) 0.0396(18) Uani 1 1 d .
O57 O 0.1717(2) 0.1153(2) -0.27974(19) 0.050(2) Uani 1 1 d .
O58 O 0.4400(2) 0.1308(2) 0.1746(2) 0.049(2) Uani 1 1 d .
O59 O 0.2135(2) 0.1506(2) 0.2609(2) 0.049(2) Uani 1 1 d .
O60 O 0.3506(2) -0.0417(2) 0.0886(2) 0.051(2) Uani 1 1 d .
O61 O 0.41091(19) 0.0293(2) -0.00804(18) 0.044(2) Uani 1 1 d .
O62 O 0.36817(18) 0.01827(18) -0.0771(2) 0.044(2) Uani 1 1 d .
O63 O 0.0642(2) 0.0565(2) -0.0598(2) 0.050(2) Uani 1 1 d .
O64 O 0.2994(2) 0.0326(2) -0.1664(2) 0.054(2) Uani 1 1 d .
O65 O 0.0495(2) 0.0833(2) -0.1101(2) 0.055(2) Uani 1 1 d .
O66 O 0.3383(2) 0.0726(2) 0.2010(2) 0.054(2) Uani 1 1 d .
O67 O 0.5165(2) 0.2086(2) 0.1627(2) 0.054(2) Uani 1 1 d .
O68 O 0.5269(2) 0.2542(2) 0.0639(2) 0.054(2) Uani 1 1 d .
O69 O 0.5023(2) 0.1429(2) 0.07730(19) 0.049(2) Uani 1 1 d .
O70 O 0.2078(2) 0.06579(19) -0.2094(2) 0.049(2) Uani 1 1 d .
O71 O 0.4614(2) 0.0693(2) -0.05741(19) 0.048(2) Uani 1 1 d .
O72 O 0.4527(2) 0.3179(2) 0.0991(2) 0.060(3) Uani 1 1 d .
O73 O 0.5104(2) 0.2986(2) 0.10156(19) 0.049(2) Uani 1 1 d .
O74 O 0.1265(2) 0.0737(2) -0.1820(2) 0.051(2) Uani 1 1 d .
O75 O 0.3996(2) -0.0195(2) -0.0416(2) 0.053(2) Uani 1 1 d .
O76 O 0.3205(2) 0.0915(2) -0.2224(2) 0.052(2) Uani 1 1 d .
O77 O 0.1620(2) 0.0368(2) 0.0021(2) 0.058(2) Uani 1 1 d .
O78 O 0.45961(19) 0.18546(17) 0.16588(16) 0.0386(18) Uani 1 1 d .
O79 O 0.3520(2) 0.0013(2) -0.1728(2) 0.058(2) Uani 1 1 d .
O80 O 0.2219(2) 0.29515(19) -0.2771(2) 0.047(2) Uani 1 1 d .
O81 O 0.4186(2) -0.0187(2) 0.0289(2) 0.055(2) Uani 1 1 d .
O82 O 0.18400(19) 0.1500(2) -0.19908(19) 0.049(2) Uani 1 1 d .
O83 O 0.4263(2) 0.2350(2) 0.22149(19) 0.047(2) Uani 1 1 d .
O84 O 0.4700(2) 0.1186(2) 0.12183(19) 0.047(2) Uani 1 1 d .
O85 O 0.0319(2) 0.1344(2) -0.1340(2) 0.053(2) Uani 1 1 d .
O86 O 0.4193(2) 0.0032(2) -0.1083(2) 0.056(2) Uani 1 1 d .
O87 O 0.3740(2) 0.0575(2) 0.0325(2) 0.054(2) Uani 1 1 d .
O88 O 0.1574(2) 0.0402(2) 0.1617(2) 0.051(2) Uani 1 1 d .
O89 O 0.26792(17) 0.11294(19) -0.23759(18) 0.0401(19) Uani 1 1 d .
O90 O 0.2340(2) -0.0059(2) 0.18758(19) 0.051(2) Uani 1 1 d .
O91 O -0.0106(2) 0.0945(2) -0.1117(2) 0.061(3) Uani 1 1 d .
O92 O 0.2968(2) -0.0095(2) 0.0907(2) 0.052(2) Uani 1 1 d .
O93 O 0.0083(2) 0.0428(2) -0.0377(2) 0.052(2) Uani 1 1 d .
O94 O 0.46445(19) 0.23988(19) -0.17212(18) 0.044(2) Uani 1 1 d .
O95 O 0.2520(2) 0.2670(2) -0.32317(19) 0.058(3) Uani 1 1 d .
O96 O 0.5029(2) 0.1957(2) -0.1896(2) 0.053(2) Uani 1 1 d .
O97 O 0.35119(18) 0.0615(2) -0.1799(2) 0.046(2) Uani 1 1 d .
O98 O 0.37464(19) 0.1446(2) 0.2291(2) 0.048(2) Uani 1 1 d .
O99 O 0.5056(2) 0.2753(2) 0.1918(2) 0.053(2) Uani 1 1 d .
O100 O 0.45258(19) 0.0743(2) 0.08679(19) 0.047(2) Uani 1 1 d .
O101 O 0.1120(2) 0.1867(2) -0.2853(2) 0.052(2) Uani 1 1 d .
O102 O 0.24510(19) 0.16372(19) -0.21059(18) 0.0424(19) Uani 1 1 d .
O103 O 0.3383(2) 0.1299(2) 0.1818(2) 0.062(3) Uani 1 1 d .
O104 O 0.44073(19) 0.2802(2) 0.25902(19) 0.047(2) Uani 1 1 d .
O105 O 0.2329(2) -0.0271(2) -0.0135(2) 0.055(2) Uani 1 1 d .
O106 O 0.4455(2) 0.1591(2) -0.0971(2) 0.058(3) Uani 1 1 d .
O107 O 0.3485(2) 0.0139(2) 0.1154(2) 0.053(2) Uani 1 1 d .
O108 O 0.4800(2) 0.2732(2) -0.2220(2) 0.056(2) Uani 1 1 d .
O109 O 0.16125(19) 0.1004(2) -0.2230(2) 0.052(2) Uani 1 1 d .
O110 O 0.4365(2) 0.3193(2) -0.1208(2) 0.061(3) Uani 1 1 d .
O111 O 0.20381(19) 0.16142(18) -0.25612(18) 0.0418(19) Uani 1 1 d .
O112 O 0.0500(2) 0.0025(2) 0.0286(2) 0.057(2) Uani 1 1 d .
O113 O 0.4671(2) 0.2116(2) -0.0776(2) 0.052(2) Uani 1 1 d .
O114 O 0.3039(2) 0.1446(2) -0.19918(19) 0.049(2) Uani 1 1 d .
O115 O 0.5301(2) 0.2718(2) -0.05264(19) 0.052(2) Uani 1 1 d .
O116 O 0.4895(2) 0.0388(2) 0.0517(2) 0.052(2) Uani 1 1 d .
O117 O 0.3200(2) 0.03134(19) -0.2242(2) 0.052(2) Uani 1 1 d .
O118 O 0.4423(2) 0.1318(2) 0.0698(2) 0.060(3) Uani 1 1 d .
O119 O 0.0587(2) 0.1160(2) 0.0348(2) 0.065(3) Uani 1 1 d .
O120 O 0.32802(18) 0.1964(2) -0.2675(2) 0.045(2) Uani 1 1 d .
O121 O 0.4853(2) 0.0989(2) 0.04059(19) 0.050(2) Uani 1 1 d .
O122 O 0.21597(19) 0.20822(18) 0.2763(2) 0.044(2) Uani 1 1 d .
O123 O 0.46071(19) 0.0595(2) 0.00306(18) 0.046(2) Uani 1 1 d .
O124 O 0.0681(2) -0.0014(2) -0.0437(2) 0.053(2) Uani 1 1 d .
O125 O 0.1054(2) 0.0920(2) -0.0888(2) 0.056(2) Uani 1 1 d .
O126 O 0.2985(2) 0.0479(2) 0.1096(2) 0.061(3) Uani 1 1 d .
O127 O 0.1530(2) 0.2029(2) -0.2091(2) 0.061(3) Uani 1 1 d .
O128 O 0.4282(2) 0.2437(2) -0.2190(2) 0.052(2) Uani 1 1 d .
O129 O 0.1288(2) 0.00846(19) -0.04079(19) 0.049(2) Uani 1 1 d .
O130 O 0.5492(2) 0.2574(2) 0.1191(2) 0.058(3) Uani 1 1 d .
O131 O 0.2112(2) 0.2142(2) -0.22711(19) 0.050(2) Uani 1 1 d .
O132 O 0.4319(2) 0.2769(2) 0.1419(2) 0.052(2) Uani 1 1 d .
O133 O 0.5303(2) 0.2033(2) -0.00388(19) 0.047(2) Uani 1 1 d .
O134 O 0.4983(2) 0.1390(2) 0.1697(2) 0.057(2) Uani 1 1 d .
O135 O 0.4658(2) 0.1894(2) 0.06626(19) 0.048(2) Uani 1 1 d .
O136 O 0.1673(2) 0.0362(2) 0.2199(2) 0.059(3) Uani 1 1 d .
O137 O 0.2466(2) 0.1882(2) 0.2273(2) 0.058(3) Uani 1 1 d .
O138 O 0.2634(2) 0.0475(2) 0.18224(19) 0.047(2) Uani 1 1 d .
O139 O 0.4717(2) 0.2854(2) -0.0654(2) 0.056(2) Uani 1 1 d .
O140 O 0.2071(2) 0.1470(2) 0.2019(2) 0.053(2) Uani 1 1 d .
O141 O 0.4806(2) 0.3112(2) 0.15279(19) 0.054(2) Uani 1 1 d .
O142 O 0.0201(2) 0.0954(2) -0.0592(2) 0.051(2) Uani 1 1 d .
O143 O 0.2408(2) 0.10786(19) -0.1823(2) 0.049(2) Uani 1 1 d .
O144 O 0.4847(2) 0.3549(2) -0.1200(2) 0.052(2) Uani 1 1 d .
O145 O 0.0687(2) 0.1068(2) -0.0251(2) 0.052(2) Uani 1 1 d .
O146 O 0.1620(2) 0.1272(2) 0.2361(2) 0.053(2) Uani 1 1 d .
O147 O 0.1143(2) 0.1603(2) 0.2258(2) 0.051(2) Uani 1 1 d .
O148 O 0.3945(2) 0.3274(2) -0.1659(2) 0.063(3) Uani 1 1 d .
O149 O 0.1806(2) 0.0944(2) 0.1546(2) 0.060(3) Uani 1 1 d .
O150 O 0.3742(2) 0.0867(2) 0.2495(2) 0.056(2) Uani 1 1 d .
O151 O 0.5321(2) 0.3820(2) -0.0925(2) 0.062(3) Uani 1 1 d .
O152 O 0.1958(2) 0.0958(2) 0.2729(2) 0.056(2) Uani 1 1 d .
O153 O 0.1971(2) -0.0610(2) -0.0509(2) 0.060(3) Uani 1 1 d .
O154 O 0.2665(2) -0.0642(2) -0.0501(2) 0.061(3) Uani 1 1 d .
O155 O 0.27444(19) 0.1469(2) 0.2618(2) 0.049(2) Uani 1 1 d .
O156 O 0.4554(2) 0.1097(2) -0.1316(2) 0.054(2) Uani 1 1 d .
O157 O 0.2340(2) -0.0177(2) -0.07400(19) 0.050(2) Uani 1 1 d .
O158 O 0.1189(2) -0.0264(2) -0.0894(2) 0.057(2) Uani 1 1 d .
O159 O 0.3877(2) 0.2122(3) -0.1865(2) 0.066(3) Uani 1 1 d .
O160 O 0.3064(2) 0.0275(2) 0.2216(2) 0.055(2) Uani 1 1 d .
O161 O 0.3811(2) 0.1707(2) -0.2848(2) 0.053(2) Uani 1 1 d .
O162 O 0.2817(2) 0.1425(2) 0.2029(2) 0.057(2) Uani 1 1 d .
O163 O 0.3106(2) 0.0295(2) 0.0038(2) 0.054(2) Uani 1 1 d .
O164 O 0.1157(2) -0.0285(2) 0.0883(2) 0.060(3) Uani 1 1 d .
O165 O 0.3464(2) -0.0380(2) -0.0884(2) 0.062(3) Uani 1 1 d .
O166 O 0.2029(2) 0.1878(2) -0.31180(19) 0.054(2) Uani 1 1 d .
O167 O 0.1423(2) -0.0075(2) 0.0379(2) 0.052(2) Uani 1 1 d .
O168 O 0.1640(2) 0.0489(2) -0.0721(2) 0.057(2) Uani 1 1 d .
O169 O 0.4460(2) 0.3573(2) -0.2316(2) 0.061(3) Uani 1 1 d .
O170 O 0.1042(2) 0.03183(19) -0.07916(19) 0.045(2) Uani 1 1 d .
O171 O 0.3009(2) 0.0866(2) 0.1558(2) 0.060(3) Uani 1 1 d .
O172 O 0.5530(2) 0.2924(2) -0.1042(2) 0.058(3) Uani 1 1 d .
O173 O 0.28151(19) 0.0827(2) 0.21336(19) 0.047(2) Uani 1 1 d .
O174 O 0.5334(2) 0.2637(2) 0.00571(19) 0.058(3) Uani 1 1 d .
O175 O 0.4858(2) 0.2312(2) 0.0269(2) 0.057(2) Uani 1 1 d .
O176 O 0.1789(3) 0.0542(2) 0.1081(2) 0.068(3) Uani 1 1 d .
O177 O 0.3128(2) 0.1062(2) -0.2797(2) 0.055(2) Uani 1 1 d .
O178 O 0.0617(2) 0.1338(2) -0.0807(2) 0.062(3) Uani 1 1 d .
O179 O 0.4747(2) 0.2007(2) 0.2224(2) 0.058(2) Uani 1 1 d .
O180 O 0.48874(19) 0.2159(2) -0.13457(16) 0.042(2) Uani 1 1 d .
O181 O 0.0957(2) 0.0226(2) 0.06114(19) 0.052(2) Uani 1 1 d .
O182 O 0.4667(2) 0.2890(2) -0.1638(2) 0.051(2) Uani 1 1 d .
O183 O 0.3255(2) -0.0165(2) 0.0397(2) 0.055(2) Uani 1 1 d .
O184 O 0.50697(19) 0.25173(18) -0.10312(18) 0.043(2) Uani 1 1 d .
O185 O -0.0120(2) 0.0676(2) 0.0503(2) 0.061(3) Uani 1 1 d .
O186 O 0.2373(2) 0.04786(19) 0.2370(2) 0.050(2) Uani 1 1 d .
O187 O 0.1521(3) 0.0462(2) 0.0621(2) 0.068(3) Uani 1 1 d .
O188 O 0.2409(2) 0.1038(2) 0.17077(19) 0.051(2) Uani 1 1 d .
O189 O 0.28638(18) 0.15672(18) -0.25583(18) 0.0410(19) Uani 1 1 d .
O190 O 0.4254(2) 0.1589(2) 0.1225(2) 0.054(2) Uani 1 1 d .
O191 O 0.5245(2) 0.1953(2) 0.05502(18) 0.048(2) Uani 1 1 d .
O192 O 0.4732(2) 0.1623(2) -0.1507(2) 0.054(2) Uani 1 1 d .
O193 O 0.1188(2) 0.0675(2) -0.0312(2) 0.051(2) Uani 1 1 d .
O194 O 0.3674(2) 0.0053(2) 0.00416(19) 0.048(2) Uani 1 1 d .
O195 O 0.46263(19) 0.23511(19) 0.17372(18) 0.044(2) Uani 1 1 d .
O196 O 0.39561(19) 0.1651(2) -0.2245(2) 0.048(2) Uani 1 1 d .
O197 O 0.1245(2) 0.0273(2) 0.1138(2) 0.051(2) Uani 1 1 d .
O198 O 0.4320(2) 0.1200(2) 0.2335(2) 0.055(2) Uani 1 1 d .
O199 O 0.1740(2) -0.0103(2) -0.07271(19) 0.050(2) Uani 1 1 d .
O200 O 0.09643(19) 0.1829(2) -0.22493(19) 0.046(2) Uani 1 1 d .
O201 O 0.4848(2) 0.1751(2) 0.12349(18) 0.047(2) Uani 1 1 d .
O202 O 0.5033(2) 0.21844(19) 0.1046(2) 0.047(2) Uani 1 1 d .
O203 O 0.4297(2) 0.0619(2) -0.1082(2) 0.055(2) Uani 1 1 d .
O204 O 0.43801(18) 0.1977(2) -0.2569(2) 0.049(2) Uani 1 1 d .
O205 O 0.5144(2) 0.3273(2) -0.0758(2) 0.053(2) Uani 1 1 d .
O206 O 0.4050(2) 0.2137(2) 0.1690(2) 0.052(2) Uani 1 1 d .
O207 O 0.3431(2) 0.1438(2) -0.2456(2) 0.049(2) Uani 1 1 d .
O208 O 0.5482(2) 0.2079(2) -0.1177(2) 0.062(3) Uani 1 1 d .
O209 O 0.1447(2) 0.0176(2) -0.1199(2) 0.054(2) Uani 1 1 d .
O210 O 0.1184(2) 0.0124(2) -0.1749(2) 0.052(2) Uani 1 1 d .
O211 O 0.1478(2) 0.1414(2) 0.1789(2) 0.065(3) Uani 1 1 d .
O212 O 0.3266(2) 0.0088(2) -0.11829(18) 0.047(2) Uani 1 1 d .
O213 O 0.3838(2) 0.1555(2) 0.1692(2) 0.062(3) Uani 1 1 d .
O214 O 0.4088(2) 0.2664(3) -0.1667(2) 0.062(3) Uani 1 1 d .
O215 O 0.1182(2) -0.0394(2) -0.0055(2) 0.059(3) Uani 1 1 d .
O216 O 0.3116(2) 0.0416(2) -0.0702(2) 0.057(3) Uani 1 1 d .
O217 O 0.5443(2) 0.1735(2) 0.1064(2) 0.052(2) Uani 1 1 d .
O218 O 0.5132(2) 0.0863(2) 0.0944(2) 0.055(2) Uani 1 1 d .
O219 O 0.4437(2) 0.1905(2) -0.1974(2) 0.050(2) Uani 1 1 d .
O220 O 0.3256(3) 0.0683(2) -0.1248(2) 0.060(3) Uani 1 1 d .
O221 O 0.1509(2) -0.0184(2) 0.1464(2) 0.057(2) Uani 1 1 d .
O222 O 0.5048(2) 0.1710(2) -0.1011(2) 0.056(2) Uani 1 1 d .
O223 O 0.2083(2) 0.0241(2) -0.0376(3) 0.061(3) Uani 1 1 d .
O224 O 0.3754(2) 0.0777(2) -0.0875(2) 0.058(3) Uani 1 1 d .
O225 O 0.2900(2) 0.1827(2) -0.31123(19) 0.052(2) Uani 1 1 d .
O226 O 0.2445(2) 0.1663(2) 0.3119(2) 0.055(2) Uani 1 1 d .
O227 O 0.3419(2) 0.1910(2) -0.2086(2) 0.056(2) Uani 1 1 d .
O228 O 0.5746(2) 0.2370(2) -0.0326(2) 0.057(2) Uani 1 1 d .
O229 O 0.1549(2) 0.0408(2) -0.2256(2) 0.049(2) Uani 1 1 d .
O230 O 0.5274(2) 0.3458(2) 0.1369(2) 0.055(2) Uani 1 1 d .
O231 O 0.4235(2) 0.0945(2) 0.0363(2) 0.058(3) Uani 1 1 d .
O232 O 0.2629(2) 0.0215(2) -0.0363(2) 0.058(3) Uani 1 1 d .
O233 O 0.5161(2) 0.1227(2) -0.1356(2) 0.052(2) Uani 1 1 d .
O234 O 0.4464(2) 0.2571(2) -0.11595(19) 0.049(2) Uani 1 1 d .
O235 O 0.4266(2) 0.1133(2) -0.0778(2) 0.063(3) Uani 1 1 d .
O236 O 0.1757(2) 0.0379(2) -0.1672(2) 0.050(2) Uani 1 1 d .
O237 O 0.3006(2) 0.0933(2) -0.1653(2) 0.058(3) Uani 1 1 d .
O238 O 0.2932(2) -0.0248(2) -0.0121(2) 0.054(2) Uani 1 1 d .
O239 O 0.2853(2) 0.2098(2) -0.22623(19) 0.050(2) Uani 1 1 d .
O240 O 0.4858(2) 0.2405(2) -0.0259(2) 0.053(2) Uani 1 1 d .
O241 O 0.4141(2) 0.0874(2) -0.0245(2) 0.054(2) Uani 1 1 d .
O242 O 0.1533(3) 0.0767(2) -0.1262(2) 0.064(3) Uani 1 1 d .
O243 O 0.2831(2) 0.0905(2) 0.2741(2) 0.055(2) Uani 1 1 d .
O244 O 0.1736(2) -0.0195(2) -0.0139(2) 0.054(2) Uani 1 1 d .
O245 O 0.3163(2) -0.0285(2) 0.1463(2) 0.059(3) Uani 1 1 d .
O246 O 0.3252(2) 0.0383(2) 0.0641(2) 0.064(3) Uani 1 1 d .
O247 O 0.5739(2) 0.2257(2) 0.0358(2) 0.060(3) Uani 1 1 d .
O248 O 0.4554(2) 0.3440(3) -0.0684(3) 0.071(3) Uani 1 1 d .
O249 O 0.4649(2) 0.0154(2) -0.0348(2) 0.061(3) Uani 1 1 d .
O250 O 0.1454(2) 0.1548(2) -0.2449(2) 0.050(2) Uani 1 1 d .
O251 O 0.1809(2) 0.0988(2) -0.1666(2) 0.059(3) Uani 1 1 d .
O252 O 0.3466(2) -0.0507(2) -0.0039(2) 0.062(3) Uani 1 1 d .
S1 S 0.17237(11) 0.10067(10) -0.13469(10) 0.0707(11) Uani 1 1 d D
S2 S 0.17192(13) 0.06543(14) 0.07795(13) 0.0920(15) Uani 1 1 d .
S3 S 0.23673(11) 0.04015(11) -0.03392(11) 0.0769(12) Uani 1 1 d .
S4 S 0.25168(11) 0.28280(10) -0.21340(10) 0.0713(11) Uani 1 1 d .
S5 S 0.30585(12) 0.05842(11) 0.07964(10) 0.0772(13) Uani 1 1 d .
S6 S 0.30898(14) 0.09450(12) -0.13446(12) 0.0875(15) Uani 1 1 d .
S7 S 0.35290(12) 0.15069(13) 0.16183(12) 0.0833(14) Uani 1 1 d .
S8 S 0.41826(9) 0.12362(10) 0.04912(10) 0.0634(10) Uani 1 1 d .
S9 S 0.42096(11) 0.14518(12) -0.08196(12) 0.0812(13) Uani 1 1 d D
S10 S 0.35590(12) 0.20455(14) -0.18237(13) 0.0884(15) Uani 1 1 d .
S11 S 0.35917(13) 0.28177(14) 0.18331(13) 0.0925(15) Uani 1 1 d D
S12 S 0.46706(9) 0.23789(10) 0.00046(9) 0.0628(10) Uani 1 1 d .
S13 S 0.43002(11) 0.33469(11) 0.08339(11) 0.0735(12) Uani 1 1 d .
S14 S 0.36372(11) 0.33572(11) -0.15957(10) 0.0748(12) Uani 1 1 d .
S15 S 0.06668(12) 0.14416(12) 0.04759(12) 0.0854(14) Uani 1 1 d .
O253 O 0.3637(4) 0.3470(5) -0.1293(4) 0.145(8) Uani 1 1 d .
O254 O 0.4513(3) 0.2642(4) 0.0053(3) 0.101(5) Uani 1 1 d .
O255 O 0.4474(3) 0.2138(4) -0.0055(3) 0.104(5) Uani 1 1 d .
O256 O 0.4030(4) 0.3334(4) 0.1005(5) 0.146(8) Uani 1 1 d .
OS1A O 0.1604(6) 0.1288(3) -0.1278(6) 0.064(7) Uiso 0.50 1 d PD
OS1B O 0.1528(7) 0.1253(5) -0.1351(9) 0.105(13) Uiso 0.50 1 d PD
O258 O 0.3403(4) 0.2312(5) -0.1754(5) 0.139(7) Uani 1 1 d .
O259 O 0.3903(3) 0.1240(4) 0.0639(4) 0.121(6) Uani 1 1 d .
O260 O 0.3208(5) 0.0864(3) 0.0823(4) 0.131(7) Uani 1 1 d .
O261 O 0.3586(7) 0.3019(5) 0.1560(4) 0.189(12) Uani 1 1 d .
O262 O 0.1989(3) 0.0997(4) -0.1169(3) 0.108(5) Uani 1 1 d .
O263 O 0.3455(4) 0.3099(4) -0.1624(6) 0.155(8) Uani 1 1 d .
O264 O 0.0701(5) 0.1640(3) 0.0237(3) 0.125(6) Uani 1 1 d .
O265 O 0.3363(4) 0.1792(4) 0.1665(6) 0.163(9) Uani 1 1 d .
O266 O 0.2371(3) 0.0541(5) -0.0060(4) 0.129(7) Uani 1 1 d .
OS2A O 0.3386(4) 0.2585(4) 0.1780(5) 0.068(6) Uiso 0.50 1 d PD
OS2B O 0.3440(6) 0.2678(7) 0.1594(5) 0.100 Uiso 0.50 1 d PD
O268 O 0.0950(4) 0.1412(5) 0.0645(5) 0.138(7) Uani 1 1 d .
O269 O 0.4160(4) 0.1442(3) 0.0258(3) 0.099(5) Uani 1 1 d .
O270 O 0.2255(4) 0.2809(3) -0.1957(4) 0.119(6) Uani 1 1 d .
O271 O 0.4243(5) 0.3239(4) 0.0541(3) 0.122(6) Uani 1 1 d .
O272 O 0.3540(5) 0.1862(5) -0.1561(4) 0.162(10) Uani 1 1 d .
O273 O 0.2793(4) 0.0641(4) 0.0632(4) 0.122(6) Uani 1 1 d .
O274 O 0.2378(5) 0.0618(5) -0.0581(4) 0.139(7) Uani 1 1 d .
O275 O 0.3293(9) 0.1199(4) -0.1315(5) 0.248(19) Uani 1 1 d .
O276 O 0.1571(4) 0.0934(4) 0.0814(5) 0.137(7) Uani 1 1 d .
OS3A O 0.3915(3) 0.1486(8) -0.0935(6) 0.100 Uiso 0.50 1 d PD
OS3B O 0.3982(5) 0.1499(8) -0.1036(5) 0.100 Uiso 0.50 1 d PD
O278 O 0.3517(5) 0.1404(5) 0.1329(3) 0.150(8) Uani 1 1 d .
O279 O 0.2768(4) 0.2791(4) -0.1955(4) 0.122(6) Uani 1 1 d .
O280 O 0.1990(4) 0.0675(5) 0.0613(4) 0.148(8) Uani 1 1 d .
O281 O 0.4189(5) 0.1594(5) -0.0532(4) 0.152(9) Uani 1 1 d .
O282 O 0.2818(5) 0.0949(5) -0.1163(4) 0.159(9) Uani 1 1 d .
Al1 Al 0.54196(14) 0.12241(15) -0.01866(15) 0.055(3) Uani 0.70(2) 1 d P
Al2 Al 0.23392(16) -0.02045(14) -0.15324(15) 0.060(3) Uani 0.73(2) 1 d P
Al3 Al 0.3681(2) 0.2920(2) -0.2905(2) 0.107(4) Uani 0.82(3) 1 d P
Al4 Al 0.3620(2) 0.1981(2) 0.29335(19) 0.082(4) Uani 0.63(2) 1 d P
Al5 Al 0.5557(2) 0.3431(3) 0.0196(2) 0.082(5) Uani 0.59(2) 1 d P
Al6 Al 0.2316(5) -0.0566(3) 0.0673(4) 0.094(8) Uani 0.40(2) 1 d P
Al7 Al 0.4258(6) 0.0882(6) -0.2067(6) 0.059(11) Uani 0.18(2) 1 d P
Al8 Al 0.4219(4) 0.0311(3) 0.1536(3) 0.064(6) Uani 0.34(2) 1 d P
Al9 Al 0.0529(4) 0.0527(4) 0.1508(4) 0.061(7) Uani 0.29(2) 1 d P
Al10 Al 0.4457(5) 0.3872(5) 0.2100(6) 0.098(7) Uani 0.30 1 d P
O283 O 0.5074(7) 0.1428(7) -0.0262(7) 0.214(12) Uiso 1 1 d .
O284 O 0.5333(9) 0.1250(9) 0.0200(9) 0.270(17) Uiso 1 1 d .
O285 O 0.5522(7) 0.1157(7) -0.0582(6) 0.091(8) Uiso 0.50 1 d P
O286 O 0.5616(6) 0.1592(6) -0.0193(6) 0.080(7) Uiso 0.50 1 d P
O287 O 0.5745(7) 0.1008(6) -0.0102(7) 0.095(8) Uiso 0.50 1 d P
O288 O 0.5204(7) 0.0865(7) -0.0215(7) 0.103(9) Uiso 0.50 1 d P
O289 O 0.2303(6) -0.0459(6) -0.1811(6) 0.085(7) Uiso 0.50 1 d P
O290 O 0.2365(11) -0.0445(11) -0.1331(11) 0.32(2) Uiso 1 1 d .
O291 O 0.2250(8) 0.0099(8) -0.1251(8) 0.234(14) Uiso 1 1 d .
O292 O 0.1930(12) -0.0196(12) -0.1376(12) 0.181(19) Uiso 0.50 1 d P
O293 O 0.1946(8) -0.0147(7) -0.1707(8) 0.111(10) Uiso 0.50 1 d P
O294 O 0.2701(9) -0.0205(9) -0.1705(9) 0.136(13) Uiso 0.50 1 d P
O295 O 0.3522(8) 0.3005(8) -0.2527(8) 0.115(10) Uiso 0.50 1 d P
O296 O 0.3858(6) 0.2912(6) -0.3245(6) 0.175(9) Uiso 1 1 d .
O297 O 0.3335(6) 0.3032(6) -0.3032(6) 0.188(10) Uiso 1 1 d .
O298 O 0.3827(8) 0.3287(8) -0.2858(8) 0.115(10) Uiso 0.50 1 d P
O299 O 0.4035(14) 0.2996(13) -0.2752(14) 0.20(2) Uiso 0.50 1 d P
O300 O 0.3299(6) 0.2016(5) 0.3144(6) 0.076(6) Uiso 0.50 1 d P
O301 O 0.3721(7) 0.2359(7) 0.3037(7) 0.223(13) Uiso 1 1 d .
O302 O 0.3508(5) 0.1657(5) 0.3095(5) 0.066(6) Uiso 0.50 1 d P
O303 O 0.3989(11) 0.2014(11) 0.2765(11) 0.33(2) Uiso 1 1 d .
O304 O 0.3439(14) 0.2191(13) 0.2637(13) 0.20(2) Uiso 0.50 1 d P
O305 O 0.5700(13) 0.3108(13) 0.0051(13) 0.20(2) Uiso 0.50 1 d P
O306 O 0.5573(11) 0.3607(10) 0.0563(11) 0.31(2) Uiso 1 1 d .
O307 O 0.5921(10) 0.3514(10) 0.0219(10) 0.30(2) Uiso 1 1 d .
O308 O 0.5548(12) 0.3596(12) -0.0136(12) 0.19(2) Uiso 0.50 1 d P
O309 O 0.5599(13) 0.3108(13) 0.0498(13) 0.20(2) Uiso 0.50 1 d P
O310 O 0.2253(16) -0.0114(16) 0.0628(16) 0.25(3) Uiso 0.50 1 d P
O311 O 0.2048(13) -0.0540(13) 0.0906(13) 0.19(2) Uiso 0.50 1 d P
O312 O 0.2264(11) -0.0642(11) 0.0328(10) 0.162(16) Uiso 0.50 1 d P
O313 O 0.2449(18) -0.0554(17) 0.1108(16) 0.26(3) Uiso 0.50 1 d P
O314 O 0.4005(16) 0.0979(16) -0.1664(16) 0.24(3) Uiso 0.50 1 d P
O315 O 0.4333(9) 0.1214(10) -0.2390(10) 0.286(19) Uiso 1 1 d .
O316 O 0.3863(19) 0.0706(18) -0.2617(19) 0.28(4) Uiso 0.50 1 d P
O317 O 0.3941(19) 0.1034(18) -0.2165(19) 0.27(3) Uiso 0.50 1 d P
O318 O 0.3979(12) 0.0049(12) 0.1463(12) 0.182(19) Uiso 0.50 1 d P
O319 O 0.3815(14) 0.0496(14) 0.1466(14) 0.21(2) Uiso 0.50 1 d P
O320 O 0.409(2) 0.0413(18) 0.1924(19) 0.28(4) Uiso 0.50 1 d P
O321 O 0.459(2) 0.0167(19) 0.1087(19) 0.25(3) Uiso 0.50 1 d P
O322 O 0.0575(18) 0.0751(17) 0.1285(17) 0.26(3) Uiso 0.50 1 d P
O323 O 0.0233(7) 0.0629(7) 0.1677(7) 0.098(9) Uiso 0.50 1 d P
O324 O 0.0399(8) 0.0269(8) 0.1446(8) 0.120(11) Uiso 0.50 1 d P
O325 O 0.0235(12) 0.0593(11) 0.1279(11) 0.173(18) Uiso 0.50 1 d P
O326 O 0.4843(10) 0.3628(10) 0.1991(10) 0.152(15) Uiso 0.50 1 d P
O327 O 0.4707(9) 0.3981(8) 0.2369(8) 0.127(12) Uiso 0.50 1 d P
O328 O 0.4288(7) 0.4018(7) 0.2421(7) 0.107(9) Uiso 0.50 1 d P
O329 O 0.4169(18) 0.3717(18) 0.188(2) 0.27(3) Uiso 0.50 1 d P
O330 O 0.4257(11) 0.4226(12) 0.2103(12) 0.174(18) Uiso 0.50 1 d P
O331 O 0.4390(13) 0.3626(13) 0.2317(13) 0.19(2) Uiso 0.50 1 d P
O332 O 0.3944(16) 0.2833(16) -0.0701(16) 0.25(3) Uiso 0.50 1 d P
O333 O 0.2500 0.2500 0.0000 0.123(8) Uiso 1 2 d S
O334 O 0.5000 0.2182(4) -0.2500 0.080(5) Uiso 1 2 d S
O335 O 0.3860(4) -0.0770(4) 0.0410(4) 0.131(6) Uiso 1 1 d .
O336 O 0.2912(6) 0.0364(6) -0.2875(6) 0.080(7) Uiso 0.50 1 d P
O337 O 0.5000 0.2533(5) 0.2500 0.100(6) Uiso 1 2 d S
O338 O 0.5621(6) 0.1908(7) -0.1786(6) 0.091(8) Uiso 0.50 1 d P
O339 O 0.1769(7) 0.0394(7) 0.2861(7) 0.203(11) Uiso 1 1 d .
O340 O 0.2382(5) 0.1003(5) 0.3235(5) 0.160(8) Uiso 1 1 d .
O341 O 0.5695(6) 0.2498(6) 0.1769(6) 0.189(10) Uiso 1 1 d .
O342 O -0.0079(5) 0.0101(5) 0.0788(5) 0.160(8) Uiso 1 1 d .
O343 O 0.2502(9) 0.2040(9) -0.3560(9) 0.138(13) Uiso 0.50 1 d P
O344 O 0.4695(5) -0.0372(5) 0.0022(5) 0.160(8) Uiso 1 1 d .
O345 O 0.2030(8) 0.0720(8) -0.3121(8) 0.238(14) Uiso 1 1 d .
O346 O 0.2903(5) 0.0299(5) 0.2822(5) 0.148(7) Uiso 1 1 d .
O347 O 0.3406(9) 0.0366(9) -0.2880(9) 0.136(13) Uiso 0.50 1 d P
O348 O 0.0546(6) -0.0542(6) -0.0007(6) 0.170(9) Uiso 1 1 d .
O349 O 0.1423(13) 0.1764(14) -0.3518(14) 0.20(2) Uiso 0.50 1 d P
O350 O 0.4501(12) 0.2926(12) -0.2830(12) 0.081(14) Uiso 0.25 1 d P
O351 O -0.0692(7) 0.0629(6) 0.0813(7) 0.201(11) Uiso 1 1 d .
O352 O 0.4627(11) 0.1579(11) -0.0129(11) 0.168(17) Uiso 0.50 1 d P
O353 O 0.5234(8) 0.0231(8) -0.0719(8) 0.113(10) Uiso 0.50 1 d P
O354 O 0.107(2) 0.110(2) 0.108(2) 0.30(4) Uiso 0.50 1 d P
O355 O 0.1427(18) 0.0797(17) -0.3816(17) 0.25(3) Uiso 0.50 1 d P
O356 O -0.0123(6) 0.0198(6) 0.0155(6) 0.189(10) Uiso 1 1 d .
O357 O 0.5928(10) 0.2041(10) 0.1277(10) 0.141(15) Uiso 0.50 1 d P
O358 O 0.5730(6) 0.3248(6) -0.1509(6) 0.184(10) Uiso 1 1 d .
O359 O 0.4507(7) -0.0396(7) -0.0776(7) 0.218(13) Uiso 1 1 d .
O360 O 0.3878(8) -0.0503(8) -0.1375(8) 0.232(14) Uiso 1 1 d .
O361 O 0.5000 0.1522(11) -0.2500 0.232(19) Uiso 1 2 d S
O362 O 0.5654(9) 0.0639(8) -0.0764(9) 0.128(12) Uiso 0.50 1 d P
O363 O 0.2535(17) 0.1495(17) -0.3650(16) 0.25(3) Uiso 0.50 1 d P
O364 O 0.5578(7) 0.3036(7) 0.1773(7) 0.218(13) Uiso 1 1 d .
O365 O 0.2823(11) 0.1271(11) 0.3527(11) 0.165(17) Uiso 0.50 1 d P
O366 O 0.3556(8) 0.0282(8) 0.2706(8) 0.247(15) Uiso 1 1 d .
O367 O 0.3262(12) 0.3014(12) 0.0882(12) 0.37(3) Uiso 1 1 d .
O368 O 0.5723(11) 0.1452(11) 0.0552(11) 0.161(16) Uiso 0.50 1 d P
O369 O 0.2021(11) 0.0084(11) -0.2610(10) 0.163(16) Uiso 0.50 1 d P
O370 O 0.2066(14) 0.1107(14) 0.0198(14) 0.22(2) Uiso 0.50 1 d P
O371 O 0.3919(10) 0.4136(10) 0.2566(10) 0.157(16) Uiso 0.50 1 d P
O372 O 0.5815(9) 0.1515(9) -0.0910(9) 0.274(17) Uiso 1 1 d .
O373 O 0.5284(7) 0.1622(8) 0.2188(8) 0.231(14) Uiso 1 1 d .
O374 O 0.2810(16) 0.2406(17) -0.1475(16) 0.16(2) Uiso 0.33 1 d P
O375 O 0.6031(8) 0.2536(8) -0.0943(8) 0.241(15) Uiso 1 1 d .
O376 O 0.1526(10) 0.1553(11) -0.3355(10) 0.153(15) Uiso 0.50 1 d P
O377 O 0.4147(14) 0.3854(15) 0.1598(15) 0.21(2) Uiso 0.50 1 d P
O378 O 0.479(3) 0.008(2) 0.104(2) 0.32(5) Uiso 0.50 1 d P
O379 O 0.4373(19) 0.3248(18) -0.2862(18) 0.26(3) Uiso 0.50 1 d P
O380 O 0.5387(9) 0.0976(9) -0.0530(9) 0.129(12) Uiso 0.50 1 d P
O381 O 0.4786(12) 0.3159(12) -0.0052(12) 0.180(19) Uiso 0.50 1 d P
O382 O 0.1317(15) 0.1391(15) -0.0362(16) 0.24(3) Uiso 0.50 1 d P
O383 O 0.5135(18) 0.3334(17) 0.0186(18) 0.27(3) Uiso 0.50 1 d P
O384 O 0.5000 0.3111(18) 0.2500 0.20(3) Uiso 0.50 2 d SP
O385 O 0.2348(8) 0.0604(8) -0.1307(8) 0.115(10) Uiso 0.50 1 d P
O386 O 0.0397(11) -0.0392(10) 0.0818(11) 0.161(16) Uiso 0.50 1 d P
O387 O 0.5138(13) 0.4021(13) -0.1844(13) 0.20(2) Uiso 0.50 1 d P
O388 O 0.3871(16) 0.2012(16) -0.0258(16) 0.24(3) Uiso 0.50 1 d P
O389 O 0.2892(10) 0.1230(9) -0.3438(10) 0.145(14) Uiso 0.50 1 d P
O390 O 0.2663(9) 0.0742(9) -0.3314(9) 0.134(13) Uiso 0.50 1 d P
O391 O 0.2468(9) 0.0054(10) -0.2347(9) 0.145(14) Uiso 0.50 1 d P
O392 O 0.4197(15) -0.0220(15) -0.1795(15) 0.22(3) Uiso 0.50 1 d P
O393 O 0.3601(13) -0.1086(13) 0.0801(13) 0.19(2) Uiso 0.50 1 d P
O394 O 0.1292(11) -0.0817(11) 0.0477(11) 0.162(16) Uiso 0.50 1 d P
O395 O 0.0838(16) -0.0411(15) 0.1562(16) 0.24(3) Uiso 0.50 1 d P
O396 O 0.3966(9) 0.2782(9) 0.0351(9) 0.142(14) Uiso 0.50 1 d P
O397 O 0.5682(6) 0.2114(7) -0.1779(6) 0.090(8) Uiso 0.50 1 d P
O398 O 0.5321(15) 0.3477(16) 0.2097(16) 0.24(3) Uiso 0.50 1 d P
O399 O 0.5596(12) 0.1198(12) 0.1451(12) 0.178(18) Uiso 0.50 1 d P
O400 O 0.5476(16) 0.0645(16) -0.1551(16) 0.24(3) Uiso 0.50 1 d P
O401 O 0.229(2) 0.124(2) -0.061(2) 0.32(4) Uiso 0.50 1 d P
O402 O 0.3788(15) 0.2202(15) -0.1010(15) 0.23(3) Uiso 0.50 1 d P
O403 O 0.3282(13) 0.3198(13) -0.0513(13) 0.20(2) Uiso 0.50 1 d P
O404 O 0.161(2) -0.050(2) -0.151(2) 0.23(4) Uiso 0.33 1 d P
O405 O 0.2930(7) 0.2624(7) -0.1125(7) 0.099(9) Uiso 0.50 1 d P
O406 O 0.3183(14) 0.1642(13) 0.3575(14) 0.21(2) Uiso 0.50 1 d P
O407 O 0.3896(15) 0.3762(15) 0.3115(15) 0.23(3) Uiso 0.50 1 d P
O408 O 0.1516(14) -0.1035(14) -0.0193(14) 0.21(2) Uiso 0.50 1 d P
O409 O 0.212(2) 0.194(2) 0.364(2) 0.31(4) Uiso 0.50 1 d P
O410 O 0.4218(11) -0.0826(11) -0.0587(11) 0.172(18) Uiso 0.50 1 d P
O411 O 0.5830(8) 0.2048(8) 0.1416(9) 0.069(9) Uiso 0.33 1 d P
O412 O 0.3482(11) 0.1750(11) -0.3480(11) 0.164(17) Uiso 0.50 1 d P
O413 O 0.4488(8) 0.2615(8) -0.2815(8) 0.120(11) Uiso 0.50 1 d P
O414 O 0.3036(9) 0.0707(9) 0.3662(9) 0.137(13) Uiso 0.50 1 d P
O415 O 0.0917(12) 0.1781(12) -0.3686(12) 0.181(19) Uiso 0.50 1 d P
O416 O 0.2932(11) 0.2347(11) -0.3662(11) 0.170(17) Uiso 0.50 1 d P
O417 O 0.3735(14) 0.1605(15) -0.0075(14) 0.22(3) Uiso 0.50 1 d P
O418 O 0.2899(12) 0.1934(12) 0.1344(12) 0.183(19) Uiso 0.50 1 d P
O419 O 0.3520(11) -0.0845(11) 0.1381(11) 0.174(18) Uiso 0.50 1 d P
O420 O 0.3280(13) 0.2677(13) -0.2170(14) 0.20(2) Uiso 0.50 1 d P
O421 O 0.4635(11) 0.3126(11) -0.2803(11) 0.154(15) Uiso 0.50 1 d P
O422 O 0.3296(12) 0.1236(12) 0.0433(13) 0.19(2) Uiso 0.50 1 d P
O423 O 0.1142(16) -0.0126(16) -0.2312(16) 0.24(3) Uiso 0.50 1 d P
O424 O 0.312(2) 0.252(2) 0.132(2) 0.31(4) Uiso 0.50 1 d P
O425 O 0.1932(12) 0.1239(12) 0.3424(12) 0.180(19) Uiso 0.50 1 d P
O426 O 0.2096(14) -0.0959(13) -0.1072(14) 0.21(2) Uiso 0.50 1 d P
O427 O 0.1486(14) 0.1296(14) 0.3125(14) 0.21(2) Uiso 0.50 1 d P
O428 O 0.3292(15) 0.1200(15) -0.0598(15) 0.23(3) Uiso 0.50 1 d P
O429 O 0.6020(15) 0.1693(14) 0.0615(14) 0.22(3) Uiso 0.50 1 d P
O430 O 0.2037(13) 0.2429(12) -0.3584(13) 0.19(2) Uiso 0.50 1 d P
O431 O 0.2849(18) 0.2144(18) -0.1362(17) 0.26(3) Uiso 0.50 1 d P
O432 O 0.450(2) 0.046(2) 0.181(2) 0.34(5) Uiso 0.50 1 d P
O433 O 0.1163(15) -0.0701(14) 0.1384(15) 0.21(2) Uiso 0.50 1 d P
O434 O 0.6145(11) 0.1979(11) -0.0718(11) 0.167(17) Uiso 0.50 1 d P
O435 O 0.5802(14) 0.3312(14) -0.0571(15) 0.22(2) Uiso 0.50 1 d P
O436 O 0.5848(14) 0.3661(14) 0.1024(14) 0.14(2) Uiso 0.33 1 d P
O437 O 0.3502(17) 0.2116(17) -0.3411(17) 0.26(3) Uiso 0.50 1 d P
O438 O 0.4065(12) 0.3400(12) 0.1631(12) 0.182(19) Uiso 0.50 1 d P
O439 O 0.0514(15) 0.0734(15) 0.2665(15) 0.23(3) Uiso 0.50 1 d P
O440 O 0.3790(15) -0.0037(16) -0.2859(16) 0.24(3) Uiso 0.50 1 d P

loop_
_atom_site_aniso_label
_atom_site_aniso_U_11
_atom_site_aniso_U_22
_atom_site_aniso_U_33
_atom_site_aniso_U_23
_atom_site_aniso_U_13
_atom_site_aniso_U_12
M1 0.0352(5) 0.0443(6) 0.0385(5) -0.0001(4) 0.0040(4) 0.0012(4)
M2A 0.0321(6) 0.0446(7) 0.0353(11) 0.0004(6) 0.0020(5) 0.0017(5)
M3A 0.0347(7) 0.0445(8) 0.0349(13) -0.0004(6) 0.0037(5) 0.0016(5)
M4A 0.0355(7) 0.0417(8) 0.0351(12) -0.0046(7) 0.0032(5) 0.0018(5)
M5A 0.0377(8) 0.0429(10) 0.0343(14) -0.0054(9) 0.0033(6) -0.0017(6)
M6A 0.0347(7) 0.0454(8) 0.0357(12) -0.0015(7) 0.0014(5) 0.0000(5)
M7 0.0431(6) 0.0509(7) 0.0425(6) 0.0016(5) 0.0069(5) -0.0028(5)
M8 0.0456(6) 0.0545(7) 0.0461(6) 0.0029(5) 0.0077(5) -0.0012(5)
M9A 0.0414(8) 0.0418(12) 0.0435(8) -0.0001(6) 0.0061(5) -0.0061(7)
M10 0.0500(7) 0.0545(7) 0.0452(6) 0.0021(5) 0.0056(5) 0.0000(5)
M11A 0.0425(12) 0.0432(16) 0.0394(10) 0.0010(8) 0.0055(8) -0.0087(11)
M12A 0.0380(11) 0.0439(10) 0.0398(8) 0.0014(6) 0.0055(6) -0.0039(8)
M13 0.0410(6) 0.0512(6) 0.0369(5) 0.0008(5) 0.0055(4) 0.0017(5)
M14A 0.0333(12) 0.0494(8) 0.0388(10) 0.0010(6) 0.0074(9) 0.0015(6)
M15A 0.0359(11) 0.0522(8) 0.0410(9) 0.0014(6) 0.0088(8) -0.0016(6)
M16A 0.0343(13) 0.0569(9) 0.0362(8) 0.0010(5) 0.0075(6) -0.0020(6)
M17 0.0451(6) 0.0548(7) 0.0373(5) 0.0016(5) 0.0058(5) 0.0010(5)
M18A 0.0355(15) 0.0545(12) 0.0346(11) 0.0032(8) 0.0077(10) 0.0045(8)
M19 0.0444(6) 0.0475(6) 0.0408(6) 0.0011(5) 0.0056(5) 0.0047(5)
M20A 0.0471(10) 0.0421(13) 0.0416(8) 0.0000(7) 0.0062(7) 0.0059(9)
M21A 0.0432(9) 0.0431(11) 0.0376(7) 0.0005(5) 0.0065(5) 0.0084(8)
M22A 0.0410(8) 0.0438(12) 0.0391(7) 0.0021(6) 0.0065(5) 0.0101(7)
M23A 0.0475(8) 0.0443(15) 0.0433(7) 0.0017(6) 0.0067(6) 0.0071(7)
M24A 0.0472(9) 0.0399(15) 0.0417(8) 0.0004(7) 0.0058(6) 0.0055(8)
M25 0.0422(6) 0.0415(6) 0.0426(6) 0.0051(5) 0.0055(5) 0.0040(5)
M26A 0.0445(9) 0.0394(13) 0.0400(10) 0.0050(9) 0.0042(7) 0.0039(6)
M27A 0.0399(8) 0.0399(11) 0.0381(11) 0.0065(8) 0.0048(6) 0.0059(6)
M28A 0.0408(8) 0.0460(9) 0.0377(11) 0.0102(8) 0.0043(6) 0.0066(6)
M29A 0.0410(7) 0.0452(9) 0.0409(11) 0.0058(8) 0.0057(6) 0.0043(5)
M30A 0.0433(7) 0.0445(9) 0.0430(10) 0.0049(8) 0.0055(6) 0.0023(6)
M31 0.0407(6) 0.0492(6) 0.0337(5) 0.0003(4) 0.0015(4) 0.0023(5)
M32A 0.0387(12) 0.0528(8) 0.0353(7) 0.0012(5) 0.0024(6) 0.0041(6)
M33 0.0461(6) 0.0550(7) 0.0354(5) 0.0004(5) 0.0038(5) 0.0006(5)
M34A 0.0342(15) 0.0508(10) 0.0325(10) 0.0003(7) -0.0008(9) 0.0012(7)
M35A 0.0330(12) 0.0496(10) 0.0330(10) 0.0000(7) -0.0023(9) 0.0026(7)
M36A 0.0385(12) 0.0503(8) 0.0351(8) 0.0011(6) 0.0018(7) 0.0044(6)
M37 0.0352(5) 0.0514(6) 0.0421(6) -0.0008(5) 0.0016(4) 0.0046(5)
M38 0.0410(6) 0.0449(6) 0.0414(6) 0.0037(5) 0.0048(4) 0.0030(5)
M39 0.0373(6) 0.0488(6) 0.0479(6) 0.0006(5) 0.0026(5) 0.0001(5)
M40 0.0429(6) 0.0418(6) 0.0401(6) -0.0024(5) -0.0006(5) 0.0019(4)
M41 0.0422(6) 0.0468(6) 0.0412(6) -0.0017(5) 0.0057(5) -0.0023(5)
M42 0.0438(6) 0.0501(6) 0.0436(6) 0.0001(5) 0.0073(5) -0.0059(5)
M43 0.0462(6) 0.0496(7) 0.0502(6) 0.0015(5) 0.0048(5) -0.0016(5)
M44 0.0495(6) 0.0498(6) 0.0423(6) 0.0029(5) 0.0024(5) -0.0035(5)
M45 0.0465(6) 0.0527(7) 0.0446(6) -0.0012(5) 0.0081(5) -0.0022(5)
M46 0.0438(6) 0.0483(6) 0.0413(6) 0.0017(5) 0.0021(5) -0.0025(5)
M47 0.0368(6) 0.0548(7) 0.0469(6) 0.0013(5) 0.0027(5) -0.0003(5)
M48 0.0389(6) 0.0536(7) 0.0493(6) 0.0018(5) 0.0061(5) 0.0061(5)
M49 0.0470(6) 0.0551(7) 0.0461(6) -0.0021(5) 0.0105(5) -0.0034(5)
M50 0.0406(6) 0.0629(7) 0.0358(5) 0.0013(5) 0.0040(5) 0.0001(5)
M51 0.0449(6) 0.0514(6) 0.0401(6) 0.0034(5) 0.0075(5) 0.0031(5)
M52 0.0462(6) 0.0480(6) 0.0401(6) 0.0021(5) 0.0058(5) 0.0046(5)
M53 0.0424(6) 0.0490(6) 0.0385(5) 0.0000(5) 0.0044(5) 0.0095(5)
M54 0.0487(6) 0.0459(6) 0.0427(6) 0.0043(5) 0.0088(5) 0.0083(5)
M55 0.0456(6) 0.0521(7) 0.0500(6) 0.0011(5) 0.0047(5) 0.0009(5)
M56 0.0491(6) 0.0431(6) 0.0410(6) -0.0010(5) 0.0008(5) 0.0034(5)
M57 0.0498(6) 0.0466(6) 0.0402(6) 0.0050(5) 0.0080(5) 0.0075(5)
M58 0.0422(6) 0.0493(6) 0.0449(6) 0.0058(5) 0.0057(5) 0.0029(5)
M59 0.0444(6) 0.0430(6) 0.0427(6) 0.0049(5) 0.0051(5) 0.0040(5)
M60 0.0413(6) 0.0512(7) 0.0482(6) 0.0018(5) 0.0048(5) 0.0060(5)
M61 0.0490(6) 0.0484(6) 0.0428(6) 0.0038(5) 0.0011(5) 0.0015(5)
M62 0.0415(6) 0.0515(6) 0.0406(6) -0.0019(5) 0.0026(5) 0.0072(5)
M63 0.0424(6) 0.0604(7) 0.0357(5) 0.0009(5) 0.0042(5) 0.0017(5)
M64 0.0438(6) 0.0514(6) 0.0383(6) 0.0024(5) -0.0010(5) -0.0013(5)
M65 0.0354(5) 0.0506(6) 0.0397(6) -0.0006(5) 0.0018(4) 0.0040(4)
M66 0.0420(6) 0.0498(6) 0.0415(6) 0.0035(5) 0.0039(5) 0.0019(5)
O1 0.057(6) 0.055(6) 0.050(5) 0.003(4) 0.018(4) -0.001(4)
O2 0.052(5) 0.067(6) 0.032(4) -0.006(4) 0.015(4) -0.003(4)
O3 0.050(5) 0.054(5) 0.033(4) 0.002(4) 0.009(4) -0.004(4)
O4 0.034(4) 0.058(6) 0.050(5) 0.009(4) 0.006(4) 0.011(4)
O5 0.049(5) 0.068(6) 0.048(5) -0.009(5) 0.008(4) -0.007(5)
O6 0.046(5) 0.057(6) 0.053(5) -0.007(4) -0.004(4) -0.001(4)
O7 0.040(5) 0.057(5) 0.037(4) -0.003(4) 0.002(4) 0.006(4)
O8 0.051(5) 0.054(5) 0.045(5) 0.001(4) -0.007(4) -0.003(4)
O9 0.047(5) 0.059(6) 0.038(5) -0.005(4) 0.008(4) 0.000(4)
O10 0.043(5) 0.052(5) 0.053(5) -0.001(4) 0.000(4) 0.004(4)
O11 0.048(5) 0.055(5) 0.034(4) 0.007(4) 0.003(4) 0.000(4)
O12 0.064(6) 0.053(6) 0.039(5) 0.001(4) -0.003(4) -0.003(5)
O13 0.054(5) 0.048(5) 0.040(5) -0.006(4) 0.012(4) 0.013(4)
O14 0.050(5) 0.055(5) 0.035(4) 0.007(4) 0.007(4) -0.009(4)
O15 0.043(5) 0.059(6) 0.046(5) -0.001(4) 0.007(4) 0.001(4)
O16 0.050(6) 0.060(6) 0.051(5) -0.002(5) 0.016(4) 0.000(4)
O17 0.040(5) 0.048(5) 0.047(5) 0.004(4) 0.001(4) 0.001(4)
O18 0.047(5) 0.058(6) 0.044(5) 0.000(4) 0.009(4) 0.003(4)
O19 0.057(5) 0.051(5) 0.034(4) -0.002(4) 0.009(4) 0.009(4)
O20 0.043(5) 0.058(6) 0.038(5) 0.005(4) -0.002(4) 0.004(4)
O21 0.040(5) 0.049(5) 0.052(5) 0.001(4) 0.002(4) 0.007(4)
O22 0.069(7) 0.055(6) 0.058(6) -0.001(5) 0.007(5) 0.011(5)
O23 0.046(5) 0.045(5) 0.057(6) 0.004(4) 0.004(4) -0.002(4)
O24 0.061(6) 0.063(6) 0.050(6) -0.005(5) 0.003(5) -0.001(5)
O25 0.045(5) 0.054(6) 0.052(5) 0.006(4) 0.011(4) 0.001(4)
O26 0.043(5) 0.058(6) 0.034(4) 0.010(4) 0.011(4) 0.010(4)
O27 0.037(5) 0.051(5) 0.062(6) -0.003(5) 0.002(4) 0.002(4)
O28 0.067(6) 0.049(5) 0.050(5) 0.002(4) 0.009(5) -0.002(5)
O29 0.032(4) 0.042(5) 0.049(5) -0.002(4) 0.002(4) 0.003(3)
O30 0.050(5) 0.052(6) 0.052(5) -0.002(4) -0.004(4) 0.003(4)
O31 0.054(5) 0.055(6) 0.040(5) -0.011(4) 0.007(4) -0.004(4)
O32 0.057(6) 0.056(6) 0.049(5) -0.012(4) 0.006(4) 0.004(5)
O33 0.048(5) 0.070(7) 0.054(6) -0.007(5) 0.010(4) 0.008(5)
O34 0.054(6) 0.062(6) 0.046(5) -0.005(5) -0.001(4) 0.008(5)
O35 0.044(5) 0.053(6) 0.064(6) 0.001(5) 0.005(4) 0.010(4)
O36 0.045(5) 0.048(5) 0.047(5) 0.001(4) 0.005(4) 0.006(4)
O37 0.039(5) 0.074(7) 0.059(6) 0.004(5) 0.006(4) -0.004(5)
O38 0.045(5) 0.081(7) 0.051(6) -0.004(5) -0.005(4) 0.011(5)
O39 0.052(6) 0.056(6) 0.051(5) 0.010(5) 0.003(4) 0.007(4)
O40 0.030(4) 0.060(6) 0.045(5) 0.007(4) 0.003(4) 0.000(4)
O41 0.048(5) 0.058(6) 0.049(5) 0.000(4) 0.011(4) 0.002(4)
O42 0.042(5) 0.043(5) 0.053(5) 0.007(4) 0.002(4) 0.006(4)
O43 0.032(4) 0.059(6) 0.049(5) 0.004(4) 0.002(4) 0.002(4)
O44 0.055(6) 0.056(6) 0.058(6) -0.010(5) 0.006(5) -0.007(5)
O45 0.051(5) 0.068(6) 0.037(5) 0.009(4) 0.008(4) 0.002(5)
O46 0.054(6) 0.055(6) 0.045(5) 0.005(4) 0.015(4) -0.005(4)
O47 0.059(6) 0.072(7) 0.054(6) 0.009(5) 0.016(5) 0.002(5)
O48 0.050(5) 0.041(5) 0.040(5) -0.006(4) -0.001(4) -0.001(4)
O49 0.059(6) 0.051(6) 0.048(5) 0.005(4) 0.005(4) -0.006(4)
O50 0.054(6) 0.058(6) 0.058(6) -0.008(5) 0.001(5) 0.004(5)
O51 0.047(5) 0.054(6) 0.051(5) -0.004(4) -0.002(4) -0.002(4)
O52 0.056(5) 0.047(5) 0.037(5) -0.001(4) 0.015(4) 0.006(4)
O53 0.047(5) 0.043(5) 0.042(5) -0.002(4) 0.004(4) 0.006(4)
O54 0.049(5) 0.046(5) 0.048(5) -0.003(4) 0.004(4) 0.009(4)
O55 0.060(6) 0.055(6) 0.045(5) 0.009(4) 0.009(4) -0.011(5)
O56 0.042(5) 0.037(4) 0.040(4) 0.002(4) 0.009(4) 0.001(4)
O57 0.050(5) 0.061(6) 0.040(5) -0.006(4) -0.001(4) 0.003(4)
O58 0.047(5) 0.055(6) 0.045(5) -0.002(4) 0.016(4) 0.004(4)
O59 0.042(5) 0.050(5) 0.055(6) 0.002(4) 0.008(4) -0.001(4)
O60 0.060(6) 0.043(5) 0.051(5) 0.009(4) 0.007(4) 0.014(4)
O61 0.043(5) 0.056(5) 0.033(4) 0.001(4) 0.005(4) 0.002(4)
O62 0.036(4) 0.042(5) 0.053(5) 0.008(4) 0.006(4) 0.002(4)
O63 0.049(5) 0.048(5) 0.053(5) -0.001(4) 0.009(4) -0.002(4)
O64 0.048(5) 0.052(6) 0.061(6) 0.009(5) 0.009(5) -0.001(4)
O65 0.054(6) 0.059(6) 0.050(5) 0.008(5) 0.006(4) 0.006(5)
O66 0.052(6) 0.047(5) 0.064(6) -0.006(5) 0.011(5) -0.006(4)
O67 0.043(5) 0.068(6) 0.051(5) -0.006(5) -0.010(4) 0.010(5)
O68 0.053(6) 0.069(6) 0.039(5) 0.008(4) 0.006(4) -0.001(5)
O69 0.051(5) 0.057(6) 0.038(5) -0.002(4) 0.000(4) 0.003(4)
O70 0.046(5) 0.046(5) 0.054(5) 0.003(4) 0.001(4) -0.002(4)
O71 0.055(6) 0.050(5) 0.040(5) -0.001(4) 0.015(4) 0.005(4)
O72 0.063(6) 0.052(6) 0.067(7) 0.012(5) -0.016(5) 0.004(5)
O73 0.055(6) 0.050(5) 0.043(5) 0.003(4) 0.005(4) 0.000(4)
O74 0.041(5) 0.059(6) 0.053(5) 0.004(4) 0.010(4) 0.001(4)
O75 0.051(5) 0.046(5) 0.061(6) 0.003(4) 0.008(5) 0.016(4)
O76 0.054(6) 0.056(6) 0.044(5) 0.008(4) 0.001(4) 0.005(4)
O77 0.072(7) 0.052(6) 0.049(5) -0.002(5) 0.001(5) -0.011(5)
O78 0.053(5) 0.037(4) 0.025(4) 0.001(3) -0.003(3) 0.004(4)
O79 0.071(7) 0.050(6) 0.053(6) -0.005(5) 0.006(5) 0.000(5)
O80 0.049(5) 0.039(5) 0.053(5) 0.003(4) 0.005(4) 0.008(4)
O81 0.055(6) 0.047(5) 0.063(6) 0.004(5) 0.008(5) 0.016(4)
O82 0.044(5) 0.063(6) 0.039(5) -0.005(4) 0.005(4) -0.006(4)
O83 0.049(5) 0.049(5) 0.042(5) 0.004(4) 0.013(4) 0.001(4)
O84 0.048(5) 0.055(5) 0.038(5) -0.003(4) -0.001(4) -0.002(4)
O85 0.053(6) 0.055(6) 0.050(5) 0.005(4) 0.004(4) 0.011(4)
O86 0.060(6) 0.052(6) 0.056(6) 0.011(5) 0.016(5) 0.017(5)
O87 0.058(6) 0.061(6) 0.041(5) 0.002(4) 0.007(4) 0.028(5)
O88 0.046(5) 0.056(6) 0.052(5) 0.007(4) 0.002(4) -0.002(4)
O89 0.031(4) 0.047(5) 0.042(5) -0.005(4) -0.001(3) -0.001(3)
O90 0.058(6) 0.048(5) 0.045(5) 0.006(4) 0.005(4) 0.001(4)
O91 0.059(6) 0.067(7) 0.057(6) 0.003(5) 0.001(5) -0.010(5)
O92 0.044(5) 0.062(6) 0.050(5) 0.004(4) 0.003(4) 0.006(4)
O93 0.044(5) 0.059(6) 0.052(5) 0.006(4) -0.002(4) -0.011(4)
O94 0.044(5) 0.050(5) 0.038(4) 0.004(4) 0.008(4) -0.005(4)
O95 0.062(6) 0.078(7) 0.033(4) 0.015(5) 0.007(4) 0.012(5)
O96 0.045(5) 0.070(6) 0.043(5) 0.001(4) 0.019(4) 0.009(5)
O97 0.035(5) 0.049(5) 0.053(5) 0.015(4) -0.001(4) -0.003(4)
O98 0.043(5) 0.054(5) 0.046(5) 0.000(4) 0.006(4) 0.004(4)
O99 0.041(5) 0.071(6) 0.046(5) 0.000(5) -0.006(4) -0.005(4)
O100 0.045(5) 0.053(5) 0.043(5) -0.003(4) 0.004(4) 0.008(4)
O101 0.040(5) 0.066(6) 0.049(5) -0.013(5) -0.010(4) 0.001(4)
O102 0.043(5) 0.045(5) 0.040(4) 0.001(4) 0.008(4) 0.001(4)
O103 0.052(6) 0.072(7) 0.061(6) 0.021(5) -0.001(5) -0.008(5)
O104 0.038(5) 0.062(6) 0.040(5) 0.003(4) -0.004(4) 0.004(4)
O105 0.052(6) 0.062(6) 0.051(5) 0.000(5) 0.011(4) 0.002(5)
O106 0.058(6) 0.055(6) 0.059(6) 0.008(5) 0.018(5) -0.002(5)
O107 0.051(6) 0.053(6) 0.055(6) 0.000(4) 0.012(4) -0.003(4)
O108 0.054(6) 0.066(6) 0.048(5) 0.010(5) 0.008(4) 0.002(5)
O109 0.038(5) 0.066(6) 0.052(5) 0.010(5) 0.006(4) -0.002(4)
O110 0.058(6) 0.075(7) 0.050(6) 0.001(5) 0.022(5) -0.010(5)
O111 0.044(5) 0.044(5) 0.037(4) 0.001(4) 0.007(4) 0.008(4)
O112 0.053(6) 0.060(6) 0.056(6) 0.010(5) 0.003(5) -0.014(5)
O113 0.040(5) 0.062(6) 0.052(5) 0.016(5) 0.009(4) 0.006(4)
O114 0.047(5) 0.062(6) 0.040(5) -0.007(4) 0.003(4) -0.013(4)
O115 0.048(5) 0.072(7) 0.037(5) 0.002(4) 0.005(4) 0.000(5)
O116 0.046(5) 0.057(6) 0.053(5) -0.006(4) -0.002(4) 0.019(4)
O117 0.057(6) 0.035(5) 0.065(6) -0.005(4) 0.015(5) 0.003(4)
O118 0.064(6) 0.066(7) 0.050(6) -0.007(5) -0.004(5) 0.003(5)
O119 0.071(7) 0.053(6) 0.071(7) -0.013(5) 0.031(6) -0.014(5)
O120 0.029(4) 0.054(5) 0.050(5) 0.001(4) -0.008(4) -0.004(4)
O121 0.051(5) 0.056(6) 0.043(5) -0.002(4) -0.002(4) 0.006(4)
O122 0.042(5) 0.039(5) 0.051(5) 0.002(4) 0.006(4) 0.001(4)
O123 0.047(5) 0.055(5) 0.036(4) 0.002(4) 0.004(4) 0.003(4)
O124 0.044(5) 0.071(6) 0.044(5) 0.006(5) 0.014(4) -0.012(5)
O125 0.047(5) 0.070(7) 0.052(6) 0.003(5) -0.006(4) -0.009(5)
O126 0.070(7) 0.064(6) 0.049(6) 0.006(5) 0.010(5) 0.015(5)
O127 0.057(6) 0.068(7) 0.058(6) -0.013(5) -0.002(5) 0.007(5)
O128 0.041(5) 0.066(6) 0.049(5) 0.007(5) 0.001(4) -0.005(4)
O129 0.056(6) 0.047(5) 0.044(5) 0.001(4) 0.019(4) 0.004(4)
O130 0.045(5) 0.079(7) 0.050(6) -0.001(5) -0.005(4) -0.001(5)
O131 0.057(6) 0.054(5) 0.037(5) -0.001(4) -0.002(4) 0.006(4)
O132 0.051(5) 0.052(6) 0.053(6) -0.013(4) -0.003(4) 0.001(4)
O133 0.047(5) 0.053(5) 0.041(5) -0.004(4) 0.008(4) 0.002(4)
O134 0.047(5) 0.064(6) 0.060(6) 0.008(5) -0.005(5) 0.013(5)
O135 0.047(5) 0.059(6) 0.039(5) -0.007(4) -0.003(4) 0.009(4)
O136 0.069(7) 0.061(6) 0.049(6) 0.017(5) -0.003(5) -0.009(5)
O137 0.081(7) 0.046(5) 0.047(5) 0.010(4) 0.014(5) 0.006(5)
O138 0.047(5) 0.051(5) 0.043(5) 0.001(4) 0.010(4) 0.004(4)
O139 0.045(5) 0.078(7) 0.043(5) -0.003(5) 0.011(4) 0.006(5)
O140 0.054(6) 0.055(6) 0.052(5) 0.006(4) 0.006(4) 0.004(4)
O141 0.064(6) 0.064(6) 0.035(5) 0.004(4) 0.001(4) 0.000(5)
O142 0.048(5) 0.055(6) 0.050(5) 0.002(4) 0.008(4) -0.002(4)
O143 0.061(6) 0.036(5) 0.050(5) -0.005(4) 0.006(4) -0.008(4)
O144 0.047(5) 0.058(6) 0.052(5) 0.002(4) 0.012(4) -0.001(4)
O145 0.052(6) 0.060(6) 0.046(5) 0.004(4) -0.001(4) -0.015(4)
O146 0.049(5) 0.059(6) 0.051(5) 0.007(4) 0.008(4) 0.007(4)
O147 0.049(5) 0.050(5) 0.053(5) 0.000(4) 0.008(4) -0.006(4)
O148 0.050(6) 0.078(7) 0.061(6) 0.014(5) 0.008(5) 0.017(5)
O149 0.070(7) 0.060(6) 0.049(6) 0.013(5) -0.002(5) 0.011(5)
O150 0.051(5) 0.064(6) 0.055(6) 0.020(5) -0.003(5) 0.007(5)
O151 0.057(6) 0.057(6) 0.071(7) -0.008(5) 0.018(5) -0.009(5)
O152 0.060(6) 0.060(6) 0.047(5) 0.006(4) 0.011(5) 0.009(5)
O153 0.064(6) 0.064(7) 0.052(6) -0.008(5) 0.012(5) -0.003(5)
O154 0.065(7) 0.066(7) 0.052(6) -0.003(5) 0.001(5) 0.005(5)
O155 0.043(5) 0.045(5) 0.057(6) 0.004(4) 0.000(4) 0.008(4)
O156 0.058(6) 0.054(6) 0.051(6) 0.001(5) 0.005(5) -0.009(5)
O157 0.041(5) 0.068(6) 0.041(5) 0.015(4) 0.001(4) -0.003(4)
O158 0.053(6) 0.059(6) 0.060(6) -0.002(5) -0.005(5) -0.017(5)
O159 0.032(5) 0.100(9) 0.067(7) -0.017(6) 0.005(5) -0.012(5)
O160 0.070(6) 0.046(5) 0.048(5) 0.016(4) 0.005(5) 0.004(5)
O161 0.042(5) 0.058(6) 0.061(6) 0.006(5) 0.013(4) 0.003(4)
O162 0.067(6) 0.060(6) 0.043(5) 0.012(4) -0.007(5) -0.002(5)
O163 0.054(6) 0.040(5) 0.068(6) -0.004(4) 0.006(5) 0.008(4)
O164 0.064(6) 0.052(6) 0.064(6) 0.004(5) 0.012(5) -0.026(5)
O165 0.069(7) 0.057(6) 0.061(6) -0.002(5) 0.018(5) 0.008(5)
O166 0.052(6) 0.073(7) 0.035(5) -0.006(4) 0.004(4) -0.005(5)
O167 0.050(5) 0.058(6) 0.047(5) -0.002(4) 0.005(4) -0.002(4)
O168 0.050(6) 0.061(6) 0.061(6) -0.011(5) 0.008(5) -0.011(5)
O169 0.047(6) 0.073(7) 0.062(6) 0.002(5) 0.015(5) 0.001(5)
O170 0.049(5) 0.047(5) 0.040(5) 0.007(4) 0.007(4) 0.006(4)
O171 0.052(6) 0.056(6) 0.072(7) 0.014(5) 0.010(5) 0.001(5)
O172 0.039(5) 0.065(6) 0.068(6) 0.000(5) 0.028(5) 0.007(4)
O173 0.043(5) 0.054(5) 0.044(5) -0.001(4) 0.004(4) 0.010(4)
O174 0.056(6) 0.081(7) 0.036(5) 0.009(5) -0.002(4) 0.012(5)
O175 0.048(5) 0.081(7) 0.042(5) 0.014(5) 0.005(4) 0.003(5)
O176 0.081(8) 0.057(6) 0.066(7) 0.019(5) -0.016(6) 0.000(5)
O177 0.050(5) 0.068(6) 0.048(5) -0.013(5) 0.003(4) 0.000(5)
O178 0.073(7) 0.070(7) 0.044(5) 0.008(5) -0.015(5) -0.013(5)
O179 0.055(6) 0.067(7) 0.052(6) -0.005(5) -0.009(5) 0.003(5)
O180 0.044(5) 0.059(5) 0.023(4) 0.002(4) 0.000(3) -0.004(4)
O181 0.058(6) 0.059(6) 0.038(5) 0.000(4) 0.010(4) 0.002(5)
O182 0.049(5) 0.055(6) 0.048(5) -0.006(4) 0.011(4) 0.007(4)
O183 0.049(5) 0.063(6) 0.053(6) -0.003(5) 0.012(4) 0.009(5)
O184 0.044(5) 0.045(5) 0.039(5) -0.003(4) -0.002(4) 0.010(4)
O185 0.062(6) 0.064(7) 0.057(6) 0.007(5) 0.006(5) -0.007(5)
O186 0.055(6) 0.038(5) 0.058(5) 0.014(4) -0.004(5) 0.004(4)
O187 0.072(7) 0.072(7) 0.061(7) 0.007(5) -0.014(5) -0.027(6)
O188 0.053(5) 0.054(6) 0.045(5) 0.009(4) 0.006(4) -0.004(4)
O189 0.040(5) 0.043(5) 0.040(5) 0.001(4) 0.007(4) 0.005(4)
O190 0.043(5) 0.065(6) 0.055(6) 0.001(5) 0.001(4) -0.001(4)
O191 0.054(6) 0.056(6) 0.034(4) 0.003(4) 0.009(4) 0.001(4)
O192 0.058(6) 0.047(5) 0.056(6) 0.003(4) 0.009(5) 0.004(4)
O193 0.048(5) 0.053(6) 0.053(5) 0.005(4) 0.020(4) -0.002(4)
O194 0.047(5) 0.060(6) 0.037(5) -0.005(4) 0.010(4) 0.004(4)
O195 0.041(5) 0.053(5) 0.038(4) 0.007(4) 0.006(4) 0.005(4)
O196 0.040(5) 0.053(5) 0.051(5) -0.003(4) -0.004(4) -0.006(4)
O197 0.055(6) 0.055(6) 0.043(5) -0.003(4) -0.006(4) 0.007(4)
O198 0.049(5) 0.071(7) 0.046(5) 0.011(5) 0.003(4) 0.005(5)
O199 0.045(5) 0.065(6) 0.041(5) -0.005(4) -0.005(4) 0.000(4)
O200 0.041(5) 0.052(5) 0.044(5) 0.005(4) 0.004(4) 0.003(4)
O201 0.054(5) 0.055(5) 0.032(4) -0.005(4) -0.006(4) -0.007(4)
O202 0.050(5) 0.046(5) 0.045(5) 0.000(4) 0.003(4) 0.005(4)
O203 0.055(6) 0.052(6) 0.058(6) 0.000(5) -0.003(5) -0.009(4)
O204 0.031(4) 0.064(6) 0.052(5) -0.001(5) 0.006(4) -0.001(4)
O205 0.052(5) 0.058(6) 0.049(5) -0.004(4) 0.011(4) -0.008(4)
O206 0.042(5) 0.069(6) 0.046(5) -0.001(5) -0.003(4) 0.010(4)
O207 0.048(5) 0.051(5) 0.047(5) 0.006(4) 0.002(4) 0.005(4)
O208 0.048(6) 0.076(7) 0.062(6) -0.003(5) 0.017(5) -0.005(5)
O209 0.046(5) 0.066(6) 0.049(5) -0.004(5) 0.003(4) -0.007(4)
O210 0.048(5) 0.052(6) 0.056(6) -0.004(5) -0.001(4) -0.008(4)
O211 0.059(6) 0.073(7) 0.064(7) 0.015(6) 0.010(5) 0.013(5)
O212 0.057(6) 0.051(5) 0.035(4) 0.003(4) -0.007(4) 0.000(4)
O213 0.052(6) 0.070(7) 0.063(6) 0.022(5) -0.004(5) -0.013(5)
O214 0.035(5) 0.093(8) 0.057(6) -0.005(5) 0.009(4) -0.010(5)
O215 0.066(6) 0.042(5) 0.067(7) 0.007(5) 0.010(5) -0.009(5)
O216 0.064(6) 0.046(5) 0.063(6) -0.006(5) 0.013(5) 0.006(5)
O217 0.043(5) 0.062(6) 0.052(5) 0.006(5) 0.002(4) 0.006(4)
O218 0.055(6) 0.054(6) 0.056(6) -0.001(5) 0.001(5) 0.014(5)
O219 0.042(5) 0.054(6) 0.053(5) -0.002(4) -0.002(4) -0.005(4)
O220 0.081(7) 0.048(6) 0.053(6) -0.001(5) -0.017(5) 0.011(5)
O221 0.065(6) 0.047(5) 0.059(6) 0.004(5) 0.000(5) -0.010(5)
O222 0.050(6) 0.070(7) 0.047(5) -0.005(5) 0.003(4) -0.001(5)
O223 0.048(6) 0.055(6) 0.080(7) -0.003(5) 0.006(5) -0.011(5)
O224 0.054(6) 0.050(6) 0.069(7) 0.000(5) 0.006(5) 0.012(4)
O225 0.059(6) 0.065(6) 0.032(4) -0.005(4) 0.007(4) -0.003(5)
O226 0.051(6) 0.058(6) 0.054(6) 0.014(5) 0.002(4) 0.003(5)
O227 0.049(5) 0.073(7) 0.045(5) -0.011(5) 0.006(4) -0.020(5)
O228 0.048(5) 0.072(7) 0.052(6) 0.007(5) 0.015(4) -0.001(5)
O229 0.047(5) 0.055(6) 0.045(5) -0.014(4) -0.004(4) -0.002(4)
O230 0.047(5) 0.063(6) 0.054(6) -0.006(5) -0.014(4) 0.000(4)
O231 0.063(6) 0.068(7) 0.044(5) -0.004(5) -0.003(5) 0.017(5)
O232 0.044(5) 0.049(6) 0.082(7) -0.004(5) 0.011(5) 0.005(4)
O233 0.051(5) 0.062(6) 0.044(5) -0.002(4) 0.005(4) 0.003(5)
O234 0.049(5) 0.055(6) 0.042(5) -0.006(4) 0.007(4) 0.000(4)
O235 0.064(7) 0.058(6) 0.068(7) 0.003(5) 0.018(5) 0.007(5)
O236 0.056(6) 0.046(5) 0.047(5) -0.001(4) 0.017(4) -0.004(4)
O237 0.079(7) 0.053(6) 0.043(5) -0.004(4) 0.003(5) 0.012(5)
O238 0.043(5) 0.065(6) 0.055(6) 0.011(5) 0.000(4) 0.006(4)
O239 0.057(6) 0.056(6) 0.038(5) -0.008(4) 0.006(4) -0.006(4)
O240 0.044(5) 0.073(7) 0.043(5) 0.003(5) -0.001(4) -0.002(5)
O241 0.057(6) 0.049(6) 0.055(6) -0.005(4) -0.002(5) 0.003(4)
O242 0.088(8) 0.059(6) 0.046(6) -0.006(5) 0.020(5) -0.014(6)
O243 0.061(6) 0.052(6) 0.052(6) 0.011(5) 0.010(5) 0.001(5)
O244 0.050(5) 0.065(6) 0.047(5) -0.004(5) 0.000(4) 0.000(5)
O245 0.050(6) 0.066(7) 0.061(6) 0.008(5) 0.007(5) 0.005(5)
O246 0.068(7) 0.066(7) 0.058(6) 0.006(5) 0.014(5) 0.022(5)
O247 0.051(6) 0.080(7) 0.049(6) 0.003(5) 0.006(4) 0.009(5)
O248 0.059(7) 0.081(8) 0.072(7) -0.012(6) 0.031(6) -0.007(6)
O249 0.067(6) 0.059(6) 0.056(6) -0.004(5) 0.023(5) 0.013(5)
O250 0.050(5) 0.053(5) 0.047(5) 0.005(4) -0.006(4) 0.003(4)
O251 0.064(6) 0.067(7) 0.047(5) -0.003(5) 0.011(5) -0.023(5)
O252 0.072(7) 0.049(6) 0.066(7) 0.005(5) 0.004(5) 0.014(5)
S1 0.077(3) 0.071(3) 0.064(3) -0.006(2) 0.011(2) -0.009(2)
S2 0.093(4) 0.097(4) 0.086(4) 0.011(3) -0.001(3) -0.011(3)
S3 0.072(3) 0.074(3) 0.084(3) -0.006(2) 0.004(2) -0.001(2)
S4 0.083(3) 0.068(3) 0.062(2) 0.002(2) 0.003(2) 0.004(2)
S5 0.083(3) 0.082(3) 0.066(3) 0.013(2) 0.015(2) 0.015(2)
S6 0.111(4) 0.074(3) 0.077(3) -0.003(2) -0.002(3) 0.017(3)
S7 0.077(3) 0.094(4) 0.079(3) 0.012(3) 0.001(2) -0.001(3)
S8 0.057(2) 0.067(3) 0.066(2) 0.001(2) 0.0017(19) 0.0115(19)
S9 0.075(3) 0.083(3) 0.085(3) 0.003(3) 0.011(3) 0.003(2)
S10 0.074(3) 0.106(4) 0.085(3) -0.007(3) 0.014(3) 0.000(3)
S11 0.085(4) 0.104(4) 0.089(4) -0.003(3) -0.001(3) 0.000(3)
S12 0.054(2) 0.085(3) 0.0492(19) 0.0026(19) 0.0022(17) -0.002(2)
S13 0.069(3) 0.080(3) 0.071(3) 0.002(2) -0.004(2) -0.006(2)
S14 0.070(3) 0.088(3) 0.067(3) 0.009(2) 0.010(2) 0.011(2)
S15 0.080(3) 0.091(4) 0.086(3) -0.005(3) 0.021(3) -0.010(3)
O253 0.138(15) 0.22(2) 0.076(10) 0.009(12) 0.023(10) 0.093(15)
O254 0.104(11) 0.117(12) 0.082(9) -0.007(8) 0.018(8) 0.058(9)
O255 0.084(9) 0.142(14) 0.086(10) 0.007(9) -0.001(8) -0.052(9)
O256 0.092(12) 0.106(13) 0.24(2) 0.049(14) 0.050(14) -0.008(9)
O258 0.104(13) 0.161(18) 0.151(17) -0.043(14) 0.030(12) 0.028(12)
O259 0.061(8) 0.141(14) 0.162(16) -0.067(12) 0.020(9) 0.020(8)
O260 0.181(18) 0.064(9) 0.148(16) -0.001(9) 0.060(14) -0.011(10)
O261 0.29(3) 0.18(2) 0.099(14) 0.044(14) 0.033(17) 0.10(2)
O262 0.099(11) 0.146(14) 0.078(9) 0.016(9) -0.013(8) -0.052(10)
O263 0.092(12) 0.125(15) 0.25(3) 0.011(16) 0.015(14) -0.026(11)
O264 0.21(2) 0.088(11) 0.079(10) 0.018(8) 0.046(11) -0.007(11)
O265 0.112(14) 0.118(15) 0.26(3) 0.081(17) 0.014(15) 0.022(11)
O266 0.073(9) 0.199(19) 0.115(12) -0.082(13) -0.001(9) -0.002(11)
O268 0.077(11) 0.165(18) 0.172(19) -0.017(14) 0.004(11) 0.020(11)
O269 0.124(12) 0.074(9) 0.100(10) 0.018(8) -0.044(9) 0.008(8)
O270 0.151(15) 0.081(10) 0.125(13) -0.005(9) 0.063(11) -0.033(10)
O271 0.190(18) 0.112(12) 0.063(8) -0.002(8) -0.035(10) -0.012(12)
O272 0.19(2) 0.18(2) 0.118(14) 0.002(13) 0.043(14) -0.117(17)
O273 0.106(12) 0.156(16) 0.103(12) -0.005(11) -0.015(9) 0.062(11)
O274 0.142(16) 0.145(17) 0.130(14) 0.050(13) 0.002(13) -0.039(13)
O275 0.56(6) 0.065(11) 0.124(16) 0.050(11) -0.11(2) -0.07(2)
O276 0.124(14) 0.098(12) 0.19(2) 0.026(13) -0.021(14) 0.021(10)
O278 0.170(18) 0.24(2) 0.038(7) -0.002(10) 0.002(9) -0.055(16)
O279 0.158(16) 0.103(12) 0.107(12) 0.028(9) -0.062(11) 0.019(11)
O280 0.125(14) 0.23(2) 0.088(11) -0.006(13) 0.039(10) -0.055(15)
O281 0.166(18) 0.170(19) 0.119(14) -0.044(13) 0.077(13) -0.056(15)
O282 0.20(2) 0.164(19) 0.114(14) -0.034(13) 0.066(15) 0.035(16)
Al1 0.047(4) 0.057(4) 0.061(4) 0.001(3) 0.005(3) 0.015(3)
Al2 0.067(5) 0.049(4) 0.064(4) 0.002(3) 0.003(3) 0.004(3)
Al3 0.110(7) 0.120(8) 0.092(6) 0.036(5) 0.034(5) 0.025(5)
Al4 0.094(8) 0.099(8) 0.053(5) 0.006(4) -0.002(4) 0.010(5)
Al5 0.065(7) 0.108(9) 0.072(7) -0.005(5) 0.010(5) -0.008(5)
Al6 0.143(17) 0.061(10) 0.080(11) 0.015(7) -0.013(10) 0.014(9)
Al7 0.061(18) 0.060(18) 0.057(17) -0.007(12) 0.028(12) -0.004(12)
Al8 0.076(11) 0.056(9) 0.059(9) 0.018(7) -0.002(7) 0.013(7)
Al9 0.063(11) 0.055(11) 0.064(11) 0.011(8) 0.017(8) -0.008(7)
Al10 0.089(15) 0.095(15) 0.111(17) -0.004(13) -0.055(13) -0.012(12)

loop_
_atom_type_symbol
_atom_type_description
_atom_type_scat_dispersion_real
_atom_type_scat_dispersion_imag
_atom_type_scat_source
O O 0.0106 0.0060 'International Tables Vol C Tables 4.2.6.8 and 6.1.1.4'
H H 0.0000 0.0000 'International Tables Vol C Tables 4.2.6.8 and 6.1.1.4'
Mo Mo -1.6832 0.6857 'International Tables Vol C Tables 4.2.6.8 and 6.1.1.4'
S S 0.1246 0.1234 'International Tables Vol C Tables 4.2.6.8 and 6.1.1.4'
Al Al 0.0645 0.0514 'International Tables Vol C Tables 4.2.6.8 and 6.1.1.4'
N N 0.0061 0.0033 'International Tables Vol C Tables 4.2.6.8 and 6.1.1.4'

loop_
_geom_angle_atom_site_label_1
_geom_angle_atom_site_label_2
_geom_angle_atom_site_label_3
_geom_angle
_geom_angle_site_symmetry_1
_geom_angle_site_symmetry_3
O31 M1 O42 97.1(6) . .
O31 M1 O111 99.2(5) . .
O42 M1 O111 71.6(5) . .
O31 M1 O29 99.1(6) . .
O42 M1 O29 141.7(4) . .
O111 M1 O29 71.7(4) . .
O31 M1 O189 99.6(5) . .
O42 M1 O189 139.9(5) . .
O111 M1 O189 139.6(5) . .
O29 M1 O189 70.3(4) . .
O31 M1 O89 97.7(6) . .
O42 M1 O89 70.5(4) . .
O111 M1 O89 140.0(4) . .
O29 M1 O89 140.0(4) . .
O189 M1 O89 71.3(4) . .
O31 M1 O102 179.3(5) . .
O42 M1 O102 82.2(5) . .
O111 M1 O102 80.8(4) . .
O29 M1 O102 81.6(4) . .
O189 M1 O102 80.8(4) . .
O89 M1 O102 81.9(4) . .
M2B M2A O166 174.9(15) . .
M2B M2A O43 78.8(14) . .
O166 M2A O43 103.3(6) . .
M2B M2A O40 81.5(14) . .
O166 M2A O40 102.3(6) . .
O43 M2A O40 105.2(5) . .
M2B M2A O111 79.1(14) . .
O166 M2A O111 97.4(6) . .
O43 M2A O111 151.3(5) . .
O40 M2A O111 89.3(5) . .
M2B M2A O29 77.9(14) . .
O166 M2A O29 97.4(5) . .
O43 M2A O29 88.5(5) . .
O40 M2A O29 152.5(5) . .
O111 M2A O29 69.1(4) . .
M2B M2A O131 1.8(15) . .
O166 M2A O131 173.6(6) . .
O43 M2A O131 80.5(5) . .
O40 M2A O131 81.4(5) . .
O111 M2A O131 77.3(4) . .
O29 M2A O131 77.4(4) . .
M2A M2B O131 177(2) . .
M2A M2B O43 77.1(17) . .
O131 M2B O43 105.5(13) . .
M2A M2B O40 74.8(16) . .
O131 M2B O40 105.1(13) . .
O43 M2B O40 103.0(11) . .
M2A M2B O111 80.0(15) . .
O131 M2B O111 97.3(11) . .
O43 M2B O111 150.7(17) . .
O40 M2B O111 88.3(9) . .
M2A M2B O29 81.3(16) . .
O131 M2B O29 98.0(12) . .
O43 M2B O29 88.9(9) . .
O40 M2B O29 149.9(16) . .
O111 M2B O29 69.6(7) . .
M2A M2B O166 3.6(10) . .
O131 M2B O166 174.4(10) . .
O43 M2B O166 78.6(12) . .
O40 M2B O166 77.5(11) . .
O111 M2B O166 77.6(9) . .
O29 M2B O166 78.0(10) . .
M3B M3A O225 173.9(11) . .
M3B M3A O120 78.9(10) . .
O225 M3A O120 103.6(6) . .
M3B M3A O4 81.2(11) . .
O225 M3A O4 103.2(5) . .
O120 M3A O4 105.0(4) . .
M3B M3A O29 79.5(11) . .
O225 M3A O29 96.3(5) . .
O120 M3A O29 151.6(5) . .
O4 M3A O29 89.7(5) . .
M3B M3A O189 77.1(10) . .
O225 M3A O189 97.3(6) . .
O120 M3A O189 88.6(5) . .
O4 M3A O189 151.7(4) . .
O29 M3A O189 68.7(4) . .
M3B M3A O239 2.2(10) . .
O225 M3A O239 172.6(5) . .
O120 M3A O239 81.1(5) . .
O4 M3A O239 80.8(4) . .
O29 M3A O239 77.3(4) . .
O189 M3A O239 76.9(4) . .
M3A M3B O239 177.0(14) . .
M3A M3B O120 79.0(13) . .
O239 M3B O120 104.0(9) . .
M3A M3B O4 77.1(13) . .
O239 M3B O4 102.2(10) . .
O120 M3B O4 104.0(8) . .
M3A M3B O189 83.7(12) . .
O239 M3B O189 96.0(8) . .
O120 M3B O189 89.9(5) . .
O4 M3B O189 153.4(12) . .
M3A M3B O29 81.2(12) . .
O239 M3B O29 95.8(9) . .
O120 M3B O29 152.9(12) . .
O4 M3B O29 89.3(7) . .
O189 M3B O29 69.6(5) . .
M3A M3B O225 4.3(8) . .
O239 M3B O225 173.6(7) . .
O120 M3B O225 80.9(8) . .
O4 M3B O225 80.3(9) . .
O189 M3B O225 79.7(7) . .
O29 M3B O225 78.2(7) . .
M4B M4A O177 173.2(14) . .
M4B M4A O207 79.2(13) . .
O177 M4A O207 102.5(6) . .
M4B M4A O76 82.1(14) . .
O177 M4A O76 103.7(6) . .
O207 M4A O76 105.4(6) . .
M4B M4A O89 78.9(13) . .
O177 M4A O89 97.4(5) . .
O207 M4A O89 152.1(5) . .
O76 M4A O89 88.4(5) . .
M4B M4A O189 75.4(13) . .
O177 M4A O189 98.0(6) . .
O207 M4A O189 88.3(5) . .
O76 M4A O189 151.0(5) . .
O89 M4A O189 69.6(4) . .
M4B M4A O114 1.8(15) . .
O177 M4A O114 172.9(6) . .
O207 M4A O114 80.9(5) . .
O76 M4A O114 81.1(5) . .
O89 M4A O114 77.4(4) . .
O189 M4A O114 75.8(4) . .
M4A M4B O207 80.3(17) . .
M4A M4B O114 178(2) . .
O207 M4B O114 102.1(12) . .
M4A M4B O76 77.5(16) . .
O207 M4B O76 104.6(10) . .
O114 M4B O76 101.1(12) . .
M4A M4B O189 86.7(16) . .
O207 M4B O189 90.5(6) . .
O114 M4B O189 93.9(11) . .
O76 M4B O189 155.8(14) . .
M4A M4B O89 83.2(15) . .
O207 M4B O89 156.1(15) . .
O114 M4B O89 94.7(11) . .
O76 M4B O89 88.5(8) . .
O189 M4B O89 71.3(6) . .
M4A M4B O177 5.0(10) . .
O207 M4B O177 81.6(11) . .
O114 M4B O177 174.5(8) . .
O76 M4B O177 81.8(12) . .
O189 M4B O177 81.9(9) . .
O89 M4B O177 80.6(10) . .
M5B M5A O32 177.5(8) . .
M5B M5A O70 79.7(7) . .
O32 M5A O70 102.8(6) . .
M5B M5A O17 76.3(7) . .
O32 M5A O17 103.1(6) . .
O70 M5A O17 104.2(5) . .
M5B M5A O42 82.8(7) . .
O32 M5A O42 97.0(6) . .
O70 M5A O42 90.2(5) . .
O17 M5A O42 151.7(5) . .
M5B M5A O89 81.0(7) . .
O32 M5A O89 96.5(6) . .
O70 M5A O89 153.4(5) . .
O17 M5A O89 88.6(5) . .
O42 M5A O89 69.3(4) . .
M5B M5A O143 4.8(6) . .
O32 M5A O143 174.0(5) . .
O70 M5A O143 80.7(5) . .
O17 M5A O143 80.4(5) . .
O42 M5A O143 78.1(5) . .
O89 M5A O143 78.6(4) . .
M5A M5B O143 173.4(8) . .
M5A M5B O17 82.7(8) . .
O143 M5B O17 103.0(7) . .
M5A M5B O70 79.2(8) . .
O143 M5B O70 102.2(6) . .
O17 M5B O70 105.7(6) . .
M5A M5B O89 80.5(7) . .
O143 M5B O89 96.1(5) . .
O17 M5B O89 89.6(5) . .
O70 M5B O89 152.7(8) . .
M5A M5B O42 78.7(7) . .
O143 M5B O42 94.8(5) . .
O17 M5B O42 153.4(8) . .
O70 M5B O42 89.4(6) . .
O89 M5B O42 68.8(5) . .
M5A M5B O32 1.8(6) . .
O143 M5B O32 172.7(5) . .
O17 M5B O32 82.2(7) . .
O70 M5B O32 81.0(7) . .
O89 M5B O32 78.8(6) . .
O42 M5B O32 78.5(6) . .
M6B M6A O57 175.0(12) . .
M6B M6A O250 78.5(11) . .
O57 M6A O250 103.2(6) . .
M6B M6A O109 79.9(11) . .
O57 M6A O109 104.1(6) . .
O250 M6A O109 103.7(6) . .
M6B M6A O42 80.0(11) . .
O57 M6A O42 96.8(6) . .
O250 M6A O42 152.2(5) . .
O109 M6A O42 89.7(5) . .
M6B M6A O111 78.8(11) . .
O57 M6A O111 96.5(5) . .
O250 M6A O111 89.7(5) . .
O109 M6A O111 151.9(5) . .
O42 M6A O111 68.8(4) . .
M6B M6A O82 2.3(11) . .
O57 M6A O82 173.1(5) . .
O250 M6A O82 80.6(5) . .
O109 M6A O82 80.3(5) . .
O42 M6A O82 77.7(5) . .
O111 M6A O82 77.6(4) . .
M6A M6B O82 176.7(16) . .
M6A M6B O250 79.0(13) . .
O82 M6B O250 103.9(11) . .
M6A M6B O109 77.9(12) . .
O82 M6B O109 102.7(11) . .
O250 M6B O109 103.3(7) . .
M6A M6B O111 81.9(13) . .
O82 M6B O111 96.5(9) . .
O250 M6B O111 90.4(6) . .
O109 M6B O111 152.7(12) . .
M6A M6B O42 80.6(13) . .
O82 M6B O42 96.1(10) . .
O250 M6B O42 153.0(13) . .
O109 M6B O42 89.4(7) . .
O111 M6B O42 69.2(5) . .
M6A M6B O57 3.5(9) . .
O82 M6B O57 173.6(9) . .
O250 M6B O57 80.3(9) . .
O109 M6B O57 80.8(9) . .
O111 M6B O57 78.5(8) . .
O42 M6B O57 78.4(9) . .
O124 M7 O52 98.4(6) . .
O124 M7 O170 97.6(5) . .
O52 M7 O170 141.0(5) . .
O124 M7 O3 98.0(4) . .
O52 M7 O3 71.1(5) . .
O170 M7 O3 140.6(3) . .
O124 M7 O63 98.0(6) . .
O52 M7 O63 140.9(5) . .
O170 M7 O63 70.6(5) . .
O3 M7 O63 71.6(5) . .
O124 M7 O129 98.5(6) . .
O52 M7 O129 71.2(5) . .
O170 M7 O129 71.4(5) . .
O3 M7 O129 140.5(4) . .
O63 M7 O129 140.1(5) . .
O124 M7 O193 179.0(5) . .
O52 M7 O193 81.9(5) . .
O170 M7 O193 81.6(5) . .
O3 M7 O193 83.0(3) . .
O63 M7 O193 82.3(5) . .
O129 M7 O193 80.7(5) . .
O44 M8 O46 102.9(6) . .
O44 M8 O65 102.7(7) . .
O46 M8 O65 104.6(6) . .
O44 M8 O170 97.4(6) . .
O46 M8 O170 89.5(5) . .
O65 M8 O170 152.0(6) . .
O44 M8 O63 96.3(6) . .
O46 M8 O63 153.0(6) . .
O65 M8 O63 89.3(6) . .
O170 M8 O63 69.1(5) . .
O44 M8 O125 173.7(6) . .
O46 M8 O125 81.5(5) . .
O65 M8 O125 80.2(6) . .
O170 M8 O125 78.1(5) . .
O63 M8 O125 78.1(5) . .
M9B M9A O158 175(2) . .
M9B M9A O209 76.3(19) . .
O158 M9A O209 103.9(6) . .
M9B M9A O199 82.0(19) . .
O158 M9A O199 102.9(6) . .
O209 M9A O199 105.9(6) . .
M9B M9A O129 82(2) . .
O158 M9A O129 95.9(6) . .
O209 M9A O129 152.5(6) . .
O199 M9A O129 87.7(5) . .
M9B M9A O170 78.0(19) . .
O158 M9A O170 96.8(6) . .
O209 M9A O170 89.0(5) . .
O199 M9A O170 151.4(5) . .
O129 M9A O170 69.6(5) . .
M9B M9A O168 4(2) . .
O158 M9A O168 173.3(6) . .
O209 M9A O168 80.5(5) . .
O199 M9A O168 80.6(5) . .
O129 M9A O168 78.3(5) . .
O170 M9A O168 78.0(5) . .
M9A M9B O209 83(2) . .
M9A M9B O168 174(3) . .
O209 M9B O168 103.1(19) . .
M9A M9B O199 77(2) . .
O209 M9B O199 106.2(12) . .
O168 M9B O199 100.7(17) . .
M9A M9B O170 84(2) . .
O209 M9B O170 91.1(10) . .
O168 M9B O170 96.2(15) . .
O199 M9B O170 152(2) . .
M9A M9B O129 80(2) . .
O209 M9B O129 155(2) . .
O168 M9B O129 95.1(14) . .
O199 M9B O129 86.5(10) . .
O170 M9B O129 70.0(7) . .
M9A M9B O158 3.8(14) . .
O209 M9B O158 82.7(16) . .
O168 M9B O158 173.2(12) . .
O199 M9B O158 80.8(16) . .
O170 M9B O158 80.0(14) . .
O129 M9B O158 78.3(14) . .
O215 M10 O167 103.3(6) . .
O215 M10 O244 102.6(6) . .
O167 M10 O244 104.4(6) . .
O215 M10 O52 96.4(6) . .
O167 M10 O52 89.8(5) . .
O244 M10 O52 152.8(5) . .
O215 M10 O129 96.0(6) . .
O167 M10 O129 153.1(5) . .
O244 M10 O129 89.2(5) . .
O52 M10 O129 69.4(4) . .
O215 M10 O77 172.8(6) . .
O167 M10 O77 81.7(5) . .
O244 M10 O77 80.9(6) . .
O52 M10 O77 78.3(5) . .
O129 M10 O77 77.6(5) . .
M11B M11A O112 168.0(5) . .
M11B M11A O181 85.7(5) . .
O112 M11A O181 105.4(6) . .
M11B M11A O41 77.1(6) . .
O112 M11A O41 103.5(6) . .
O181 M11A O41 105.3(6) . .
M11B M11A O52 78.6(6) . .
O112 M11A O52 96.6(6) . .
O181 M11A O52 90.7(5) . .
O41 M11A O52 149.6(6) . .
M11B M11A O3 72.4(6) . .
O112 M11A O3 95.6(5) . .
O181 M11A O3 151.7(4) . .
O41 M11A O3 87.4(5) . .
O52 M11A O3 68.0(5) . .
M11B M11A O55 5.3(6) . .
O112 M11A O55 172.4(6) . .
O181 M11A O55 80.4(5) . .
O41 M11A O55 79.2(5) . .
O52 M11A O55 78.2(5) . .
O3 M11A O55 77.3(5) . .
M11A M11B O55 172.6(8) . .
M11A M11B O41 81.2(7) . .
O55 M11B O41 101.6(7) . .
M11A M11B O181 72.7(5) . .
O55 M11B O181 99.9(6) . .
O41 M11B O181 103.1(6) . .
M11A M11B O3 88.7(6) . .
O55 M11B O3 98.1(6) . .
O41 M11B O3 91.1(6) . .
O181 M11B O3 154.2(5) . .
M11A M11B O52 82.4(6) . .
O55 M11B O52 97.0(6) . .
O41 M11B O52 155.5(7) . .
O181 M11B O52 89.3(5) . .
O3 M11B O52 70.3(5) . .
M11A M11B O112 8.5(4) . .
O55 M11B O112 176.2(6) . .
O41 M11B O112 81.9(5) . .
O181 M11B O112 80.7(5) . .
O3 M11B O112 80.2(4) . .
O52 M11B O112 79.2(5) . .
M12B M12A O93 166.0(10) . .
M12B M12A O142 89.2(9) . .
O93 M12A O142 103.1(6) . .
M12B M12A O18 78.5(10) . .
O93 M12A O18 104.1(6) . .
O142 M12A O18 105.6(6) . .
M12B M12A O63 76.3(9) . .
O93 M12A O63 97.0(6) . .
O142 M12A O63 89.3(5) . .
O18 M12A O63 150.4(6) . .
M12B M12A O3 69.1(9) . .
O93 M12A O3 97.1(6) . .
O142 M12A O3 152.0(4) . .
O18 M12A O3 87.8(5) . .
O63 M12A O3 68.9(5) . .
M12B M12A O145 8.6(9) . .
O93 M12A O145 173.4(6) . .
O142 M12A O145 80.8(5) . .
O18 M12A O145 79.7(5) . .
O63 M12A O145 77.6(5) . .
O3 M12A O145 77.6(3) . .
M12A M12B O145 168.1(12) . .
M12A M12B O18 79.9(12) . .
O145 M12B O18 101.4(8) . .
M12A M12B O142 69.5(10) . .
O145 M12B O142 98.7(6) . .
O18 M12B O142 101.2(7) . .
M12A M12B O3 91.8(12) . .
O145 M12B O3 99.9(9) . .
O18 M12B O3 92.3(7) . .
O142 M12B O3 154.2(10) . .
M12A M12B O63 84.6(10) . .
O145 M12B O63 96.9(8) . .
O18 M12B O63 158.1(11) . .
O142 M12B O63 87.6(6) . .
O3 M12B O63 72.6(6) . .
M12A M12B O93 9.9(7) . .
O145 M12B O93 175.9(6) . .
O18 M12B O93 82.1(9) . .
O142 M12B O93 78.4(8) . .
O3 M12B O93 82.0(8) . .
O63 M12B O93 80.1(7) . .
O2 M13 O94 98.7(5) . .
O2 M13 O182 99.2(4) . .
O94 M13 O182 71.0(5) . .
O2 M13 O184 97.8(4) . .
O94 M13 O184 140.6(5) . .
O182 M13 O184 140.2(5) . .
O2 M13 O7 98.7(5) . .
O94 M13 O7 140.3(5) . .
O182 M13 O7 71.1(4) . .
O184 M13 O7 70.9(3) . .
O2 M13 O180 98.5(5) . .
O94 M13 O180 71.0(5) . .
O182 M13 O180 139.9(5) . .
O184 M13 O180 71.4(4) . .
O7 M13 O180 140.2(3) . .
O2 M13 O234 179.4(5) . .
O94 M13 O234 81.8(4) . .
O182 M13 O234 81.0(5) . .
O184 M13 O234 81.7(5) . .
O7 M13 O234 80.9(3) . .
O180 M13 O234 81.7(4) . .
M14B M14A O108 174.7(14) . .
M14B M14A O128 76.1(13) . .
O108 M14A O128 103.5(6) . .
M14B M14A O34 82.2(13) . .
O108 M14A O34 103.0(6) . .
O128 M14A O34 104.1(6) . .
M14B M14A O94 76.9(14) . .
O108 M14A O94 97.9(5) . .
O128 M14A O94 89.8(5) . .
O34 M14A O94 151.3(6) . .
M14B M14A O182 81.7(13) . .
O108 M14A O182 97.0(6) . .
O128 M14A O182 151.6(5) . .
O34 M14A O182 90.0(5) . .
O94 M14A O182 67.9(5) . .
M14B M14A O214 4.6(13) . .
O108 M14A O214 173.8(6) . .
O128 M14A O214 80.6(5) . .
O34 M14A O214 80.3(6) . .
O94 M14A O214 77.3(5) . .
O182 M14A O214 77.5(5) . .
M14A M14B O128 85.3(17) . .
M14A M14B O34 79.7(15) . .
O128 M14B O34 105.5(8) . .
M14A M14B O214 174.0(17) . .
O128 M14B O214 100.7(12) . .
O34 M14B O214 97.8(12) . .
M14A M14B O94 87.2(17) . .
O128 M14B O94 92.8(6) . .
O34 M14B O94 156.3(13) . .
O214 M14B O94 93.3(10) . .
M14A M14B O182 82.5(15) . .
O128 M14B O182 158.4(13) . .
O34 M14B O182 89.7(7) . .
O214 M14B O182 92.1(9) . .
O94 M14B O182 68.9(5) . .
M14A M14B O108 4.0(11) . .
O128 M14B O108 85.0(11) . .
O34 M14B O108 83.5(11) . .
O214 M14B O108 173.5(7) . .
O94 M14B O108 83.3(10) . .
O182 M14B O108 81.6(9) . .
M15B M15A O16 171.5(13) . .
M15B M15A O144 79.7(12) . .
O16 M15A O144 103.0(6) . .
M15B M15A O37 83.5(13) . .
O16 M15A O37 103.4(6) . .
O144 M15A O37 103.3(6) . .
M15B M15A O182 77.1(12) . .
O16 M15A O182 97.9(6) . .
O144 M15A O182 151.4(5) . .
O37 M15A O182 90.4(6) . .
M15B M15A O7 73.9(12) . .
O16 M15A O7 98.0(6) . .
O144 M15A O7 89.1(4) . .
O37 M15A O7 151.9(5) . .
O182 M15A O7 68.6(4) . .
M15B M15A O110 2.9(13) . .
O16 M15A O110 173.7(6) . .
O144 M15A O110 80.5(5) . .
O37 M15A O110 80.7(5) . .
O182 M15A O110 77.2(5) . .
O7 M15A O110 76.6(4) . .
M15A M15B O110 176.1(18) . .
M15A M15B O144 80.0(14) . .
O110 M15B O144 101.0(11) . .
M15A M15B O37 76.6(14) . .
O110 M15B O37 99.5(10) . .
O144 M15B O37 101.9(8) . .
M15A M15B O7 88.3(15) . .
O110 M15B O7 95.5(10) . .
O144 M15B O7 91.7(7) . .
O37 M15B O7 157.4(14) . .
M15A M15B O182 85.0(15) . .
O110 M15B O182 95.0(9) . .
O144 M15B O182 157.6(13) . .
O37 M15B O182 90.7(7) . .
O7 M15B O182 71.1(5) . .
M15A M15B O16 6.1(10) . .
O110 M15B O16 176.3(8) . .
O144 M15B O16 82.1(10) . .
O37 M15B O16 81.7(11) . .
O7 M15B O16 82.4(10) . .
O182 M15B O16 81.4(9) . .
M16B M16A O172 172(2) . .
M16B M16A O205 82.6(19) . .
O172 M16A O205 102.5(6) . .
M16B M16A O115 81.0(19) . .
O172 M16A O115 103.5(6) . .
O205 M16A O115 106.0(6) . .
M16B M16A O7 76(2) . .
O172 M16A O7 97.7(5) . .
O205 M16A O7 88.8(4) . .
O115 M16A O7 150.5(4) . .
M16B M16A O184 76.5(19) . .
O172 M16A O184 96.5(6) . .
O205 M16A O184 152.4(5) . .
O115 M16A O184 88.6(5) . .
O7 M16A O184 68.7(3) . .
M16B M16A O139 1(2) . .
O172 M16A O139 172.7(6) . .
O205 M16A O139 81.4(5) . .
O115 M16A O139 81.1(5) . .
O7 M16A O139 76.1(3) . .
O184 M16A O139 77.7(5) . .
M16A M16B O139 178(3) . .
M16A M16B O205 78(2) . .
O139 M16B O205 100.4(16) . .
M16A M16B O115 80(2) . .
O139 M16B O115 100.3(17) . .
O205 M16B O115 104.7(12) . .
M16A M16B O7 87(2) . .
O139 M16B O7 93.2(15) . .
O205 M16B O7 90.0(10) . .
O115 M16B O7 158(2) . .
M16A M16B O184 86(2) . .
O139 M16B O184 95.2(15) . .
O205 M16B O184 156(2) . .
O115 M16B O184 90.1(9) . .
O7 M16B O184 70.9(8) . .
M16A M16B O172 6.1(15) . .
O139 M16B O172 175.1(12) . .
O205 M16B O172 81.9(15) . .
O115 M16B O172 83.2(15) . .
O7 M16B O172 82.4(14) . .
O184 M16B O172 81.3(13) . .
O208 M17 O222 102.2(6) . .
O208 M17 O45 102.8(6) . .
O222 M17 O45 105.4(6) . .
O208 M17 O180 97.3(6) . .
O222 M17 O180 88.4(5) . .
O45 M17 O180 152.4(5) . .
O208 M17 O184 97.2(6) . .
O222 M17 O184 152.3(5) . .
O45 M17 O184 89.2(5) . .
O180 M17 O184 69.5(5) . .
O208 M17 O113 173.6(6) . .
O222 M17 O113 80.6(5) . .
O45 M17 O113 81.8(5) . .
O180 M17 O113 76.9(4) . .
O184 M17 O113 78.3(4) . .
M18B M18A O96 173.7(7) . .
M18B M18A O219 78.9(4) . .
O96 M18A O219 105.3(6) . .
M18B M18A O192 78.9(4) . .
O96 M18A O192 104.3(6) . .
O219 M18A O192 104.5(6) . .
M18B M18A O180 78.2(4) . .
O96 M18A O180 96.4(6) . .
O219 M18A O180 151.2(5) . .
O192 M18A O180 87.9(5) . .
M18B M18A O94 77.7(5) . .
O96 M18A O94 97.5(6) . .
O219 M18A O94 89.7(5) . .
O192 M18A O94 149.6(5) . .
O180 M18A O94 68.6(5) . .
M18B M18A O1 1.6(5) . .
O96 M18A O1 172.2(6) . .
O219 M18A O1 80.1(4) . .
O192 M18A O1 79.4(4) . .
O180 M18A O1 76.7(3) . .
O94 M18A O1 76.7(4) . .
M18A M18B O1 177.8(8) . .
M18A M18B O219 78.6(5) . .
O1 M18B O219 103.1(5) . .
M18A M18B O192 78.8(5) . .
O1 M18B O192 102.0(5) . .
O219 M18B O192 104.4(6) . .
M18A M18B O180 82.1(5) . .
O1 M18B O180 95.8(5) . .
O219 M18B O180 154.0(5) . .
O192 M18B O180 88.6(6) . .
M18A M18B O94 82.8(6) . .
O1 M18B O94 95.8(6) . .
O219 M18B O94 90.6(5) . .
O192 M18B O94 153.3(5) . .
O180 M18B O94 69.6(5) . .
M18A M18B O96 4.4(5) . .
O1 M18B O96 173.4(6) . .
O219 M18B O96 81.6(5) . .
O192 M18B O96 81.0(5) . .
O180 M18B O96 78.3(5) . .
O94 M18B O96 79.5(5) . .
O75 M19 O25 97.7(6) . .
O75 M19 O61 98.4(6) . .
O25 M19 O61 140.7(5) . .
O75 M19 O62 98.2(6) . .
O25 M19 O62 71.5(5) . .
O61 M19 O62 140.1(5) . .
O75 M19 O194 98.6(6) . .
O25 M19 O194 71.0(5) . .
O61 M19 O194 71.3(5) . .
O62 M19 O194 140.5(5) . .
O75 M19 O9 98.0(5) . .
O25 M19 O9 141.0(5) . .
O61 M19 O9 70.9(5) . .
O62 M19 O9 71.1(5) . .
O194 M19 O9 140.4(4) . .
O75 M19 O50 179.6(6) . .
O25 M19 O50 82.1(5) . .
O61 M19 O50 81.5(5) . .
O62 M19 O50 82.1(5) . .
O194 M19 O50 81.0(5) . .
O9 M19 O50 82.3(5) . .
M20B M20A O86 170.8(9) . .
M20B M20A O12 81.0(9) . .
O86 M20A O12 101.5(7) . .
M20B M20A O203 83.3(8) . .
O86 M20A O203 104.4(6) . .
O12 M20A O203 105.4(6) . .
M20B M20A O9 78.1(8) . .
O86 M20A O9 96.7(6) . .
O12 M20A O9 153.2(6) . .
O203 M20A O9 88.7(4) . .
M20B M20A O62 75.1(8) . .
O86 M20A O62 96.0(5) . .
O12 M20A O62 89.2(5) . .
O203 M20A O62 151.7(5) . .
O9 M20A O62 69.3(5) . .
M20B M20A O224 2.6(8) . .
O86 M20A O224 173.1(5) . .
O12 M20A O224 81.4(6) . .
O203 M20A O224 80.7(6) . .
O9 M20A O224 78.5(4) . .
O62 M20A O224 77.7(5) . .
M20A M20B O224 176.4(11) . .
M20A M20B O12 77.9(10) . .
O224 M20B O12 102.6(8) . .
M20A M20B O203 75.8(9) . .
O224 M20B O203 100.6(6) . .
O12 M20B O203 102.9(7) . .
M20A M20B O62 86.5(10) . .
O224 M20B O62 97.1(7) . .
O12 M20B O62 90.8(6) . .
O203 M20B O62 154.5(9) . .
M20A M20B O9 83.3(10) . .
O224 M20B O9 97.2(7) . .
O12 M20B O9 154.8(10) . .
O203 M20B O9 88.5(5) . .
O62 M20B O9 71.2(5) . .
M20A M20B O86 6.7(7) . .
O224 M20B O86 176.3(6) . .
O12 M20B O86 79.8(8) . .
O203 M20B O86 81.4(7) . .
O62 M20B O86 80.0(7) . .
O9 M20B O86 79.7(7) . .
M21B M21A O249 170.5(17) . .
M21B M21A O123 85.3(17) . .
O249 M21A O123 102.0(6) . .
M21B M21A O71 80.8(17) . .
O249 M21A O71 103.0(6) . .
O123 M21A O71 104.7(6) . .
M21B M21A O61 76.3(17) . .
O249 M21A O61 97.4(6) . .
O123 M21A O61 89.7(5) . .
O71 M21A O61 151.8(6) . .
M21B M21A O9 73.1(17) . .
O249 M21A O9 98.0(5) . .
O123 M21A O9 152.5(4) . .
O71 M21A O9 88.8(5) . .
O61 M21A O9 69.0(4) . .
M21B M21A O241 3.4(18) . .
O249 M21A O241 173.3(6) . .
O123 M21A O241 82.0(5) . .
O71 M21A O241 80.9(5) . .
O61 M21A O241 77.1(5) . .
O9 M21A O241 76.5(4) . .
M21A M21B O241 175(2) . .
M21A M21B O71 78(2) . .
O241 M21B O71 101.8(15) . .
M21A M21B O123 74(2) . .
O241 M21B O123 101.3(14) . .
O71 M21B O123 101.6(12) . .
M21A M21B O9 89(2) . .
O241 M21B O9 96.0(15) . .
O71 M21B O9 91.2(10) . .
O123 M21B O9 155.7(19) . .
M21A M21B O61 85(2) . .
O241 M21B O61 95.6(15) . .
O71 M21B O61 157(2) . .
O123 M21B O61 89.5(9) . .
O9 M21B O61 71.9(8) . .
M21A M21B O249 6.9(13) . .
O241 M21B O249 176.5(11) . .
O71 M21B O249 81.2(15) . .
O123 M21B O249 79.5(14) . .
O9 M21B O249 82.2(13) . .
O61 M21B O249 81.0(12) . .
M22B M22A O81 173(2) . .
M22B M22A O21 81(2) . .
O81 M22A O21 102.2(6) . .
M22B M22A O13 82(2) . .
O81 M22A O13 102.5(6) . .
O21 M22A O13 104.6(5) . .
M22B M22A O194 77(2) . .
O81 M22A O194 97.2(6) . .
O21 M22A O194 89.4(5) . .
O13 M22A O194 152.6(5) . .
M22B M22A O61 79(2) . .
O81 M22A O61 96.3(6) . .
O21 M22A O61 153.2(5) . .
O13 M22A O61 89.9(5) . .
O194 M22A O61 69.0(5) . .
M22B M22A O87 0(3) . .
O81 M22A O87 172.7(6) . .
O21 M22A O87 81.5(5) . .
O13 M22A O87 82.4(5) . .
O194 M22A O87 76.5(5) . .
O61 M22A O87 78.1(4) . .
M22A M22B O87 179(4) . .
M22A M22B O21 78(2) . .
O87 M22B O21 102(2) . .
M22A M22B O13 77(3) . .
O87 M22B O13 102.8(18) . .
O21 M22B O13 102.7(15) . .
M22A M22B O194 85(2) . .
O87 M22B O194 94.6(18) . .
O21 M22B O194 90.5(11) . .
O13 M22B O194 155(2) . .
M22A M22B O61 84(3) . .
O87 M22B O61 95.8(17) . .
O21 M22B O61 155(2) . .
O13 M22B O61 89.9(12) . .
O194 M22B O61 70.5(9) . .
M22A M22B O81 5.0(16) . .
O87 M22B O81 174.5(15) . .
O21 M22B O81 80.6(18) . .
O13 M22B O81 80.8(18) . .
O194 M22B O81 80.8(15) . .
O61 M22B O81 79.9(15) . .
M23B M23A O252 169.4(13) . .
M23B M23A O238 84.5(13) . .
O252 M23A O238 105.3(7) . .
M23B M23A O183 78.0(13) . .
O252 M23A O183 103.2(7) . .
O238 M23A O183 103.9(6) . .
M23B M23A O25 79.2(14) . .
O252 M23A O25 96.2(6) . .
O238 M23A O25 90.9(5) . .
O183 M23A O25 151.3(6) . .
M23B M23A O194 73.5(13) . .
O252 M23A O194 95.9(6) . .
O238 M23A O194 152.3(6) . .
O183 M23A O194 88.2(5) . .
O25 M23A O194 68.8(5) . .
M23B M23A O163 4.7(14) . .
O252 M23A O163 172.2(6) . .
O238 M23A O163 80.0(6) . .
O183 M23A O163 80.7(5) . .
O25 M23A O163 77.9(5) . .
O194 M23A O163 77.4(5) . .
M23A M23B O163 173.4(19) . .
M23A M23B O183 80.1(16) . .
O163 M23B O183 103.5(13) . .
M23A M23B O238 73.8(15) . .
O163 M23B O238 99.9(11) . .
O183 M23B O238 101.9(9) . .
M23A M23B O194 87.2(17) . .
O163 M23B O194 98.2(11) . .
O183 M23B O194 91.1(7) . .
O238 M23B O194 154.5(16) . .
M23A M23B O25 81.6(17) . .
O163 M23B O25 96.5(11) . .
O183 M23B O25 154.7(16) . .
O238 M23B O25 89.5(8) . .
O194 M23B O25 70.7(6) . .
M23A M23B O252 7.5(10) . .
O163 M23B O252 174.9(9) . .
O183 M23B O252 81.2(11) . .
O238 M23B O252 80.8(11) . .
O194 M23B O252 79.7(10) . .
O25 M23B O252 78.4(10) . .
M24B M24A O165 175.6(11) . .
M24B M24A O212 78.2(10) . .
O165 M24A O212 103.1(6) . .
M24B M24A O51 81.4(11) . .
O165 M24A O51 102.1(6) . .
O212 M24A O51 104.3(6) . .
M24B M24A O62 78.2(11) . .
O165 M24A O62 97.7(6) . .
O212 M24A O62 89.4(5) . .
O51 M24A O62 152.5(5) . .
M24B M24A O25 80.5(11) . .
O165 M24A O25 96.9(6) . .
O212 M24A O25 152.1(5) . .
O51 M24A O25 90.2(5) . .
O62 M24A O25 68.5(5) . .
M24B M24A O216 3.0(10) . .
O165 M24A O216 173.5(6) . .
O212 M24A O216 81.1(5) . .
O51 M24A O216 81.5(5) . .
O62 M24A O216 77.2(5) . .
O25 M24A O216 77.6(5) . .
M24A M24B O216 176.0(14) . .
M24A M24B O212 80.6(13) . .
O216 M24B O212 103.2(9) . .
M24A M24B O51 77.8(12) . .
O216 M24B O51 102.2(10) . .
O212 M24B O51 104.0(7) . .
M24A M24B O62 83.6(13) . .
O216 M24B O62 95.1(8) . .
O212 M24B O62 90.8(6) . .
O51 M24B O62 153.8(12) . .
M24A M24B O25 81.4(12) . .
O216 M24B O25 94.5(8) . .
O212 M24B O25 154.5(12) . .
O51 M24B O25 89.8(7) . .
O62 M24B O25 69.2(6) . .
M24A M24B O165 3.1(8) . .
O216 M24B O165 173.6(6) . .
O212 M24B O165 81.6(8) . .
O51 M24B O165 80.4(9) . .
O62 M24B O165 80.6(8) . .
O25 M24B O165 79.6(8) . .
O186 M25 O138 98.7(6) . .
O186 M25 O36 98.4(6) . .
O138 M25 O36 70.7(5) . .
O186 M25 O56 98.2(5) . .
O138 M25 O56 140.0(5) . .
O36 M25 O56 141.2(5) . .
O186 M25 O26 98.4(5) . .
O138 M25 O26 140.6(5) . .
O36 M25 O26 71.9(5) . .
O56 M25 O26 71.1(5) . .
O186 M25 O173 98.7(6) . .
O138 M25 O173 70.9(5) . .
O36 M25 O173 139.8(5) . .
O56 M25 O173 70.9(5) . .
O26 M25 O173 140.0(5) . .
O186 M25 O188 179.0(6) . .
O138 M25 O188 82.2(5) . .
O36 M25 O188 81.4(5) . .
O56 M25 O188 81.4(4) . .
O26 M25 O188 80.5(4) . .
O173 M25 O188 82.1(5) . .
M26B M26A O90 167.2(7) . .
M26B M26A O30 81.1(7) . .
O90 M26A O30 105.1(6) . .
M26B M26A O20 85.0(7) . .
O90 M26A O20 103.7(6) . .
O30 M26A O20 105.4(5) . .
M26B M26A O36 73.3(6) . .
O90 M26A O36 97.0(5) . .
O30 M26A O36 148.6(6) . .
O20 M26A O36 90.3(5) . .
M26B M26A O138 71.6(6) . .
O90 M26A O138 97.1(6) . .
O30 M26A O138 88.0(5) . .
O20 M26A O138 151.0(5) . .
O36 M26A O138 67.1(5) . .
M26B M26A O49 5.1(6) . .
O90 M26A O49 172.2(5) . .
O30 M26A O49 79.3(5) . .
O20 M26A O49 81.0(5) . .
O36 M26A O49 76.5(4) . .
O138 M26A O49 76.4(4) . .
M26A M26B O49 172.7(9) . .
M26A M26B O30 75.6(7) . .
O49 M26B O30 101.7(7) . .
M26A M26B O20 72.2(7) . .
O49 M26B O20 102.0(7) . .
O30 M26B O20 100.7(6) . .
M26A M26B O36 86.1(7) . .
O49 M26B O36 98.4(7) . .
O30 M26B O36 154.2(8) . .
O20 M26B O36 90.6(6) . .
M26A M26B O138 88.2(7) . .
O49 M26B O138 98.7(6) . .
O30 M26B O138 90.4(5) . .
O20 M26B O138 154.0(7) . .
O36 M26B O138 70.7(5) . .
M26A M26B O90 8.9(5) . .
O49 M26B O90 177.9(7) . .
O30 M26B O90 80.2(6) . .
O20 M26B O90 78.4(6) . .
O36 M26B O90 79.5(6) . .
O138 M26B O90 80.4(5) . .
M27B M27A O160 173.2(16) . .
M27B M27A O66 80.4(16) . .
O160 M27A O66 104.2(7) . .
M27B M27A O54 79.7(16) . .
O160 M27A O54 103.6(6) . .
O66 M27A O54 104.2(6) . .
M27B M27A O138 76.5(15) . .
O160 M27A O138 97.5(6) . .
O66 M27A O138 150.5(6) . .
O54 M27A O138 89.5(5) . .
M27B M27A O173 77.3(15) . .
O160 M27A O173 97.7(6) . .
O66 M27A O173 88.8(5) . .
O54 M27A O173 151.2(5) . .
O138 M27A O173 68.5(5) . .
M27B M27A O171 0.9(17) . .
O160 M27A O171 172.4(6) . .
O66 M27A O171 80.9(6) . .
O54 M27A O171 80.2(5) . .
O138 M27A O171 75.8(5) . .
O173 M27A O171 76.6(5) . .
M27A M27B O66 80.6(19) . .
M27A M27B O54 81.5(19) . .
O66 M27B O54 104.7(10) . .
M27A M27B O171 179(2) . .
O66 M27B O171 100.2(13) . .
O54 M27B O171 99.2(13) . .
M27A M27B O138 87.0(18) . .
O66 M27B O138 157.8(15) . .
O54 M27B O138 91.5(8) . .
O171 M27B O138 92.0(11) . .
M27A M27B O173 86.2(18) . .
O66 M27B O173 90.3(8) . .
O54 M27B O173 158.7(15) . .
O171 M27B O173 92.8(11) . .
O138 M27B O173 70.4(5) . .
M27A M27B O160 5.0(12) . .
O66 M27B O160 84.0(13) . .
O54 M27B O160 84.0(13) . .
O171 M27B O160 173.8(9) . .
O138 M27B O160 82.6(10) . .
O173 M27B O160 82.6(10) . .
M28B M28A O243 172.6(9) . .
M28B M28A O155 81.0(8) . .
O243 M28A O155 103.4(6) . .
M28B M28A O15 81.0(9) . .
O243 M28A O15 103.5(6) . .
O155 M28A O15 104.2(6) . .
M28B M28A O56 76.9(8) . .
O243 M28A O56 96.9(6) . .
O155 M28A O56 90.2(5) . .
O15 M28A O56 151.2(5) . .
M28B M28A O173 77.1(8) . .
O243 M28A O173 96.9(6) . .
O155 M28A O173 152.3(5) . .
O15 M28A O173 88.9(5) . .
O56 M28A O173 68.5(4) . .
M28B M28A O162 0.6(10) . .
O243 M28A O162 173.1(6) . .
O155 M28A O162 80.5(5) . .
O15 M28A O162 80.8(5) . .
O56 M28A O162 77.2(4) . .
O173 M28A O162 77.7(5) . .
M28A M28B O162 179.2(14) . .
M28A M28B O155 76.7(9) . .
O162 M28B O155 102.6(7) . .
M28A M28B O15 76.9(10) . .
O162 M28B O15 102.9(8) . .
O155 M28B O15 102.2(7) . .
M28A M28B O56 83.6(10) . .
O162 M28B O56 96.8(7) . .
O155 M28B O56 90.8(5) . .
O15 M28B O56 153.3(10) . .
M28A M28B O173 83.5(9) . .
O162 M28B O173 97.3(6) . .
O155 M28B O173 153.9(9) . .
O15 M28B O173 89.5(6) . .
O56 M28B O173 70.1(4) . .
M28A M28B O243 5.3(6) . .
O162 M28B O243 175.5(6) . .
O155 M28B O243 79.8(6) . .
O15 M28B O243 80.2(7) . .
O56 M28B O243 79.3(6) . .
O173 M28B O243 79.3(5) . .
M29B M29A O152 174.9(11) . .
M29B M29A O59 79.1(12) . .
O152 M29A O59 103.8(6) . .
M29B M29A O146 80.5(11) . .
O152 M29A O146 102.5(6) . .
O59 M29A O146 105.0(6) . .
M29B M29A O26 79.6(11) . .
O152 M29A O26 96.3(6) . .
O59 M29A O26 152.2(5) . .
O146 M29A O26 88.8(5) . .
M29B M29A O56 77.7(11) . .
O152 M29A O56 98.1(5) . .
O59 M29A O56 89.3(5) . .
O146 M29A O56 151.1(5) . .
O26 M29A O56 68.8(4) . .
M29B M29A O140 1.6(11) . .
O152 M29A O140 173.5(5) . .
O59 M29A O140 80.6(5) . .
O146 M29A O140 80.7(5) . .
O26 M29A O140 78.0(4) . .
O56 M29A O140 76.9(4) . .
M29A M29B O140 177.7(16) . .
M29A M29B O59 78.6(14) . .
O140 M29B O59 103.4(11) . .
M29A M29B O146 77.6(13) . .
O140 M29B O146 102.8(10) . .
O59 M29B O146 104.1(8) . .
M29A M29B O56 83.1(13) . .
O140 M29B O56 95.8(9) . .
O59 M29B O56 90.2(8) . .
O146 M29B O56 153.0(13) . .
M29A M29B O26 81.2(13) . .
O140 M29B O26 96.6(9) . .
O59 M29B O26 153.0(14) . .
O146 M29B O26 88.6(7) . .
O56 M29B O26 69.7(6) . .
M29A M29B O152 3.6(8) . .
O140 M29B O152 174.3(7) . .
O59 M29B O152 80.7(10) . .
O146 M29B O152 79.8(9) . .
O56 M29B O152 80.1(8) . .
O26 M29B O152 78.3(8) . .
M30B M30A O136 168.2(15) . .
M30B M30A O88 79.4(15) . .
O136 M30A O88 103.4(6) . .
M30B M30A O10 86.2(15) . .
O136 M30A O10 103.9(7) . .
O88 M30A O10 104.5(6) . .
M30B M30A O26 77.4(15) . .
O136 M30A O26 96.5(6) . .
O88 M30A O26 152.2(5) . .
O10 M30A O26 89.1(5) . .
M30B M30A O36 73.0(15) . .
O136 M30A O36 95.4(6) . .
O88 M30A O36 89.5(5) . .
O10 M30A O36 152.5(5) . .
O26 M30A O36 69.1(5) . .
M30B M30A O149 4.3(15) . .
O136 M30A O149 171.6(6) . .
O88 M30A O149 80.6(5) . .
O10 M30A O149 81.9(5) . .
O26 M30A O149 77.4(5) . .
O36 M30A O149 77.1(5) . .
M30A M30B O149 174(2) . .
M30A M30B O88 78.6(19) . .
O149 M30B O88 103.0(15) . .
M30A M30B O10 72.5(18) . .
O149 M30B O10 101.5(13) . .
O88 M30B O10 101.0(12) . .
M30A M30B O36 87.9(19) . .
O149 M30B O36 97.8(14) . .
O88 M30B O36 92.3(9) . .
O10 M30B O36 153.4(18) . .
M30A M30B O26 83.7(18) . .
O149 M30B O26 96.3(13) . .
O88 M30B O26 156.5(19) . .
O10 M30B O26 88.1(9) . .
O36 M30B O26 71.6(7) . .
M30A M30B O136 8.4(11) . .
O149 M30B O136 175.5(10) . .
O88 M30B O136 80.9(13) . .
O10 M30B O136 79.8(13) . .
O36 M30B O136 79.7(11) . .
O26 M30B O136 79.4(11) . .
O67 M31 O195 99.2(6) . .
O67 M31 O202 98.1(6) . .
O195 M31 O202 140.2(5) . .
O67 M31 O48 98.4(6) . .
O195 M31 O48 71.4(5) . .
O202 M31 O48 70.8(5) . .
O67 M31 O201 98.2(6) . .
O195 M31 O201 139.7(5) . .
O202 M31 O201 71.6(5) . .
O48 M31 O201 140.6(5) . .
O67 M31 O78 99.2(6) . .
O195 M31 O78 71.3(5) . .
O202 M31 O78 139.8(5) . .
O48 M31 O78 140.7(5) . .
O201 M31 O78 70.2(4) . .
O67 M31 O53 179.1(6) . .
O195 M31 O53 81.7(4) . .
O202 M31 O53 81.1(5) . .
O48 M31 O53 81.9(4) . .
O201 M31 O53 81.1(5) . .
O78 M31 O53 81.1(4) . .
M32B M32A O217 171.2(16) . .
M32B M32A O69 82.2(15) . .
O217 M32A O69 103.9(6) . .
M32B M32A O191 81.2(15) . .
O217 M32A O191 103.0(6) . .
O69 M32A O191 105.0(6) . .
M32B M32A O202 76.1(15) . .
O217 M32A O202 96.2(6) . .
O69 M32A O202 152.1(5) . .
O191 M32A O202 88.8(5) . .
M32B M32A O201 77.0(15) . .
O217 M32A O201 96.4(5) . .
O69 M32A O201 89.2(5) . .
O191 M32A O201 152.1(5) . .
O202 M32A O201 69.2(5) . .
M32B M32A O135 1.6(16) . .
O217 M32A O135 172.7(5) . .
O69 M32A O135 81.5(5) . .
O191 M32A O135 80.0(5) . .
O202 M32A O135 77.2(5) . .
O201 M32A O135 78.5(4) . .
M32A M32B O135 178(2) . .
M32A M32B O69 75.5(18) . .
O135 M32B O69 103.5(14) . .
M32A M32B O191 76.5(18) . .
O135 M32B O191 101.8(14) . .
O69 M32B O191 102.1(11) . .
M32A M32B O202 84.2(18) . .
O135 M32B O202 97.3(13) . .
O69 M32B O202 153.3(19) . .
O191 M32B O202 89.6(8) . .
M32A M32B O201 83.5(18) . .
O135 M32B O201 98.6(13) . .
O69 M32B O201 89.4(9) . .
O191 M32B O201 153.4(18) . .
O202 M32B O201 70.9(6) . .
M32A M32B O217 6.2(11) . .
O135 M32B O217 175.8(11) . .
O69 M32B O217 79.9(13) . .
O191 M32B O217 79.6(13) . .
O202 M32B O217 78.8(11) . .
O201 M32B O217 78.9(11) . .
O130 M33 O68 103.3(6) . .
O130 M33 O73 103.1(6) . .
O68 M33 O73 102.9(6) . .
O130 M33 O48 97.5(6) . .
O68 M33 O48 152.1(5) . .
O73 M33 O48 90.2(5) . .
O130 M33 O202 97.7(6) . .
O68 M33 O202 89.6(6) . .
O73 M33 O202 152.4(5) . .
O48 M33 O202 69.1(5) . .
O130 M33 O39 174.0(6) . .
O68 M33 O39 80.4(5) . .
O73 M33 O39 80.5(5) . .
O48 M33 O39 77.6(4) . .
O202 M33 O39 77.5(5) . .
M34B M34A O99 174.0(8) . .
M34B M34A O141 83.1(5) . .
O99 M34A O141 102.9(6) . .
M34B M34A O11 76.8(7) . .
O99 M34A O11 101.8(6) . .
O141 M34A O11 105.4(6) . .
M34B M34A O48 81.4(6) . .
O99 M34A O48 98.1(6) . .
O141 M34A O48 89.7(5) . .
O11 M34A O48 151.5(6) . .
M34B M34A O195 76.3(6) . .
O99 M34A O195 97.9(6) . .
O141 M34A O195 151.9(5) . .
O11 M34A O195 88.4(5) . .
O48 M34A O195 68.7(4) . .
M34B M34A O132 4.0(5) . .
O99 M34A O132 174.2(6) . .
O141 M34A O132 81.3(5) . .
O11 M34A O132 80.8(5) . .
O48 M34A O132 77.8(4) . .
O195 M34A O132 76.9(4) . .
M34A M34B O132 174.4(7) . .
M34A M34B O11 81.8(7) . .
O132 M34B O11 103.7(6) . .
M34A M34B O141 75.9(6) . .
O132 M34B O141 101.6(6) . .
O11 M34B O141 104.8(6) . .
M34A M34B O195 85.1(6) . .
O132 M34B O195 95.6(5) . .
O11 M34B O195 90.8(5) . .
O141 M34B O195 153.1(5) . .
M34A M34B O48 80.2(7) . .
O132 M34B O48 94.9(5) . .
O11 M34B O48 154.3(7) . .
O141 M34B O48 88.4(5) . .
O195 M34B O48 69.5(4) . .
M34A M34B O99 4.3(5) . .
O132 M34B O99 174.4(5) . .
O11 M34B O99 80.9(6) . .
O141 M34B O99 80.1(5) . .
O195 M34B O99 80.9(5) . .
O48 M34B O99 79.8(6) . .
M35B M35A O179 174.2(6) . .
M35B M35A O14 81.0(7) . .
O179 M35A O14 103.5(6) . .
M35B M35A O83 78.1(7) . .
O179 M35A O83 103.9(6) . .
O14 M35A O83 103.7(5) . .
M35B M35A O78 80.0(6) . .
O179 M35A O78 96.4(6) . .
O14 M35A O78 89.4(5) . .
O83 M35A O78 152.3(5) . .
M35B M35A O195 77.4(6) . .
O179 M35A O195 97.1(6) . .
O14 M35A O195 151.4(5) . .
O83 M35A O195 90.0(5) . .
O78 M35A O195 68.7(4) . .
M35B M35A O206 2.8(6) . .
O179 M35A O206 172.6(6) . .
O14 M35A O206 80.4(5) . .
O83 M35A O206 80.9(5) . .
O78 M35A O206 77.3(4) . .
O195 M35A O206 77.1(5) . .
M35A M35B O206 176.2(8) . .
M35A M35B O83 80.4(8) . .
O206 M35B O83 103.5(6) . .
M35A M35B O14 77.4(7) . .
O206 M35B O14 101.7(6) . .
O83 M35B O14 103.3(6) . .
M35A M35B O195 83.8(7) . .
O206 M35B O195 95.8(5) . .
O83 M35B O195 91.6(5) . .
O14 M35B O195 153.5(7) . .
M35A M35B O78 81.2(7) . .
O206 M35B O78 95.0(5) . .
O83 M35B O78 154.9(8) . .
O14 M35B O78 89.0(5) . .
O195 M35B O78 69.6(4) . .
M35A M35B O179 4.1(4) . .
O206 M35B O179 173.3(5) . .
O83 M35B O179 81.9(6) . .
O14 M35B O179 80.7(6) . .
O195 M35B O179 79.9(5) . .
O78 M35B O179 78.7(5) . .
M36B M36A O134 175.5(13) . .
M36B M36A O58 80.0(13) . .
O134 M36A O58 102.6(6) . .
M36B M36A O84 79.3(13) . .
O134 M36A O84 103.4(6) . .
O58 M36A O84 104.5(6) . .
M36B M36A O201 79.9(12) . .
O134 M36A O201 96.5(6) . .
O58 M36A O201 153.0(5) . .
O84 M36A O201 89.2(5) . .
M36B M36A O78 79.2(12) . .
O134 M36A O78 97.1(6) . .
O58 M36A O78 89.8(5) . .
O84 M36A O78 151.5(5) . .
O201 M36A O78 68.8(4) . .
M36B M36A O190 2.6(13) . .
O134 M36A O190 173.0(6) . .
O58 M36A O190 82.1(5) . .
O84 M36A O190 80.2(5) . .
O201 M36A O190 77.4(5) . .
O78 M36A O190 77.5(4) . .
M36A M36B O190 176.4(18) . .
M36A M36B O58 78.2(15) . .
O190 M36B O58 104.7(12) . .
M36A M36B O84 79.0(15) . .
O190 M36B O84 102.3(12) . .
O58 M36B O84 104.0(10) . .
M36A M36B O78 81.7(15) . .
O190 M36B O78 96.0(10) . .
O58 M36B O78 90.0(8) . .
O84 M36B O78 153.1(15) . .
M36A M36B O201 80.9(14) . .
O190 M36B O201 95.6(10) . .
O58 M36B O201 152.4(15) . .
O84 M36B O201 89.3(7) . .
O78 M36B O201 69.2(6) . .
M36A M36B O134 3.2(9) . .
O190 M36B O134 173.2(8) . .
O58 M36B O134 80.0(11) . .
O84 M36B O134 80.9(11) . .
O78 M36B O134 79.0(9) . .
O201 M36B O134 78.4(9) . .
O101 M37 O27 104.0(6) . .
O101 M37 O200 104.0(6) . .
O27 M37 O200 94.3(5) . .
O101 M37 O40 96.6(5) . .
O27 M37 O40 86.9(5) . .
O200 M37 O40 158.4(5) . .
O101 M37 O250 97.1(6) . .
O27 M37 O250 158.2(5) . .
O200 M37 O250 85.6(5) . .
O40 M37 O250 85.4(5) . .
O101 M37 O127 172.6(5) . .
O27 M37 O127 81.0(5) . .
O200 M37 O127 80.9(5) . .
O40 M37 O127 78.0(5) . .
O250 M37 O127 77.5(5) . .
O101 M37 M65 98.8(4) . 7
O27 M37 M65 48.3(3) . 7
O200 M37 M65 48.4(3) . 7
O40 M37 M65 134.9(4) . 7
O250 M37 M65 133.7(3) . 7
O127 M37 M65 88.6(3) . 7
O95 M38 O122 104.0(6) . 7
O95 M38 O80 103.5(6) . .
O122 M38 O80 94.1(5) 7 .
O95 M38 O4 96.2(6) . .
O122 M38 O4 87.1(3) 7 .
O80 M38 O4 159.3(5) . .
O95 M38 O43 96.6(6) . .
O122 M38 O43 158.4(5) 7 .
O80 M38 O43 87.4(5) . .
O4 M38 O43 84.0(5) . .
O95 M38 O28 172.3(6) . .
O122 M38 O28 81.4(5) 7 .
O80 M38 O28 81.4(5) . .
O4 M38 O28 78.4(5) . .
O43 M38 O28 77.5(5) . .
O95 M38 M59 99.8(5) . 7
O122 M38 M59 48.0(3) 7 7
O80 M38 M59 47.9(4) . 7
O4 M38 M59 134.8(4) . 7
O43 M38 M59 134.9(3) . 7
O28 M38 M59 87.9(3) . 7
O161 M39 O196 103.9(6) . .
O161 M39 O23 104.3(6) . .
O196 M39 O23 93.5(5) . .
O161 M39 O207 96.8(6) . .
O196 M39 O207 87.5(5) . .
O23 M39 O207 157.9(5) . .
O161 M39 O120 97.0(6) . .
O196 M39 O120 158.0(5) . .
O23 M39 O120 87.7(5) . .
O207 M39 O120 83.3(5) . .
O161 M39 O227 172.4(5) . .
O196 M39 O227 80.9(5) . .
O23 M39 O227 81.0(5) . .
O207 M39 O227 77.4(5) . .
O120 M39 O227 77.7(5) . .
O161 M39 M47 98.9(4) . .
O196 M39 M47 48.1(4) . .
O23 M39 M47 47.8(4) . .
O207 M39 M47 135.3(3) . .
O120 M39 M47 135.2(3) . .
O227 M39 M47 88.6(3) . .
O117 M40 O64 104.4(6) . .
O117 M40 O97 104.1(6) . .
O64 M40 O97 92.6(5) . .
O117 M40 O17 97.4(6) . .
O64 M40 O17 87.1(5) . .
O97 M40 O17 157.9(5) . .
O117 M40 O76 97.2(6) . .
O64 M40 O76 157.6(5) . .
O97 M40 O76 87.9(5) . .
O17 M40 O76 84.1(5) . .
O117 M40 O237 172.8(6) . .
O64 M40 O237 81.0(5) . .
O97 M40 O237 80.2(5) . .
O17 M40 O237 77.9(5) . .
O76 M40 O237 77.1(5) . .
O117 M40 M56 99.2(5) . .
O64 M40 M56 47.5(4) . .
O97 M40 M56 47.3(3) . .
O17 M40 M56 134.2(3) . .
O76 M40 M56 134.9(4) . .
O237 M40 M56 87.9(3) . .
O229 M41 O74 103.5(6) . .
O229 M41 O236 103.8(6) . .
O74 M41 O236 94.7(5) . .
O229 M41 O109 97.0(6) . .
O74 M41 O109 87.4(5) . .
O236 M41 O109 157.9(5) . .
O229 M41 O70 96.3(5) . .
O74 M41 O70 159.1(5) . .
O236 M41 O70 86.8(5) . .
O109 M41 O70 83.7(5) . .
O229 M41 O251 171.9(5) . .
O74 M41 O251 81.7(5) . .
O236 M41 O251 81.7(5) . .
O109 M41 O251 76.9(5) . .
O70 M41 O251 77.9(5) . .
O229 M41 M42 99.2(4) . .
O74 M41 M42 48.5(4) . .
O236 M41 M42 48.3(4) . .
O109 M41 M42 135.4(3) . .
O70 M41 M42 134.7(4) . .
O251 M41 M42 88.9(3) . .
O210 M42 O236 104.2(6) . .
O210 M42 O74 103.9(6) . .
O236 M42 O74 94.5(5) . .
O210 M42 O46 96.8(6) . .
O236 M42 O46 157.9(5) . .
O74 M42 O46 87.0(5) . .
O210 M42 O209 96.0(6) . .
O236 M42 O209 86.8(5) . .
O74 M42 O209 159.0(5) . .
O46 M42 O209 84.1(5) . .
O210 M42 O242 172.1(5) . .
O236 M42 O242 80.3(5) . .
O74 M42 O242 81.9(5) . .
O46 M42 O242 78.1(5) . .
O209 M42 O242 77.7(5) . .
O210 M42 M41 99.8(4) . .
O236 M42 M41 48.5(4) . .
O74 M42 M41 48.1(3) . .
O46 M42 M41 134.6(4) . .
O209 M42 M41 135.0(3) . .
O242 M42 M41 88.0(3) . .
O153 M43 O157 103.2(6) . .
O153 M43 O105 104.3(7) . .
O157 M43 O105 93.5(5) . .
O153 M43 O244 97.2(6) . .
O157 M43 O244 158.8(6) . .
O105 M43 O244 86.9(5) . .
O153 M43 O199 96.1(6) . .
O157 M43 O199 87.7(5) . .
O105 M43 O199 158.6(5) . .
O244 M43 O199 84.5(5) . .
O153 M43 O223 171.9(6) . .
O157 M43 O223 80.9(5) . .
O105 M43 O223 82.2(5) . .
O244 M43 O223 78.2(5) . .
O199 M43 O223 76.9(5) . .
O153 M43 M55 99.3(5) . .
O157 M43 M55 47.8(4) . .
O105 M43 M55 47.7(4) . .
O244 M43 M55 134.2(4) . .
O199 M43 M55 135.1(3) . .
O223 M43 M55 88.6(3) . .
O164 M44 O6 102.8(5) . .
O164 M44 O197 104.2(6) . .
O6 M44 O197 93.7(4) . .
O164 M44 O167 96.1(6) . .
O6 M44 O167 87.3(4) . .
O197 M44 O167 158.9(5) . .
O164 M44 O181 97.6(6) . .
O6 M44 O181 158.6(4) . .
O197 M44 O181 87.3(5) . .
O167 M44 O181 84.2(5) . .
O164 M44 O187 172.7(6) . .
O6 M44 O187 80.5(4) . .
O197 M44 O187 81.9(5) . .
O167 M44 O187 77.4(5) . .
O181 M44 O187 78.5(5) . .
O164 M44 M61 98.9(5) . .
O6 M44 M61 48.1(4) . .
O197 M44 M61 47.6(4) . .
O167 M44 M61 135.1(4) . .
O181 M44 M61 134.5(3) . .
O187 M44 M61 88.2(3) . .
O185 M45 O33 103.7(6) . .
O185 M45 O24 105.4(7) . .
O33 M45 O24 94.4(6) . .
O185 M45 O18 96.9(6) . .
O33 M45 O18 158.0(5) . .
O24 M45 O18 87.1(5) . .
O185 M45 O41 94.7(6) . .
O33 M45 O41 86.9(5) . .
O24 M45 O41 158.9(5) . .
O18 M45 O41 84.0(5) . .
O185 M45 O119 170.9(6) . .
O33 M45 O119 81.5(5) . .
O24 M45 O119 81.4(6) . .
O18 M45 O119 77.1(5) . .
O41 M45 O119 78.0(5) . .
O185 M45 M49 100.1(5) . 7
O33 M45 M49 48.4(4) . 7
O24 M45 M49 48.2(4) . 7
O18 M45 M49 134.9(4) . 7
O41 M45 M49 135.0(4) . 7
O119 M45 M49 89.0(3) . 7
O91 M46 O19 103.6(6) . .
O91 M46 O85 104.6(6) . .
O19 M46 O85 93.7(5) . .
O91 M46 O65 97.0(7) . .
O19 M46 O65 158.6(6) . .
O85 M46 O65 86.4(5) . .
O91 M46 O142 96.8(6) . .
O19 M46 O142 87.1(5) . .
O85 M46 O142 157.8(5) . .
O65 M46 O142 84.8(5) . .
O91 M46 O178 172.3(6) . .
O19 M46 O178 81.8(5) . .
O85 M46 O178 80.4(5) . .
O65 M46 O178 77.2(6) . .
O142 M46 O178 77.8(5) . .
O91 M46 M64 98.9(5) . 7
O19 M46 M64 47.5(3) . 7
O85 M46 M64 48.5(4) . 7
O65 M46 M64 134.7(4) . 7
O142 M46 M64 134.3(4) . 7
O178 M46 M64 88.8(4) . 7
O204 M47 O23 104.9(6) . .
O204 M47 O196 104.9(6) . .
O23 M47 O196 94.3(5) . .
O204 M47 O219 95.0(5) . .
O23 M47 O219 158.7(5) . .
O196 M47 O219 87.7(5) . .
O204 M47 O128 95.7(6) . .
O23 M47 O128 87.1(5) . .
O196 M47 O128 158.2(5) . .
O219 M47 O128 83.4(5) . .
O204 M47 O159 170.3(5) . .
O23 M47 O159 81.8(5) . .
O196 M47 O159 81.2(5) . .
O219 M47 O159 77.6(5) . .
O128 M47 O159 77.5(5) . .
O204 M47 M39 100.1(4) . .
O23 M47 M39 48.3(4) . .
O196 M47 M39 48.3(4) . .
O219 M47 M39 135.7(3) . .
O128 M47 M39 135.2(3) . .
O159 M47 M39 89.5(3) . .
O169 M48 O35 104.2(6) . 7
O169 M48 O147 104.0(6) . 7
O35 M48 O147 94.1(5) 7 7
O169 M48 O37 96.9(6) . .
O35 M48 O37 85.2(6) 7 .
O147 M48 O37 158.5(5) 7 .
O169 M48 O34 96.5(6) . .
O35 M48 O34 158.4(5) 7 .
O147 M48 O34 86.7(5) 7 .
O37 M48 O34 86.3(6) . .
O169 M48 O148 172.0(6) . .
O35 M48 O148 81.2(5) 7 .
O147 M48 O148 81.3(5) 7 .
O37 M48 O148 77.4(5) . .
O34 M48 O148 77.6(5) . .
O169 M48 M60 99.0(5) . 7
O35 M48 M60 48.9(4) 7 7
O147 M48 M60 47.5(4) 7 7
O37 M48 M60 133.8(4) . 7
O34 M48 M60 133.9(4) . 7
O148 M48 M60 89.1(3) . 7
O151 M49 O24 104.2(7) . 7
O151 M49 O33 104.8(6) . 7
O24 M49 O33 94.3(6) 7 7
O151 M49 O144 96.8(6) . .
O24 M49 O144 158.1(5) 7 .
O33 M49 O144 85.8(5) 7 .
O151 M49 O205 95.2(6) . .
O24 M49 O205 87.5(5) 7 .
O33 M49 O205 158.8(5) 7 .
O144 M49 O205 84.8(5) . .
O151 M49 O248 171.2(6) . .
O24 M49 O248 81.5(6) 7 .
O33 M49 O248 81.1(6) 7 .
O144 M49 O248 76.9(5) . .
O205 M49 O248 78.3(5) . .
O151 M49 M45 100.0(5) . 7
O24 M49 M45 48.4(4) 7 7
O33 M49 M45 48.1(4) 7 7
O144 M49 M45 133.6(4) . 7
O205 M49 M45 135.6(3) . 7
O248 M49 M45 88.7(3) . 7
O228 M50 O174 104.5(6) . .
O228 M50 O133 105.1(6) . .
O174 M50 O133 93.9(5) . .
O228 M50 O115 96.2(6) . .
O174 M50 O115 86.7(5) . .
O133 M50 O115 157.8(5) . .
O228 M50 O45 97.0(6) . .
O174 M50 O45 157.5(5) . .
O133 M50 O45 86.7(5) . .
O115 M50 O45 84.5(5) . .
O228 M50 O240 171.7(6) . .
O174 M50 O240 80.4(5) . .
O133 M50 O240 80.9(5) . .
O115 M50 O240 77.3(5) . .
O45 M50 O240 77.5(5) . .
O228 M50 M63 100.0(5) . .
O174 M50 M63 48.3(4) . .
O133 M50 M63 47.9(3) . .
O115 M50 M63 134.6(4) . .
O45 M50 M63 134.3(3) . .
O240 M50 M63 88.3(3) . .
O233 M51 O156 104.2(6) . .
O233 M51 O8 105.0(4) . .
O156 M51 O8 93.5(4) . .
O233 M51 O192 96.5(6) . .
O156 M51 O192 87.0(6) . .
O8 M51 O192 157.7(4) . .
O233 M51 O222 96.9(6) . .
O156 M51 O222 157.9(5) . .
O8 M51 O222 87.3(4) . .
O192 M51 O222 84.1(5) . .
O233 M51 O106 171.8(6) . .
O156 M51 O106 81.4(5) . .
O8 M51 O106 80.3(4) . .
O192 M51 O106 77.7(5) . .
O222 M51 O106 77.0(5) . .
O233 M51 M52 100.2(5) . .
O156 M51 M52 47.2(4) . .
O8 M51 M52 48.4(4) . .
O192 M51 M52 133.8(4) . .
O222 M51 M52 135.3(4) . .
O106 M51 M52 88.0(3) . .
O22 M52 O156 104.3(6) . .
O22 M52 O8 103.3(6) . .
O156 M52 O8 93.8(4) . .
O22 M52 O203 97.4(6) . .
O156 M52 O203 87.2(5) . .
O8 M52 O203 158.3(4) . .
O22 M52 O71 96.1(6) . .
O156 M52 O71 158.8(5) . .
O8 M52 O71 86.7(5) . .
O203 M52 O71 84.7(5) . .
O22 M52 O235 172.1(6) . .
O156 M52 O235 82.1(5) . .
O8 M52 O235 80.5(4) . .
O203 M52 O235 78.2(5) . .
O71 M52 O235 77.1(5) . .
O22 M52 M51 99.0(5) . .
O156 M52 M51 47.5(4) . .
O8 M52 M51 48.4(3) . .
O203 M52 M51 134.4(4) . .
O71 M52 M51 134.8(4) . .
O235 M52 M51 88.7(3) . .
O116 M53 O121 104.1(6) . .
O116 M53 O100 104.5(6) . .
O121 M53 O100 94.2(5) . .
O116 M53 O13 95.8(6) . .
O121 M53 O13 159.2(5) . .
O100 M53 O13 86.4(5) . .
O116 M53 O123 95.3(5) . .
O121 M53 O123 87.2(5) . .
O100 M53 O123 159.1(5) . .
O13 M53 O123 85.1(5) . .
O116 M53 O231 171.3(6) . .
O121 M53 O231 81.5(5) . .
O100 M53 O231 81.4(5) . .
O13 M53 O231 78.1(5) . .
O123 M53 O231 78.1(5) . .
O116 M53 M62 99.9(5) . .
O121 M53 M62 48.4(4) . .
O100 M53 M62 47.9(4) . .
O13 M53 M62 134.1(3) . .
O123 M53 M62 135.3(3) . .
O231 M53 M62 88.8(3) . .
O60 M54 O92 104.7(6) . .
O60 M54 O107 104.0(6) . .
O92 M54 O107 93.6(5) . .
O60 M54 O183 96.8(6) . .
O92 M54 O183 86.0(5) . .
O107 M54 O183 158.5(6) . .
O60 M54 O21 95.5(5) . .
O92 M54 O21 158.5(5) . .
O107 M54 O21 88.4(5) . .
O183 M54 O21 84.5(5) . .
O60 M54 O246 171.4(5) . .
O92 M54 O246 81.7(5) . .
O107 M54 O246 81.0(5) . .
O183 M54 O246 77.7(5) . .
O21 M54 O246 77.5(5) . .
O60 M54 M57 99.8(4) . .
O92 M54 M57 48.1(4) . .
O107 M54 M57 47.6(4) . .
O183 M54 M57 133.8(3) . .
O21 M54 M57 135.7(3) . .
O246 M54 M57 88.8(3) . .
O154 M55 O105 104.8(6) . .
O154 M55 O157 104.0(6) . .
O105 M55 O157 93.7(5) . .
O154 M55 O51 95.5(6) . .
O105 M55 O51 159.1(5) . .
O157 M55 O51 86.1(5) . .
O154 M55 O238 96.6(6) . .
O105 M55 O238 86.7(5) . .
O157 M55 O238 158.5(6) . .
O51 M55 O238 86.0(5) . .
O154 M55 O232 170.8(6) . .
O105 M55 O232 81.7(5) . .
O157 M55 O232 81.7(5) . .
O51 M55 O232 77.5(5) . .
O238 M55 O232 77.1(5) . .
O154 M55 M43 100.3(5) . .
O105 M55 M43 47.8(4) . .
O157 M55 M43 47.9(3) . .
O51 M55 M43 133.7(4) . .
O238 M55 M43 134.1(4) . .
O232 M55 M43 88.9(3) . .
O79 M56 O97 103.9(6) . .
O79 M56 O64 103.9(6) . .
O97 M56 O64 93.3(5) . .
O79 M56 O12 96.4(6) . .
O97 M56 O12 87.4(5) . .
O64 M56 O12 158.9(5) . .
O79 M56 O212 96.3(6) . .
O97 M56 O212 158.8(5) . .
O64 M56 O212 87.9(5) . .
O12 M56 O212 84.1(5) . .
O79 M56 O220 172.1(6) . .
O97 M56 O220 81.6(5) . .
O64 M56 O220 81.2(5) . .
O12 M56 O220 78.1(5) . .
O212 M56 O220 77.7(5) . .
O79 M56 M40 98.7(5) . .
O97 M56 M40 48.4(3) . .
O64 M56 M40 47.1(4) . .
O12 M56 M40 135.5(3) . .
O212 M56 M40 134.8(3) . .
O220 M56 M40 89.2(3) . .
O245 M57 O107 104.0(6) . .
O245 M57 O92 103.8(6) . .
O107 M57 O92 94.3(5) . .
O245 M57 O54 97.9(6) . .
O107 M57 O54 86.5(5) . .
O92 M57 O54 157.3(5) . .
O245 M57 O30 97.3(6) . .
O107 M57 O30 157.7(5) . .
O92 M57 O30 87.0(5) . .
O54 M57 O30 83.9(5) . .
O245 M57 O126 172.9(6) . .
O107 M57 O126 80.7(5) . .
O92 M57 O126 81.0(5) . .
O54 M57 O126 76.8(5) . .
O30 M57 O126 77.5(5) . .
O245 M57 M54 99.1(5) . .
O107 M57 M54 48.3(4) . .
O92 M57 M54 48.2(4) . .
O54 M57 M54 134.4(3) . .
O30 M57 M54 134.7(3) . .
O126 M57 M54 88.1(3) . .
O150 M58 O5 104.1(5) . .
O150 M58 O98 103.1(6) . .
O5 M58 O98 94.2(5) . .
O150 M58 O15 95.6(6) . .
O5 M58 O15 159.7(5) . .
O98 M58 O15 86.0(5) . .
O150 M58 O66 97.9(6) . .
O5 M58 O66 87.8(5) . .
O98 M58 O66 157.7(5) . .
O15 M58 O66 84.6(5) . .
O150 M58 O103 171.6(5) . .
O5 M58 O103 83.0(4) . .
O98 M58 O103 80.6(5) . .
O15 M58 O103 77.0(5) . .
O66 M58 O103 77.6(5) . .
O150 M58 M66 99.5(4) . .
O5 M58 M66 47.5(4) . .
O98 M58 M66 48.5(3) . .
O15 M58 M66 134.3(4) . .
O66 M58 M66 134.8(4) . .
O103 M58 M66 88.6(3) . .
O226 M59 O122 103.4(6) . .
O226 M59 O80 103.1(6) . 7
O122 M59 O80 94.1(5) . 7
O226 M59 O59 96.8(6) . .
O122 M59 O59 87.3(5) . .
O80 M59 O59 159.1(5) 7 .
O226 M59 O155 96.2(6) . .
O122 M59 O155 159.4(5) . .
O80 M59 O155 87.6(5) 7 .
O59 M59 O155 84.0(5) . .
O226 M59 O137 172.5(6) . .
O122 M59 O137 81.8(5) . .
O80 M59 O137 81.8(5) 7 .
O59 M59 O137 77.8(5) . .
O155 M59 O137 78.2(5) . .
O226 M59 M38 99.0(5) . 7
O122 M59 M38 47.9(3) . 7
O80 M59 M38 48.1(3) 7 7
O59 M59 M38 134.8(3) . 7
O155 M59 M38 135.3(3) . 7
O137 M59 M38 88.5(3) . 7
O47 M60 O147 104.1(6) . .
O47 M60 O35 103.9(6) . .
O147 M60 O35 94.4(5) . .
O47 M60 O10 96.8(6) . .
O147 M60 O10 157.9(5) . .
O35 M60 O10 87.2(5) . .
O47 M60 O146 96.5(6) . .
O147 M60 O146 85.9(5) . .
O35 M60 O146 158.9(5) . .
O10 M60 O146 84.8(5) . .
O47 M60 O211 172.7(6) . .
O147 M60 O211 80.3(5) . .
O35 M60 O211 81.5(5) . .
O10 M60 O211 78.2(5) . .
O146 M60 O211 77.8(5) . .
O47 M60 M48 98.8(5) . 7
O147 M60 M48 48.6(4) . 7
O35 M60 M48 48.2(4) . 7
O10 M60 M48 135.1(4) . 7
O146 M60 M48 134.2(4) . 7
O211 M60 M48 88.5(3) . 7
O221 M61 O197 104.3(6) . .
O221 M61 O6 104.1(5) . .
O197 M61 O6 93.9(4) . .
O221 M61 O20 95.5(6) . .
O197 M61 O20 159.0(5) . .
O6 M61 O20 87.6(5) . .
O221 M61 O88 97.0(6) . .
O197 M61 O88 86.1(5) . .
O6 M61 O88 158.2(5) . .
O20 M61 O88 84.9(5) . .
O221 M61 O176 171.3(6) . .
O197 M61 O176 81.1(5) . .
O6 M61 O176 82.0(4) . .
O20 M61 O176 78.4(5) . .
O88 M61 O176 76.5(5) . .
O221 M61 M44 100.0(5) . .
O197 M61 M44 48.2(4) . .
O6 M61 M44 47.6(4) . .
O20 M61 M44 134.9(3) . .
O88 M61 M44 133.9(4) . .
O176 M61 M44 88.7(4) . .
O218 M62 O100 104.1(6) . .
O218 M62 O121 103.7(6) . .
O100 M62 O121 93.8(5) . .
O218 M62 O84 97.0(6) . .
O100 M62 O84 87.0(5) . .
O121 M62 O84 158.4(5) . .
O218 M62 O69 96.2(6) . .
O100 M62 O69 158.9(5) . .
O121 M62 O69 86.9(5) . .
O84 M62 O69 84.8(5) . .
O218 M62 O118 172.4(6) . .
O100 M62 O118 81.2(5) . .
O121 M62 O118 81.1(5) . .
O84 M62 O118 77.7(5) . .
O69 M62 O118 78.1(5) . .
O218 M62 M53 99.3(5) . .
O100 M62 M53 48.1(3) . .
O121 M62 M53 47.8(4) . .
O84 M62 M53 134.7(3) . .
O69 M62 M53 134.4(3) . .
O118 M62 M53 88.3(3) . .
O247 M63 O133 105.0(6) . .
O247 M63 O174 105.0(6) . .
O133 M63 O174 93.9(6) . .
O247 M63 O191 96.1(6) . .
O133 M63 O191 87.1(5) . .
O174 M63 O191 157.8(5) . .
O247 M63 O68 97.1(6) . .
O133 M63 O68 157.2(5) . .
O174 M63 O68 85.8(5) . .
O191 M63 O68 84.8(5) . .
O247 M63 O175 171.1(5) . .
O133 M63 O175 80.6(5) . .
O174 M63 O175 81.2(5) . .
O191 M63 O175 77.1(5) . .
O68 M63 O175 76.8(5) . .
O247 M63 M50 100.3(4) . .
O133 M63 M50 48.3(4) . .
O174 M63 M50 47.9(4) . .
O191 M63 M50 135.0(3) . .
O68 M63 M50 133.3(4) . .
O175 M63 M50 88.6(3) . .
O230 M64 O19 104.7(6) . 7
O230 M64 O85 102.9(6) . 7
O19 M64 O85 94.2(5) 7 7
O230 M64 O141 95.6(6) . .
O19 M64 O141 159.0(5) 7 .
O85 M64 O141 86.2(5) 7 .
O230 M64 O73 97.8(6) . .
O19 M64 O73 86.5(5) 7 .
O85 M64 O73 158.4(5) 7 .
O141 M64 O73 85.5(5) . .
O230 M64 O72 172.9(6) . .
O19 M64 O72 80.6(5) 7 .
O85 M64 O72 81.1(5) 7 .
O141 M64 O72 78.7(5) . .
O73 M64 O72 77.6(5) . .
O230 M64 M46 98.5(5) . 7
O19 M64 M46 48.1(3) 7 7
O85 M64 M46 48.4(4) 7 7
O141 M64 M46 134.4(4) . 7
O73 M64 M46 134.4(3) . 7
O72 M64 M46 88.6(3) . 7
O104 M65 O27 103.5(6) . 7
O104 M65 O200 104.0(6) . 7
O27 M65 O200 94.7(5) 7 7
O104 M65 O11 96.0(5) . .
O27 M65 O11 159.3(5) 7 .
O200 M65 O11 87.4(5) 7 .
O104 M65 O83 95.9(6) . .
O27 M65 O83 86.8(5) 7 .
O200 M65 O83 159.1(5) 7 .
O11 M65 O83 84.2(5) . .
O104 M65 O38 173.0(5) . .
O27 M65 O38 80.7(5) 7 .
O200 M65 O38 81.1(5) 7 .
O11 M65 O38 79.3(5) . .
O83 M65 O38 78.7(5) . .
O104 M65 M37 98.4(4) . 7
O27 M65 M37 48.4(4) 7 7
O200 M65 M37 48.7(3) 7 7
O11 M65 M37 135.8(3) . 7
O83 M65 M37 135.0(3) . 7
O38 M65 M37 88.6(3) . 7
O198 M66 O5 103.3(5) . .
O198 M66 O98 103.8(6) . .
O5 M66 O98 94.3(5) . .
O198 M66 O14 96.8(6) . .
O5 M66 O14 159.0(5) . .
O98 M66 O14 86.4(5) . .
O198 M66 O58 96.0(6) . .
O5 M66 O58 87.1(5) . .
O98 M66 O58 159.2(5) . .
O14 M66 O58 85.0(5) . .
O198 M66 O213 172.4(6) . .
O5 M66 O213 81.9(4) . .
O98 M66 O213 81.0(5) . .
O14 M66 O213 77.4(5) . .
O58 M66 O213 78.6(5) . .
O198 M66 M58 99.4(5) . .
O5 M66 M58 48.0(4) . .
O98 M66 M58 48.2(4) . .
O14 M66 M58 134.2(3) . .
O58 M66 M58 134.7(4) . .
O213 M66 M58 88.2(3) . .
M18B O1 M18A 0.6(2) . .
M12B O3 M11B 133.3(8) . .
M12B O3 M7 108.9(6) . .
M11B O3 M7 109.7(6) . .
M12B O3 M12A 19.1(5) . .
M11B O3 M12A 141.6(6) . .
M7 O3 M12A 108.1(5) . .
M12B O3 M11A 142.0(7) . .
M11B O3 M11A 18.9(2) . .
M7 O3 M11A 108.5(6) . .
M12A O3 M11A 141.0(6) . .
M3A O4 M3B 21.7(7) . .
M3A O4 M38 155.5(7) . .
M3B O4 M38 147.9(8) . .
M66 O5 M58 84.5(5) . .
M44 O6 M61 84.3(5) . .
M16B O7 M15B 137.9(11) . .
M16B O7 M13 109.0(8) . .
M15B O7 M13 109.0(6) . .
M16B O7 M16A 17.1(12) . .
M15B O7 M16A 142.8(7) . .
M13 O7 M16A 108.2(5) . .
M16B O7 M15A 143.4(8) . .
M15B O7 M15A 17.9(8) . .
M13 O7 M15A 107.6(5) . .
M16A O7 M15A 139.9(6) . .
M51 O8 M52 83.1(5) . .
M21B O9 M20B 137.4(11) . .
M21B O9 M19 108.4(7) . .
M20B O9 M19 107.6(6) . .
M21B O9 M20A 143.4(8) . .
M20B O9 M20A 18.5(4) . .
M19 O9 M20A 108.1(6) . .
M21B O9 M21A 18.3(11) . .
M20B O9 M21A 144.5(7) . .
M19 O9 M21A 107.6(5) . .
M20A O9 M21A 141.1(6) . .
M30A O10 M30B 21.3(10) . .
M30A O10 M60 155.8(7) . .
M30B O10 M60 147.8(11) . .
M34B O11 M34A 21.4(3) . .
M34B O11 M65 149.0(8) . .
M34A O11 M65 157.9(7) . .
M20A O12 M20B 21.2(5) . .
M20A O12 M56 156.5(7) . .
M20B O12 M56 147.8(8) . .
M22A O13 M22B 20.4(15) . .
M22A O13 M53 155.0(7) . .
M22B O13 M53 147.1(13) . .
M35A O14 M35B 21.6(3) . .
M35A O14 M66 155.4(7) . .
M35B O14 M66 149.8(7) . .
M28A O15 M28B 22.1(5) . .
M28A O15 M58 155.7(8) . .
M28B O15 M58 147.5(8) . .
M15A O16 M15B 2.3(4) . .
M5B O17 M5A 21.1(3) . .
M5B O17 M40 150.2(7) . .
M5A O17 M40 155.6(7) . .
M12B O18 M12A 21.6(6) . .
M12B O18 M45 147.6(9) . .
M12A O18 M45 157.7(8) . .
M64 O19 M46 84.3(4) 7 .
M26A O20 M26B 22.8(3) . .
M26A O20 M61 154.9(7) . .
M26B O20 M61 145.6(7) . .
M22A O21 M22B 20.8(15) . .
M22A O21 M54 155.8(7) . .
M22B O21 M54 147.7(14) . .
M47 O23 M39 83.9(5) . .
M49 O24 M45 83.5(5) 7 .
M19 O25 M23B 108.4(7) . .
M19 O25 M23A 109.2(6) . .
M23B O25 M23A 19.3(8) . .
M19 O25 M24B 108.9(6) . .
M23B O25 M24B 136.5(9) . .
M23A O25 M24B 141.8(7) . .
M19 O25 M24A 108.2(5) . .
M23B O25 M24A 143.2(8) . .
M23A O25 M24A 139.1(7) . .
M24B O25 M24A 18.0(6) . .
M25 O26 M30B 106.9(7) . .
M25 O26 M29B 109.1(7) . .
M30B O26 M29B 137.5(10) . .
M25 O26 M29A 108.4(6) . .
M30B O26 M29A 144.6(8) . .
M29B O26 M29A 19.2(7) . .
M25 O26 M30A 107.8(5) . .
M30B O26 M30A 19.0(10) . .
M29B O26 M30A 143.0(7) . .
M29A O26 M30A 140.1(6) . .
M37 O27 M65 83.3(5) . 7
S4 O28 M38 126.6(8) . .
M1 O29 M3B 109.6(6) . .
M1 O29 M3A 109.2(5) . .
M3B O29 M3A 19.3(6) . .
M1 O29 M2B 108.7(7) . .
M3B O29 M2B 133.4(10) . .
M3A O29 M2B 141.5(8) . .
M1 O29 M2A 107.4(5) . .
M3B O29 M2A 142.6(7) . .
M3A O29 M2A 140.4(6) . .
M2B O29 M2A 20.8(8) . .
M26A O30 M26B 23.3(3) . .
M26A O30 M57 157.6(7) . .
M26B O30 M57 148.1(8) . .
M5A O32 M5B 0.7(2) . .
M45 O33 M49 83.5(6) . 7
M14A O34 M14B 18.1(9) . .
M14A O34 M48 154.5(8) . .
M14B O34 M48 151.9(9) . .
M48 O35 M60 82.9(5) 7 .
M26B O36 M30B 135.0(10) . .
M26B O36 M25 109.1(6) . .
M30B O36 M25 109.0(7) . .
M26B O36 M26A 20.6(3) . .
M30B O36 M26A 141.1(8) . .
M25 O36 M26A 109.8(5) . .
M26B O36 M30A 142.9(7) . .
M30B O36 M30A 19.1(10) . .
M25 O36 M30A 107.8(5) . .
M26A O36 M30A 138.8(6) . .
M15A O37 M15B 19.9(8) . .
M15A O37 M48 153.7(9) . .
M15B O37 M48 148.0(10) . .
S11 O38 M65 125.0(8) . .
M2A O40 M2B 23.7(9) . .
M2A O40 M37 155.9(7) . .
M2B O40 M37 146.5(10) . .
M11B O41 M11A 21.7(2) . .
M11B O41 M45 148.4(8) . .
M11A O41 M45 157.5(8) . .
M1 O42 M5A 109.6(5) . .
M1 O42 M5B 110.4(5) . .
M5A O42 M5B 18.5(3) . .
M1 O42 M6B 109.0(6) . .
M5A O42 M6B 140.8(7) . .
M5B O42 M6B 132.8(8) . .
M1 O42 M6A 108.3(5) . .
M5A O42 M6A 139.8(6) . .
M5B O42 M6A 140.8(6) . .
M6B O42 M6A 19.3(6) . .
M2A O43 M2B 24.2(10) . .
M2A O43 M38 157.3(7) . .
M2B O43 M38 147.0(10) . .
M17 O45 M50 156.0(8) . .
M8 O46 M42 156.2(8) . .
M31 O48 M33 108.8(5) . .
M31 O48 M34A 108.1(5) . .
M33 O48 M34A 139.9(6) . .
M31 O48 M34B 108.0(5) . .
M33 O48 M34B 143.1(6) . .
M34A O48 M34B 18.4(2) . .
M26B O49 M26A 2.2(3) . .
M24A O51 M24B 20.8(7) . .
M24A O51 M55 154.6(7) . .
M24B O51 M55 148.7(9) . .
M7 O52 M10 108.8(5) . .
M7 O52 M11B 108.0(6) . .
M10 O52 M11B 142.7(6) . .
M7 O52 M11A 109.9(6) . .
M10 O52 M11A 138.9(6) . .
M11B O52 M11A 19.00(19) . .
M27B O54 M27A 18.7(10) . .
M27B O54 M57 150.0(10) . .
M27A O54 M57 156.1(7) . .
M11B O55 M11A 2.1(2) . .
M25 O56 M28B 109.8(5) . .
M25 O56 M29B 109.7(6) . .
M28B O56 M29B 134.4(8) . .
M25 O56 M28A 108.8(5) . .
M28B O56 M28A 19.5(5) . .
M29B O56 M28A 141.4(7) . .
M25 O56 M29A 108.1(5) . .
M28B O56 M29A 142.0(6) . .
M29B O56 M29A 19.2(7) . .
M28A O56 M29A 139.3(6) . .
M6A O57 M6B 1.5(4) . .
M36A O58 M36B 21.8(9) . .
M36A O58 M66 155.0(8) . .
M36B O58 M66 146.9(10) . .
M29A O59 M29B 22.3(8) . .
M29A O59 M59 156.7(7) . .
M29B O59 M59 148.5(9) . .
M19 O61 M21B 108.5(7) . .
M19 O61 M22B 108.4(8) . .
M21B O61 M22B 137.5(13) . .
M19 O61 M21A 109.2(5) . .
M21B O61 M21A 18.3(11) . .
M22B O61 M21A 142.4(9) . .
M19 O61 M22A 108.0(5) . .
M21B O61 M22A 143.4(8) . .
M22B O61 M22A 17.9(13) . .
M21A O61 M22A 139.4(6) . .
M19 O62 M20B 109.5(6) . .
M19 O62 M24B 110.0(6) . .
M20B O62 M24B 135.1(8) . .
M19 O62 M24A 108.3(5) . .
M20B O62 M24A 142.1(7) . .
M24B O62 M24A 18.2(6) . .
M19 O62 M20A 108.5(5) . .
M20B O62 M20A 18.5(4) . .
M24B O62 M20A 141.4(7) . .
M24A O62 M20A 139.6(6) . .
M7 O63 M12B 106.0(6) . .
M7 O63 M8 108.5(6) . .
M12B O63 M8 145.2(7) . .
M7 O63 M12A 108.6(6) . .
M12B O63 M12A 19.1(5) . .
M8 O63 M12A 139.9(7) . .
M40 O64 M56 85.3(5) . .
M8 O65 M46 155.5(7) . .
M27B O66 M27A 19.1(10) . .
M27B O66 M58 150.7(10) . .
M27A O66 M58 155.8(7) . .
M33 O68 M63 154.5(8) . .
M32A O69 M32B 22.3(11) . .
M32A O69 M62 155.5(7) . .
M32B O69 M62 147.0(11) . .
M5A O70 M5B 21.2(3) . .
M5A O70 M41 156.3(7) . .
M5B O70 M41 149.9(8) . .
M21A O71 M21B 20.9(12) . .
M21A O71 M52 155.7(8) . .
M21B O71 M52 146.7(12) . .
S13 O72 M64 126.1(8) . .
M33 O73 M64 154.2(7) . .
M41 O74 M42 83.5(5) . .
M4A O76 M4B 20.4(9) . .
M4A O76 M40 156.8(8) . .
M4B O76 M40 150.3(10) . .
M31 O78 M36B 110.0(6) . .
M31 O78 M36A 108.5(5) . .
M36B O78 M36A 19.1(8) . .
M31 O78 M35B 108.5(5) . .
M36B O78 M35B 135.7(8) . .
M36A O78 M35B 143.0(6) . .
M31 O78 M35A 107.9(5) . .
M36B O78 M35A 142.0(7) . .
M36A O78 M35A 139.7(5) . .
M35B O78 M35A 18.8(3) . .
M38 O80 M59 84.0(5) . 7
M22A O81 M22B 1.9(6) . .
M6B O82 M6A 0.9(5) . .
M35B O83 M35A 21.5(3) . .
M35B O83 M65 146.8(7) . .
M35A O83 M65 154.8(7) . .
M36A O84 M36B 21.7(9) . .
M36A O84 M62 155.9(7) . .
M36B O84 M62 149.2(10) . .
M46 O85 M64 83.1(5) . 7
M20A O86 M20B 2.6(3) . .
M22B O87 M22A 0.2(10) . .
M30A O88 M30B 22.0(11) . .
M30A O88 M61 156.0(7) . .
M30B O88 M61 147.3(11) . .
M1 O89 M4B 107.8(6) . .
M1 O89 M5A 107.9(5) . .
M4B O89 M5A 144.1(7) . .
M1 O89 M5B 109.5(5) . .
M4B O89 M5B 136.1(8) . .
M5A O89 M5B 18.5(3) . .
M1 O89 M4A 107.9(5) . .
M4B O89 M4A 17.9(8) . .
M5A O89 M4A 141.4(6) . .
M5B O89 M4A 142.3(6) . .
M26A O90 M26B 3.9(2) . .
M54 O92 M57 83.7(5) . .
M12A O93 M12B 4.1(3) . .
M13 O94 M14B 111.3(7) . .
M13 O94 M18B 110.0(6) . .
M14B O94 M18B 133.8(8) . .
M13 O94 M14A 109.1(6) . .
M14B O94 M14A 16.0(8) . .
M18B O94 M14A 140.7(6) . .
M13 O94 M18A 108.9(6) . .
M14B O94 M18A 139.8(7) . .
M18B O94 M18A 19.49(18) . .
M14A O94 M18A 138.7(6) . .
M18A O96 M18B 1.9(2) . .
M56 O97 M40 84.2(5) . .
M58 O98 M66 83.3(5) . .
M34A O99 M34B 1.7(2) . .
M62 O100 M53 84.0(5) . .
S7 O103 M58 124.6(8) . .
M55 O105 M43 84.5(5) . .
S9 O106 M51 125.8(8) . .
M57 O107 M54 84.0(5) . .
M14A O108 M14B 1.3(3) . .
M6A O109 M6B 22.2(7) . .
M6A O109 M41 156.4(7) . .
M6B O109 M41 148.8(7) . .
M15B O110 M15A 1.0(5) . .
M1 O111 M6B 109.4(5) . .
M1 O111 M2B 109.0(5) . .
M6B O111 M2B 134.3(8) . .
M1 O111 M2A 108.4(5) . .
M6B O111 M2A 142.1(6) . .
M2B O111 M2A 20.8(8) . .
M1 O111 M6A 108.1(5) . .
M6B O111 M6A 19.4(6) . .
M2B O111 M6A 142.5(6) . .
M2A O111 M6A 139.8(6) . .
M11A O112 M11B 3.49(16) . .
M4B O114 M4A 0.6(5) . .
M16A O115 M16B 19.2(13) . .
M16A O115 M50 156.9(8) . .
M16B O115 M50 150.4(10) . .
S8 O118 M62 126.0(8) . .
S15 O119 M45 124.9(8) . .
M3B O120 M3A 22.1(7) . .
M3B O120 M39 148.1(7) . .
M3A O120 M39 156.8(7) . .
M53 O121 M62 83.8(5) . .
M38 O122 M59 84.2(5) 7 .
M21A O123 M21B 20.5(12) . .
M21A O123 M53 156.0(7) . .
M21B O123 M53 147.8(10) . .
S5 O126 M57 126.1(8) . .
S11 O127 M37 124.4(8) 7 .
M14B O128 M14A 18.6(9) . .
M14B O128 M47 150.5(7) . .
M14A O128 M47 157.0(8) . .
M7 O129 M9A 108.0(6) . .
M7 O129 M10 107.7(5) . .
M9A O129 M10 141.0(6) . .
M7 O129 M9B 108.3(6) . .
M9A O129 M9B 18.1(12) . .
M10 O129 M9B 143.9(6) . .
M2B O131 M2A 0.8(7) . .
M34B O132 M34A 1.53(19) . .
M63 O133 M50 83.8(5) . .
M36A O134 M36B 1.3(4) . .
M32B O135 M32A 0.7(6) . .
M30A O136 M30B 3.4(4) . .
S4 O137 M59 126.9(8) 7 .
M25 O138 M26B 108.9(6) . .
M25 O138 M27B 109.9(6) . .
M26B O138 M27B 136.3(7) . .
M25 O138 M27A 108.8(6) . .
M26B O138 M27A 142.1(6) . .
M27B O138 M27A 16.5(9) . .
M25 O138 M26A 108.7(6) . .
M26B O138 M26A 20.2(3) . .
M27B O138 M26A 141.4(6) . .
M27A O138 M26A 138.4(6) . .
M16B O139 M16A 0.4(7) . .
M29B O140 M29A 0.6(4) . .
M34A O141 M34B 21.1(2) . .
M34A O141 M64 155.2(8) . .
M34B O141 M64 149.3(7) . .
M12A O142 M12B 21.2(5) . .
M12A O142 M46 156.1(7) . .
M12B O142 M46 148.9(7) . .
M5B O143 M5A 1.8(2) . .
M15B O144 M15A 20.3(8) . .
M15B O144 M49 147.7(7) . .
M15A O144 M49 155.2(8) . .
M12B O145 M12A 3.3(4) . .
M29A O146 M29B 21.9(7) . .
M29A O146 M60 155.8(8) . .
M29B O146 M60 149.6(7) . .
M60 O147 M48 83.9(5) . 7
S14 O148 M48 123.7(8) . .
M30B O149 M30A 1.7(6) . .
M29A O152 M29B 1.5(3) . .
M28A O155 M28B 22.3(5) . .
M28A O155 M59 155.2(7) . .
M28B O155 M59 147.2(7) . .
M52 O156 M51 85.3(5) . .
M43 O157 M55 84.3(5) . .
M9A O158 M9B 1.5(5) . .
S10 O159 M47 123.8(9) . .
M27A O160 M27B 1.7(4) . .
M28B O162 M28A 0.2(4) . .
M23B O163 M23A 1.9(5) . .
M24A O165 M24B 1.2(3) . .
M2A O166 M2B 1.6(4) . .
M10 O167 M44 156.7(8) . .
M9B O168 M9A 1.5(8) . .
M7 O170 M9B 109.9(6) . .
M7 O170 M8 108.7(5) . .
M9B O170 M8 141.2(7) . .
M7 O170 M9A 107.7(5) . .
M9B O170 M9A 18.2(12) . .
M8 O170 M9A 140.6(6) . .
M27B O171 M27A 0.3(6) . .
M16A O172 M16B 2.2(5) . .
M25 O173 M27B 108.6(6) . .
M25 O173 M28B 108.8(5) . .
M27B O173 M28B 137.9(7) . .
M25 O173 M27A 107.9(6) . .
M27B O173 M27A 16.4(9) . .
M28B O173 M27A 143.2(7) . .
M25 O173 M28A 108.0(5) . .
M27B O173 M28A 143.3(7) . .
M28B O173 M28A 19.4(4) . .
M27A O173 M28A 139.8(6) . .
M50 O174 M63 83.8(6) . .
S12 O175 M63 127.0(7) . .
S2 O176 M61 125.0(9) . .
M4A O177 M4B 1.9(4) . .
S13 O178 M46 124.5(8) 7 .
M35A O179 M35B 1.68(18) . .
M13 O180 M18B 108.8(5) . .
M13 O180 M17 107.6(5) . .
M18B O180 M17 143.3(6) . .
M13 O180 M18A 108.1(5) . .
M18B O180 M18A 19.66(14) . .
M17 O180 M18A 140.8(6) . .
M11A O181 M11B 21.58(17) . .
M11A O181 M44 155.0(7) . .
M11B O181 M44 149.3(7) . .
M13 O182 M15B 108.6(6) . .
M13 O182 M14B 108.8(6) . .
M15B O182 M14B 138.8(7) . .
M13 O182 M15A 108.6(6) . .
M15B O182 M15A 17.9(7) . .
M14B O182 M15A 142.6(7) . .
M13 O182 M14A 108.6(6) . .
M15B O182 M14A 142.8(7) . .
M14B O182 M14A 15.8(7) . .
M15A O182 M14A 138.8(7) . .
M23B O183 M23A 21.8(10) . .
M23B O183 M54 147.9(8) . .
M23A O183 M54 156.4(8) . .
M13 O184 M16B 109.0(6) . .
M13 O184 M16A 108.6(5) . .
M16B O184 M16A 17.0(12) . .
M13 O184 M17 108.4(5) . .
M16B O184 M17 142.6(6) . .
M16A O184 M17 140.0(6) . .
S2 O187 M44 126.0(9) . .
M4B O189 M1 109.2(5) . .
M4B O189 M3B 135.6(7) . .
M1 O189 M3B 109.9(5) . .
M4B O189 M3A 142.4(6) . .
M1 O189 M3A 108.4(5) . .
M3B O189 M3A 19.2(6) . .
M4B O189 M4A 17.9(8) . .
M1 O189 M4A 107.8(5) . .
M3B O189 M4A 142.2(6) . .
M3A O189 M4A 139.9(6) . .
M36B O190 M36A 1.0(5) . .
M32A O191 M32B 22.3(11) . .
M32A O191 M63 156.5(7) . .
M32B O191 M63 148.1(9) . .
M18A O192 M18B 22.34(16) . .
M18A O192 M51 156.4(8) . .
M18B O192 M51 150.4(8) . .
M23B O194 M22B 135.9(12) . .
M23B O194 M19 109.4(6) . .
M22B O194 M19 109.5(7) . .
M23B O194 M22A 142.4(6) . .
M22B O194 M22A 18.2(14) . .
M19 O194 M22A 108.2(5) . .
M23B O194 M23A 19.3(9) . .
M22B O194 M23A 143.1(7) . .
M19 O194 M23A 107.4(6) . .
M22A O194 M23A 140.2(6) . .
M31 O195 M34B 110.7(5) . .
M31 O195 M35B 110.2(6) . .
M34B O195 M35B 133.6(6) . .
M31 O195 M34A 108.4(5) . .
M34B O195 M34A 18.6(2) . .
M35B O195 M34A 141.3(6) . .
M31 O195 M35A 108.3(5) . .
M34B O195 M35A 140.9(6) . .
M35B O195 M35A 18.8(3) . .
M34A O195 M35A 139.6(6) . .
M47 O196 M39 83.7(5) . .
M61 O197 M44 84.2(5) . .
M9A O199 M9B 20.7(14) . .
M9A O199 M43 157.4(7) . .
M9B O199 M43 151.0(10) . .
M65 O200 M37 83.0(5) 7 .
M31 O201 M32B 107.8(6) . .
M31 O201 M36B 110.1(5) . .
M32B O201 M36B 135.4(9) . .
M31 O201 M36A 108.9(5) . .
M32B O201 M36A 143.1(6) . .
M36B O201 M36A 19.2(8) . .
M31 O201 M32A 107.4(5) . .
M32B O201 M32A 19.5(10) . .
M36B O201 M32A 142.4(6) . .
M36A O201 M32A 140.1(7) . .
M31 O202 M32B 109.1(6) . .
M31 O202 M32A 108.3(6) . .
M32B O202 M32A 19.7(10) . .
M31 O202 M33 108.0(5) . .
M32B O202 M33 142.7(6) . .
M32A O202 M33 140.1(6) . .
M20A O203 M20B 20.9(4) . .
M20A O203 M52 156.0(8) . .
M20B O203 M52 149.1(8) . .
M16A O205 M16B 19.4(13) . .
M16A O205 M49 156.5(8) . .
M16B O205 M49 148.8(10) . .
M35B O206 M35A 1.1(2) . .
M4B O207 M4A 20.6(9) . .
M4B O207 M39 149.2(8) . .
M4A O207 M39 157.6(7) . .
M9B O209 M9A 21.2(14) . .
M9B O209 M42 148.6(11) . .
M9A O209 M42 156.1(8) . .
S14 O211 M60 124.8(8) 7 .
M24B O212 M24A 21.1(7) . .
M24B O212 M56 149.0(7) . .
M24A O212 M56 156.1(7) . .
S7 O213 M66 125.8(8) . .
M14B O214 M14A 1.4(4) . .
M24B O216 M24A 1.1(4) . .
M32A O217 M32B 2.6(5) . .
M18A O219 M18B 22.47(15) . .
M18A O219 M47 156.2(7) . .
M18B O219 M47 149.0(7) . .
S6 O220 M56 125.1(8) . .
M17 O222 M51 156.6(8) . .
S3 O223 M43 124.5(8) . .
M20B O224 M20A 1.0(3) . .
M3A O225 M3B 1.8(3) . .
S10 O227 M39 124.1(7) . .
S8 O231 M53 125.6(8) . .
S3 O232 M55 124.7(8) . .
S9 O235 M52 125.8(8) . .
M42 O236 M41 83.3(5) . .
S6 O237 M40 125.1(8) . .
M23A O238 M23B 21.7(9) . .
M23A O238 M55 153.6(8) . .
M23B O238 M55 148.5(7) . .
M3B O239 M3A 0.9(4) . .
S12 O240 M50 125.7(7) . .
M21B O241 M21A 1.2(6) . .
S1 O242 M42 126.7(8) . .
M28A O243 M28B 2.2(2) . .
M10 O244 M43 155.2(8) . .
S5 O246 M54 124.7(8) . .
S15 O248 M49 122.8(9) 7 .
M21A O249 M21B 2.6(5) . .
M6B O250 M6A 22.5(7) . .
M6B O250 M37 147.6(7) . .
M6A O250 M37 154.4(7) . .
S1 O251 M41 124.8(7) . .
M23A O252 M23B 3.1(4) . .
OS1A S1 O262 103(3) . .
OS1A S1 O242 114(3) . .
O262 S1 O242 108.4(11) . .
OS1A S1 O251 111(3) . .
O262 S1 O251 109.1(11) . .
O242 S1 O251 111.5(8) . .
OS1A S1 OS1B 20(4) . .
O262 S1 OS1B 123(3) . .
O242 S1 OS1B 104(3) . .
O251 S1 OS1B 101(3) . .
O280 S2 O276 112.9(19) . .
O280 S2 O187 107.4(14) . .
O276 S2 O187 108.0(14) . .
O280 S2 O176 109.0(14) . .
O276 S2 O176 107.5(14) . .
O187 S2 O176 112.1(10) . .
O266 S3 O232 108.6(12) . .
O266 S3 O274 111.1(17) . .
O232 S3 O274 108.2(14) . .
O266 S3 O223 109.5(11) . .
O232 S3 O223 113.3(9) . .
O274 S3 O223 106.2(13) . .
O279 S4 O270 109.2(15) . .
O279 S4 O28 110.2(12) . .
O270 S4 O28 109.1(11) . .
O279 S4 O137 108.4(12) . 7
O270 S4 O137 109.8(11) . 7
O28 S4 O137 110.1(8) . 7
O273 S5 O246 111.1(12) . .
O273 S5 O260 105.7(16) . .
O246 S5 O260 108.9(12) . .
O273 S5 O126 110.5(12) . .
O246 S5 O126 112.0(9) . .
O260 S5 O126 108.4(12) . .
O237 S6 O282 108.8(15) . .
O237 S6 O220 112.6(9) . .
O282 S6 O220 105.3(15) . .
O237 S6 O275 106.1(13) . .
O282 S6 O275 117(2) . .
O220 S6 O275 107.3(17) . .
O278 S7 O213 107.7(14) . .
O278 S7 O103 110.2(14) . .
O213 S7 O103 112.7(9) . .
O278 S7 O265 114(2) . .
O213 S7 O265 107.9(14) . .
O103 S7 O265 104.7(13) . .
O259 S8 O269 106.3(14) . .
O259 S8 O231 109.8(11) . .
O269 S8 O231 108.6(10) . .
O259 S8 O118 110.0(11) . .
O269 S8 O118 110.8(10) . .
O231 S8 O118 111.3(8) . .
O106 S9 O281 106.0(12) . .
O106 S9 O235 111.0(9) . .
O281 S9 O235 109.4(15) . .
O106 S9 OS3A 119.0(17) . .
O281 S9 OS3A 103(2) . .
O235 S9 OS3A 108.1(17) . .
O272 S10 O258 106.2(19) . .
O272 S10 O159 107.2(14) . .
O258 S10 O159 107.3(14) . .
O272 S10 O227 113.0(12) . .
O258 S10 O227 108.8(14) . .
O159 S10 O227 113.9(9) . .
O38 S11 O127 113.4(9) . 7
O38 S11 OS2B 112.9(18) . .
O127 S11 OS2B 129.8(18) 7 .
O38 S11 O261 110.2(16) . .
O127 S11 O261 110.3(14) 7 .
OS2B S11 O261 69(2) . .
O38 S11 OS2A 111(2) . .
O127 S11 OS2A 105(2) 7 .
OS2B S11 OS2A 40(2) . .
O261 S11 OS2A 107(3) . .
O254 S12 O255 112.0(14) . .
O254 S12 O240 110.3(11) . .
O255 S12 O240 105.1(10) . .
O254 S12 O175 109.3(10) . .
O255 S12 O175 109.8(11) . .
O240 S12 O175 110.3(7) . .
O271 S13 O256 109.3(17) . .
O271 S13 O72 113.3(13) . .
O256 S13 O72 107.6(13) . .
O271 S13 O178 107.4(11) . 7
O256 S13 O178 107.2(12) . 7
O72 S13 O178 111.9(9) . 7
O263 S14 O211 109.4(15) . 7
O263 S14 O148 107.8(13) . .
O211 S14 O148 113.9(9) 7 .
O263 S14 O253 112(2) . .
O211 S14 O253 108.0(13) 7 .
O148 S14 O253 106.0(12) . .
O264 S15 O119 106.6(12) . .
O264 S15 O248 109.2(13) . 7
O119 S15 O248 114.5(9) . 7
O264 S15 O268 110.8(18) . .
O119 S15 O268 109.7(14) . .
O248 S15 O268 106.2(13) 7 .
OS2B OS2A S11 70.0(9) . .
S11 OS2B OS2A 70.1(16) . .
OS3B OS3A S9 79(2) . .
O284 Al1 O287 90(3) . .
O284 Al1 O285 174(2) . .
O287 Al1 O285 85(3) . .
O284 Al1 O283 88(2) . .
O287 Al1 O283 177(3) . .
O285 Al1 O283 96(2) . .
O284 Al1 O286 93(2) . .
O287 Al1 O286 96(3) . .
O285 Al1 O286 90.9(19) . .
O283 Al1 O286 86.5(17) . .
O284 Al1 O288 91(2) . .
O287 Al1 O288 87(3) . .
O285 Al1 O288 85(2) . .
O283 Al1 O288 89.8(18) . .
O286 Al1 O288 174.5(18) . .
O290 Al2 O289 87(3) . .
O290 Al2 O294 102(3) . .
O289 Al2 O294 76(2) . .
O290 Al2 O291 98(3) . .
O289 Al2 O291 162(2) . .
O294 Al2 O291 118(2) . .
O290 Al2 O293 116(3) . .
O289 Al2 O293 73(3) . .
O294 Al2 O293 130(3) . .
O291 Al2 O293 89(3) . .
O290 Al2 O292 82(4) . .
O289 Al2 O292 101(3) . .
O294 Al2 O292 175(3) . .
O291 Al2 O292 63(3) . .
O293 Al2 O292 46(3) . .
O299 Al3 O297 151(3) . .
O299 Al3 O296 87(3) . .
O297 Al3 O296 96.9(19) . .
O299 Al3 O298 57(3) . .
O297 Al3 O298 95(2) . .
O296 Al3 O298 88(2) . .
O299 Al3 O295 87(3) . .
O297 Al3 O295 84(2) . .
O296 Al3 O295 168(2) . .
O298 Al3 O295 81(2) . .
O300 Al4 O302 66.9(16) . .
O300 Al4 O304 89(5) . .
O302 Al4 O304 129(5) . .
O300 Al4 O303 167(2) . .
O302 Al4 O303 121(2) . .
O304 Al4 O303 93(5) . .
O300 Al4 O301 88.6(19) . .
O302 Al4 O301 140.1(19) . .
O304 Al4 O301 79(5) . .
O303 Al4 O301 79(2) . .
O308 Al5 O307 89(3) . .
O308 Al5 O305 93(4) . .
O307 Al5 O305 82(3) . .
O308 Al5 O306 127(3) . .
O307 Al5 O306 79(3) . .
O305 Al5 O306 134(3) . .
O308 Al5 O309 159(4) . .
O307 Al5 O309 92(3) . .
O305 Al5 O309 67(3) . .
O306 Al5 O309 73(3) . .
O308 Al5 O383 93(4) . .
O307 Al5 O383 178(4) . .
O305 Al5 O383 99(4) . .
O306 Al5 O383 99(4) . .
O309 Al5 O383 86(4) . .
O311 Al6 O312 123(4) . .
O311 Al6 O310 84(4) . .
O312 Al6 O310 96(4) . .
O311 Al6 O313 65(4) . .
O312 Al6 O313 166(4) . .
O310 Al6 O313 96(4) . .
O317 Al7 O316 54(4) . .
O317 Al7 O315 70(4) . .
O316 Al7 O315 74(4) . .
O317 Al7 O314 72(4) . .
O316 Al7 O314 115(4) . .
O315 Al7 O314 121(3) . .
O318 Al8 O320 100(4) . .
O318 Al8 O432 146(5) . .
O320 Al8 O432 61(5) . .
O318 Al8 O319 72(3) . .
O320 Al8 O319 77(4) . .
O432 Al8 O319 124(5) . .
O324 Al9 O323 90(3) . .
O324 Al9 O322 122(5) . .
O323 Al9 O322 104(4) . .
O324 Al9 O325 72(4) . .
O323 Al9 O325 66(3) . .
O322 Al9 O325 64(4) . .
O331 Al10 O327 84(4) . .
O331 Al10 O328 71(4) . .
O327 Al10 O328 66(2) . .
O331 Al10 O329 86(5) . .
O327 Al10 O329 169(5) . .
O328 Al10 O329 108(4) . .
O331 Al10 O330 123(4) . .
O327 Al10 O330 93(3) . .
O328 Al10 O330 57(3) . .
O329 Al10 O330 90(5) . .
O331 Al10 O326 85(4) . .
O327 Al10 O326 78(3) . .
O328 Al10 O326 138(3) . .
O329 Al10 O326 104(4) . .
O330 Al10 O326 149(3) . .
O293 O292 Al2 67(4) . .
O292 O293 Al2 68(4) . .
Al3 O298 O299 60(3) . .
Al3 O299 O298 63(4) . .
O377 O329 Al10 112(10) . .
O421 O350 O379 56(6) . .
O421 O350 O413 148(8) . .
O379 O350 O413 156(7) . .
O421 O379 O350 43(5) . .
O350 O421 O379 81(7) . .

loop_
_geom_bond_atom_site_label_1
_geom_bond_atom_site_label_2
_geom_bond_distance
_geom_bond_site_symmetry_2
M1 O31 1.662(11) .
M1 O42 1.998(12) .
M1 O111 1.999(11) .
M1 O29 2.010(11) .
M1 O189 2.011(11) .
M1 O89 2.023(11) .
M1 O102 2.324(11) .
M2A M2B 0.75(3) .
M2A O166 1.697(12) .
M2A O43 1.775(12) .
M2A O40 1.792(11) .
M2A O111 2.064(11) .
M2A O29 2.077(11) .
M2A O131 2.407(12) .
M2B O131 1.66(3) .
M2B O43 1.79(2) .
M2B O40 1.84(2) .
M2B O111 2.058(18) .
M2B O29 2.05(2) .
M2B O166 2.44(3) .
M3A M3B 0.68(2) .
M3A O225 1.682(12) .
M3A O120 1.784(11) .
M3A O4 1.803(12) .
M3A O29 2.042(11) .
M3A O189 2.062(11) .
M3A O239 2.435(12) .
M3B O239 1.75(2) .
M3B O120 1.784(13) .
M3B O4 1.828(17) .
M3B O189 2.022(12) .
M3B O29 2.031(16) .
M3B O225 2.36(2) .
M4A M4B 0.64(3) .
M4A O177 1.701(12) .
M4A O207 1.785(13) .
M4A O76 1.786(12) .
M4A O89 2.053(10) .
M4A O189 2.068(11) .
M4A O114 2.432(12) .
M4B O207 1.779(15) .
M4B O114 1.80(3) .
M4B O76 1.81(2) .
M4B O189 2.004(14) .
M4B O89 2.028(17) .
M4B O177 2.33(3) .
M5A M5B 0.658(10) .
M5A O32 1.688(13) .
M5A O70 1.788(12) .
M5A O17 1.813(12) .
M5A O42 2.032(11) .
M5A O89 2.049(11) .
M5A O143 2.407(12) .
M5B O143 1.753(14) .
M5B O17 1.775(13) .
M5B O70 1.791(13) .
M5B O89 2.052(12) .
M5B O42 2.055(13) .
M5B O32 2.345(18) .
M6A M6B 0.69(2) .
M6A O57 1.675(12) .
M6A O250 1.780(12) .
M6A O109 1.795(12) .
M6A O42 2.068(11) .
M6A O111 2.072(12) .
M6A O82 2.411(12) .
M6B O82 1.72(3) .
M6B O250 1.777(13) .
M6B O109 1.807(13) .
M6B O111 2.053(13) .
M6B O42 2.064(17) .
M6B O57 2.37(3) .
M7 O124 1.671(13) .
M7 O52 2.002(12) .
M7 O170 2.013(11) .
M7 O3 2.010(11) .
M7 O63 2.010(13) .
M7 O129 2.018(12) .
M7 O193 2.312(13) .
M8 O44 1.718(13) .
M8 O46 1.778(11) .
M8 O65 1.797(13) .
M8 O170 2.046(12) .
M8 O63 2.053(12) .
M8 O125 2.417(13) .
M9A M9B 0.65(4) .
M9A O158 1.693(12) .
M9A O209 1.785(13) .
M9A O199 1.793(12) .
M9A O129 2.054(12) .
M9A O170 2.066(12) .
M9A O168 2.439(13) .
M9B O209 1.75(2) .
M9B O168 1.79(5) .
M9B O199 1.82(2) .
M9B O170 2.03(2) .
M9B O129 2.07(2) .
M9B O158 2.34(5) .
M10 O215 1.676(13) .
M10 O167 1.786(13) .
M10 O244 1.796(13) .
M10 O52 2.048(12) .
M10 O129 2.061(12) .
M10 O77 2.402(13) .
M11A M11B 0.681(6) .
M11A O112 1.655(13) .
M11A O181 1.768(13) .
M11A O41 1.818(13) .
M11A O52 2.073(11) .
M11A O3 2.099(11) .
M11A O55 2.423(13) .
M11B O55 1.746(15) .
M11B O41 1.794(13) .
M11B O181 1.846(13) .
M11B O3 2.001(12) .
M11B O52 2.050(12) .
M11B O112 2.326(13) .
M12A M12B 0.682(18) .
M12A O93 1.666(12) .
M12A O142 1.763(13) .
M12A O18 1.821(12) .
M12A O63 2.072(12) .
M12A O3 2.083(12) .
M12A O145 2.424(12) .
M12B O145 1.75(2) .
M12B O18 1.812(15) .
M12B O142 1.882(13) .
M12B O3 1.947(16) .
M12B O63 2.021(15) .
M12B O93 2.33(2) .
M13 O2 1.671(11) .
M13 O94 1.986(12) .
M13 O182 1.996(13) .
M13 O184 2.001(11) .
M13 O7 2.013(12) .
M13 O180 2.029(12) .
M13 O234 2.310(12) .
M14A M14B 0.57(3) .
M14A O108 1.702(12) .
M14A O128 1.775(13) .
M14A O34 1.799(13) .
M14A O94 2.069(12) .
M14A O182 2.073(13) .
M14A O214 2.435(12) .
M14B O128 1.728(13) .
M14B O34 1.811(18) .
M14B O214 1.87(3) .
M14B O94 2.017(17) .
M14B O182 2.069(13) .
M14B O108 2.27(3) .
M15A M15B 0.64(3) .
M15A O16 1.686(12) .
M15A O144 1.805(13) .
M15A O37 1.819(14) .
M15A O182 2.062(13) .
M15A O7 2.073(12) .
M15A O110 2.386(12) .
M15B O110 1.75(3) .
M15B O144 1.803(13) .
M15B O37 1.858(19) .
M15B O7 1.992(17) .
M15B O182 2.017(13) .
M15B O16 2.32(3) .
M16A M16B 0.61(4) .
M16A O172 1.703(11) .
M16A O205 1.785(13) .
M16A O115 1.812(13) .
M16A O7 2.060(11) .
M16A O184 2.063(11) .
M16A O139 2.424(12) .
M16B O139 1.82(5) .
M16B O205 1.81(2) .
M16B O115 1.82(2) .
M16B O7 2.00(2) .
M16B O184 2.01(2) .
M16B O172 2.30(5) .
M17 O208 1.710(13) .
M17 O222 1.787(14) .
M17 O45 1.790(12) .
M17 O180 2.059(11) .
M17 O184 2.068(11) .
M17 O113 2.426(12) .
M18A M18B 0.699(5) .
M18A O96 1.642(12) .
M18A O219 1.794(12) .
M18A O192 1.805(13) .
M18A O180 2.059(11) .
M18A O94 2.079(12) .
M18A O1 2.445(12) .
M18B O1 1.746(14) .
M18B O219 1.795(13) .
M18B O192 1.805(13) .
M18B O180 2.034(11) .
M18B O94 2.047(12) .
M18B O96 2.339(13) .
M19 O75 1.677(12) .
M19 O25 1.990(12) .
M19 O61 1.996(12) .
M19 O62 2.000(12) .
M19 O194 2.019(11) .
M19 O9 2.031(12) .
M19 O50 2.301(13) .
M20A M20B 0.657(15) .
M20A O86 1.708(13) .
M20A O12 1.780(13) .
M20A O203 1.784(13) .
M20A O9 2.053(12) .
M20A O62 2.072(11) .
M20A O224 2.401(13) .
M20B O224 1.745(19) .
M20B O12 1.798(15) .
M20B O203 1.828(13) .
M20B O62 2.006(13) .
M20B O9 2.022(15) .
M20B O86 2.36(2) .
M21A M21B 0.65(4) .
M21A O249 1.686(13) .
M21A O123 1.776(12) .
M21A O71 1.779(12) .
M21A O61 2.058(11) .
M21A O9 2.062(12) .
M21A O241 2.411(13) .
M21B O241 1.77(4) .
M21B O71 1.79(2) .
M21B O123 1.84(2) .
M21B O9 1.97(2) .
M21B O61 2.01(2) .
M21B O249 2.33(4) .
M22A M22B 0.64(5) .
M22A O81 1.694(12) .
M22A O21 1.768(12) .
M22A O13 1.792(13) .
M22A O194 2.051(13) .
M22A O61 2.079(11) .
M22A O87 2.393(12) .
M22B O87 1.75(5) .
M22B O21 1.78(3) .
M22B O13 1.82(3) .
M22B O194 2.00(2) .
M22B O61 2.05(3) .
M22B O81 2.33(5) .
M23A M23B 0.68(3) .
M23A O252 1.673(13) .
M23A O238 1.775(13) .
M23A O183 1.812(13) .
M23A O25 2.052(12) .
M23A O194 2.068(12) .
M23A O163 2.418(12) .
M23B O163 1.74(3) .
M23B O183 1.799(16) .
M23B O238 1.840(17) .
M23B O194 1.986(15) .
M23B O25 2.038(19) .
M23B O252 2.35(3) .
M24A M24B 0.65(2) .
M24A O165 1.694(14) .
M24A O212 1.781(11) .
M24A O51 1.794(12) .
M24A O62 2.065(11) .
M24A O25 2.077(13) .
M24A O216 2.416(12) .
M24B O216 1.77(2) .
M24B O212 1.767(11) .
M24B O51 1.815(16) .
M24B O62 2.034(15) .
M24B O25 2.072(17) .
M24B O165 2.34(2) .
M25 O186 1.671(11) .
M25 O138 1.989(11) .
M25 O36 2.001(13) .
M25 O56 1.999(11) .
M25 O26 2.007(11) .
M25 O173 2.010(12) .
M25 O188 2.330(12) .
M26A M26B 0.730(10) .
M26A O90 1.639(12) .
M26A O30 1.786(13) .
M26A O20 1.793(12) .
M26A O36 2.068(12) .
M26A O138 2.108(13) .
M26A O49 2.426(13) .
M26B O49 1.700(17) .
M26B O30 1.822(14) .
M26B O20 1.876(14) .
M26B O36 1.985(13) .
M26B O138 2.001(13) .
M26B O90 2.356(17) .
M27A M27B 0.58(3) .
M27A O160 1.674(12) .
M27A O66 1.768(13) .
M27A O54 1.800(12) .
M27A O138 2.061(13) .
M27A O173 2.063(12) .
M27A O171 2.419(14) .
M27B O66 1.77(2) .
M27B O54 1.791(19) .
M27B O171 1.83(4) .
M27B O138 2.007(15) .
M27B O173 2.017(15) .
M27B O160 2.26(4) .
M28A M28B 0.692(16) .
M28A O243 1.679(12) .
M28A O155 1.772(12) .
M28A O15 1.788(12) .
M28A O56 2.060(11) .
M28A O173 2.069(12) .
M28A O162 2.397(12) .
M28B O162 1.705(19) .
M28B O155 1.798(12) .
M28B O15 1.813(15) .
M28B O56 2.019(14) .
M28B O173 2.030(13) .
M28B O243 2.367(19) .
M29A M29B 0.68(2) .
M29A O152 1.686(13) .
M29A O59 1.771(13) .
M29A O146 1.789(13) .
M29A O26 2.051(12) .
M29A O56 2.067(11) .
M29A O140 2.388(13) .
M29B O140 1.70(3) .
M29B O59 1.774(18) .
M29B O146 1.807(13) .
M29B O56 2.034(16) .
M29B O26 2.041(18) .
M29B O152 2.37(3) .
M30A M30B 0.68(4) .
M30A O136 1.690(12) .
M30A O88 1.775(13) .
M30A O10 1.786(12) .
M30A O26 2.072(13) .
M30A O36 2.077(12) .
M30A O149 2.402(13) .
M30B O149 1.73(4) .
M30B O88 1.78(2) .
M30B O10 1.87(2) .
M30B O36 1.99(2) .
M30B O26 2.03(2) .
M30B O136 2.36(4) .
M31 O67 1.658(12) .
M31 O195 1.992(11) .
M31 O202 2.005(12) .
M31 O48 2.009(12) .
M31 O201 2.008(12) .
M31 O78 2.013(11) .
M31 O53 2.324(12) .
M32A M32B 0.70(4) .
M32A O217 1.690(13) .
M32A O69 1.777(13) .
M32A O191 1.784(11) .
M32A O202 2.057(12) .
M32A O201 2.076(12) .
M32A O135 2.404(12) .
M32B O135 1.71(4) .
M32B O69 1.82(2) .
M32B O191 1.81(2) .
M32B O202 2.007(18) .
M32B O201 2.036(18) .
M32B O217 2.38(4) .
M33 O130 1.699(13) .
M33 O68 1.790(12) .
M33 O73 1.782(12) .
M33 O48 2.040(11) .
M33 O202 2.064(12) .
M33 O39 2.408(13) .
M34A M34B 0.663(8) .
M34A O99 1.661(13) .
M34A O141 1.788(13) .
M34A O11 1.800(11) .
M34A O48 2.066(11) .
M34A O195 2.073(12) .
M34A O132 2.411(13) .
M34B O132 1.750(13) .
M34B O11 1.771(12) .
M34B O141 1.831(13) .
M34B O195 2.022(12) .
M34B O48 2.072(12) .
M34B O99 2.321(16) .
M35A M35B 0.672(9) .
M35A O179 1.645(13) .
M35A O14 1.785(12) .
M35A O83 1.805(12) .
M35A O78 2.063(10) .
M35A O195 2.073(11) .
M35A O206 2.418(12) .
M35B O206 1.747(13) .
M35B O83 1.791(13) .
M35B O14 1.806(13) .
M35B O195 2.035(11) .
M35B O78 2.056(12) .
M35B O179 2.314(13) .
M36A M36B 0.68(3) .
M36A O134 1.658(13) .
M36A O58 1.791(11) .
M36A O84 1.801(12) .
M36A O201 2.043(12) .
M36A O78 2.049(11) .
M36A O190 2.421(13) .
M36B O190 1.74(3) .
M36B O58 1.802(18) .
M36B O84 1.803(19) .
M36B O78 2.034(18) .
M36B O201 2.037(14) .
M36B O134 2.34(3) .
M37 O101 1.669(12) .
M37 O27 1.951(12) .
M37 O200 1.961(11) .
M37 O40 2.043(11) .
M37 O250 2.070(12) .
M37 O127 2.375(14) .
M37 M65 2.592(2) 7
M38 O95 1.670(11) .
M38 O122 1.932(11) 7
M38 O80 1.938(11) .
M38 O4 2.043(11) .
M38 O43 2.059(12) .
M38 O28 2.352(13) .
M38 M59 2.592(2) 7
M39 O161 1.680(13) .
M39 O196 1.949(12) .
M39 O23 1.951(12) .
M39 O207 2.043(13) .
M39 O120 2.058(11) .
M39 O227 2.371(12) .
M39 M47 2.596(2) .
M40 O117 1.658(12) .
M40 O64 1.904(12) .
M40 O97 1.946(12) .
M40 O17 2.040(11) .
M40 O76 2.046(12) .
M40 O237 2.394(13) .
M40 M56 2.588(2) .
M41 O229 1.656(11) .
M41 O74 1.943(12) .
M41 O236 1.955(13) .
M41 O109 2.044(13) .
M41 O70 2.049(12) .
M41 O251 2.353(13) .
M41 M42 2.594(2) .
M42 O210 1.699(13) .
M42 O236 1.949(12) .
M42 O74 1.954(13) .
M42 O46 2.055(12) .
M42 O209 2.061(13) .
M42 O242 2.361(14) .
M43 O153 1.665(14) .
M43 O157 1.933(11) .
M43 O105 1.929(14) .
M43 O244 2.032(13) .
M43 O199 2.039(12) .
M43 O223 2.372(14) .
M43 M55 2.592(2) .
M44 O164 1.684(12) .
M44 O6 1.927(12) .
M44 O197 1.945(12) .
M44 O167 2.051(12) .
M44 O181 2.054(13) .
M44 O187 2.347(14) .
M44 M61 2.595(2) .
M45 O185 1.654(14) .
M45 O33 1.940(14) .
M45 O24 1.948(14) .
M45 O18 2.016(12) .
M45 O41 2.037(13) .
M45 O119 2.345(13) .
M45 M49 2.590(2) 7
M46 O91 1.668(14) .
M46 O19 1.939(11) .
M46 O85 1.952(13) .
M46 O65 2.039(13) .
M46 O142 2.047(13) .
M46 O178 2.365(14) .
M46 M64 2.591(2) 7
M47 O204 1.672(11) .
M47 O23 1.934(13) .
M47 O196 1.942(12) .
M47 O219 2.065(13) .
M47 O128 2.073(13) .
M47 O159 2.359(14) .
M48 O169 1.694(13) .
M48 O35 1.939(13) 7
M48 O147 1.948(13) 7
M48 O37 2.033(14) .
M48 O34 2.037(13) .
M48 O148 2.382(13) .
M48 M60 2.583(2) 7
M49 O151 1.685(13) .
M49 O24 1.943(13) 7
M49 O33 1.949(13) 7
M49 O144 2.042(13) .
M49 O205 2.050(13) .
M49 O248 2.388(14) .
M49 M45 2.590(2) 7
M50 O228 1.668(12) .
M50 O174 1.934(14) .
M50 O133 1.946(12) .
M50 O115 2.015(13) .
M50 O45 2.044(13) .
M50 O240 2.402(13) .
M50 M63 2.592(2) .
M51 O233 1.672(12) .
M51 O156 1.918(13) .
M51 O8 1.952(12) .
M51 O192 2.028(13) .
M51 O222 2.042(14) .
M51 O106 2.374(13) .
M51 M52 2.591(2) .
M52 O22 1.688(13) .
M52 O156 1.906(13) .
M52 O8 1.952(12) .
M52 O203 2.045(13) .
M52 O71 2.061(12) .
M52 O235 2.332(13) .
M53 O116 1.664(12) .
M53 O121 1.931(13) .
M53 O100 1.936(12) .
M53 O13 2.052(13) .
M53 O123 2.056(11) .
M53 O231 2.369(13) .
M53 M62 2.589(2) .
M54 O60 1.680(12) .
M54 O92 1.940(12) .
M54 O107 1.944(14) .
M54 O183 2.024(14) .
M54 O21 2.060(12) .
M54 O246 2.375(14) .
M54 M57 2.588(2) .
M55 O154 1.667(14) .
M55 O105 1.924(12) .
M55 O157 1.930(12) .
M55 O51 2.048(12) .
M55 O238 2.069(13) .
M55 O232 2.373(13) .
M56 O79 1.652(13) .
M56 O97 1.913(11) .
M56 O64 1.915(13) .
M56 O12 2.060(13) .
M56 O212 2.061(12) .
M56 O220 2.349(13) .
M57 O245 1.666(14) .
M57 O107 1.922(12) .
M57 O92 1.939(13) .
M57 O54 2.041(12) .
M57 O30 2.044(13) .
M57 O126 2.347(14) .
M58 O150 1.679(12) .
M58 O5 1.933(12) .
M58 O98 1.944(13) .
M58 O15 2.053(11) .
M58 O66 2.071(13) .
M58 O103 2.374(13) .
M58 M66 2.590(2) .
M59 O226 1.696(12) .
M59 O122 1.936(11) .
M59 O80 1.934(12) 7
M59 O59 2.071(13) .
M59 O155 2.080(12) .
M59 O137 2.331(12) .
M59 M38 2.592(2) 7
M60 O47 1.699(13) .
M60 O147 1.914(13) .
M60 O35 1.962(13) .
M60 O10 2.039(12) .
M60 O146 2.044(13) .
M60 O211 2.371(14) .
M60 M48 2.583(2) 7
M61 O221 1.691(13) .
M61 O197 1.927(13) .
M61 O6 1.941(12) .
M61 O20 2.050(12) .
M61 O88 2.065(14) .
M61 O176 2.330(14) .
M62 O218 1.659(13) .
M62 O100 1.932(13) .
M62 O121 1.946(12) .
M62 O84 2.030(12) .
M62 O69 2.063(13) .
M62 O118 2.368(14) .
M63 O247 1.703(13) .
M63 O133 1.935(12) .
M63 O174 1.946(14) .
M63 O191 2.046(12) .
M63 O68 2.053(13) .
M63 O175 2.350(13) .
M64 O230 1.684(12) .
M64 O19 1.921(11) 7
M64 O85 1.955(12) 7
M64 O141 2.032(12) .
M64 O73 2.060(12) .
M64 O72 2.352(14) .
M64 M46 2.591(2) 7
M65 O104 1.685(12) .
M65 O27 1.948(12) 7
M65 O200 1.951(12) 7
M65 O11 2.041(11) .
M65 O83 2.062(12) .
M65 O38 2.372(13) .
M65 M37 2.592(2) 7
M66 O198 1.669(13) .
M66 O5 1.918(13) .
M66 O98 1.955(11) .
M66 O14 2.042(12) .
M66 O58 2.050(11) .
M66 O213 2.373(14) .
O19 M64 1.921(11) 7
O24 M49 1.943(13) 7
O27 M65 1.948(12) 7
O28 S4 1.491(14) .
O33 M49 1.949(13) 7
O35 M48 1.939(13) 7
O38 S11 1.471(15) .
O72 S13 1.481(15) .
O80 M59 1.934(12) 7
O85 M64 1.955(12) 7
O103 S7 1.490(15) .
O106 S9 1.466(14) .
O118 S8 1.499(15) .
O119 S15 1.477(15) .
O122 M38 1.932(12) 7
O126 S5 1.497(14) .
O127 S11 1.488(16) 7
O137 S4 1.492(14) 7
O147 M48 1.948(13) 7
O148 S14 1.483(14) .
O159 S10 1.504(14) .
O175 S12 1.513(14) .
O176 S2 1.512(16) .
O178 S13 1.516(16) 7
O187 S2 1.462(16) .
O200 M65 1.951(12) 7
O211 S14 1.482(15) 7
O213 S7 1.462(15) .
O220 S6 1.499(15) .
O223 S3 1.500(15) .
O227 S10 1.502(14) .
O231 S8 1.493(15) .
O232 S3 1.478(14) .
O235 S9 1.514(16) .
O237 S6 1.467(15) .
O240 S12 1.485(14) .
O242 S1 1.464(15) .
O246 S5 1.470(15) .
O248 S15 1.493(15) 7
O251 S1 1.518(14) .
S1 OS1A 1.450(5) .
S1 O262 1.46(2) .
S1 OS1B 1.451(6) .
S2 O280 1.45(2) .
S2 O276 1.47(2) .
S3 O266 1.44(2) .
S3 O274 1.50(2) .
S4 O279 1.42(2) .
S4 O270 1.45(2) .
S4 O137 1.492(14) 7
S5 O273 1.45(2) .
S5 O260 1.47(2) .
S6 O282 1.49(3) .
S6 O275 1.50(3) .
S7 O278 1.42(2) .
S7 O265 1.54(3) .
S8 O259 1.444(19) .
S8 O269 1.437(19) .
S9 O281 1.48(3) .
S9 OS3A 1.451(7) .
S10 O272 1.48(3) .
S10 O258 1.46(3) .
S11 O127 1.488(16) 7
S11 OS2B 1.451(4) .
S11 O261 1.57(3) .
S11 OS2A 1.451(7) .
S12 O254 1.431(18) .
S12 O255 1.455(19) .
S13 O271 1.46(2) .
S13 O256 1.46(2) .
S13 O178 1.516(16) 7
S14 O263 1.46(3) .
S14 O211 1.482(15) 7
S14 O253 1.49(2) .
S15 O264 1.44(2) .
S15 O248 1.493(15) 7
S15 O268 1.51(3) .
OS2A OS2B 0.99(6) .
OS3A OS3B 0.56(5) .
Al1 O284 1.82(5) .
Al1 O287 1.83(8) .
Al1 O285 1.90(5) .
Al1 O283 1.87(4) .
Al1 O286 1.93(4) .
Al1 O288 1.94(4) .
Al2 O290 1.45(6) .
Al2 O289 1.75(4) .
Al2 O294 1.83(5) .
Al2 O291 1.95(5) .
Al2 O293 1.98(8) .
Al2 O292 2.00(9) .
Al3 O299 1.79(9) .
Al3 O297 1.76(4) .
Al3 O296 1.76(4) .
Al3 O298 1.84(5) .
Al3 O295 1.92(5) .
Al4 O300 1.76(4) .
Al4 O302 1.75(3) .
Al4 O304 1.86(16) .
Al4 O303 1.86(6) .
Al4 O301 1.87(5) .
Al5 O308 1.71(8) .
Al5 O307 1.70(6) .
Al5 O305 1.76(7) .
Al5 O306 1.88(6) .
Al5 O309 2.05(8) .
Al5 O383 1.97(11) .
Al6 O311 1.63(8) .
Al6 O312 1.64(8) .
Al6 O310 2.12(10) .
Al6 O313 2.09(11) .
Al7 O317 1.67(10) .
Al7 O316 3.21(12) .
Al7 O315 2.16(7) .
Al7 O314 2.23(10) .
Al8 O318 1.67(7) .
Al8 O320 1.93(12) .
Al8 O432 1.92(14) .
Al8 O319 2.05(8) .
Al9 O324 1.37(6) .
Al9 O323 1.62(5) .
Al9 O322 1.47(12) .
Al9 O325 1.73(8) .
Al10 O331 1.55(9) .
Al10 O327 1.76(6) .
Al10 O328 1.79(6) .
Al10 O329 1.82(13) .
Al10 O330 1.88(7) .
Al10 O326 2.15(7) .
O292 O293 1.54(11) .
O298 O299 1.72(10) .
O321 O378 0.98(19) .
O329 O377 1.43(13) .
O338 O397 1.00(5) .
O349 O376 1.32(9) .
O350 O421 1.12(9) .
O350 O379 1.61(12) .
O350 O413 1.44(9) .
O362 O380 2.25(12) .
O368 O429 1.78(10) .
O374 O431 1.33(12) .
O379 O421 1.35(10) .
O395 O433 2.16(15) .
